data_7132084
loop_
_publ_author_name
'Soldner, Simon'
'Anhalt, Olga'
'S\'arosi, Menyh\'art B.'
'Stolte, Matthias'
'Wuerthner, Frank'

_publ_section_title
;
 Donor-acceptor complex formation by social self-sorting of polycyclic
 aromatic hydrocarbons and perylene bisimides
;
_journal_name_full 'Chemical Communications'
_journal_paper_doi 10.1039/D3CC03704E
_journal_year 2023
_chemical_formula_moiety 'C76 H66 N2 O4, C7 H8 [+ solvent]'
_chemical_formula_sum 'C83 H74 N2 O4'
_chemical_formula_weight 1163.44
_space_group_crystal_system triclinic
_space_group_IT_number 2
_space_group_name_Hall '-P 1'
_space_group_name_H-M_alt 'P -1'
_atom_sites_solution_hydrogens geom
_atom_sites_solution_primary dual
_atom_sites_solution_secondary difmap
_audit_creation_method SHELXL-2018/3
_audit_update_record
;
2023-07-27 deposited with the CCDC.	2023-08-31 downloaded from the CCDC.
;
_cell_angle_alpha 82.920(4)
_cell_angle_beta 83.513(4)
_cell_angle_gamma 77.185(4)
_cell_formula_units_Z 4
_cell_length_a 16.5447(14)
_cell_length_b 18.7892(16)
_cell_length_c 23.3659(19)
_cell_measurement_reflns_used 9949
_cell_measurement_temperature 101(2)
_cell_measurement_theta_max 72.97
_cell_measurement_theta_min 2.72
_cell_volume 7001.1(10)
_computing_cell_refinement 'Bruker SAINT'
_computing_data_collection 'Bruker APEX3'
_computing_data_reduction 'Bruker SAINT'
_computing_structure_refinement 'SHELXL-2018/3 (Sheldrick, 2018)'
_computing_structure_solution 'SHELXT 2014/5 (Sheldrick, 2014)'
_diffrn_ambient_temperature 101(2)
_diffrn_measured_fraction_theta_full 0.979
_diffrn_measured_fraction_theta_max 0.960
_diffrn_measurement_device_type Bruker-Kappa-D8Quest_PhotonII
_diffrn_measurement_method omega_and_phi_scan
_diffrn_radiation_type CuK\a
_diffrn_radiation_wavelength 1.54178
_diffrn_reflns_av_R_equivalents 0.0568
_diffrn_reflns_av_unetI/netI 0.0497
_diffrn_reflns_Laue_measured_fraction_full 0.979
_diffrn_reflns_Laue_measured_fraction_max 0.960
_diffrn_reflns_limit_h_max 20
_diffrn_reflns_limit_h_min -20
_diffrn_reflns_limit_k_max 23
_diffrn_reflns_limit_k_min -23
_diffrn_reflns_limit_l_max 27
_diffrn_reflns_limit_l_min -28
_diffrn_reflns_number 120677
_diffrn_reflns_point_group_measured_fraction_full 0.979
_diffrn_reflns_point_group_measured_fraction_max 0.960
_diffrn_reflns_theta_full 67.679
_diffrn_reflns_theta_max 73.461
_diffrn_reflns_theta_min 2.424
_diffrn_source Cu/K(alpha)_ImuS_Microsource
_exptl_absorpt_coefficient_mu 0.518
_exptl_absorpt_correction_T_max 0.7536
_exptl_absorpt_correction_T_min 0.6362
_exptl_absorpt_correction_type multi-scan
_exptl_absorpt_process_details Bruker-SADABS
_exptl_crystal_colour red
_exptl_crystal_density_diffrn 1.104
_exptl_crystal_description block
_exptl_crystal_F_000 2472
_exptl_crystal_size_max 0.325
_exptl_crystal_size_mid 0.144
_exptl_crystal_size_min 0.048
_refine_diff_density_max 0.652
_refine_diff_density_min -0.346
_refine_diff_density_rms 0.050
_refine_ls_extinction_method none
_refine_ls_goodness_of_fit_ref 1.077
_refine_ls_hydrogen_treatment constr
_refine_ls_matrix_type full
_refine_ls_number_parameters 2118
_refine_ls_number_reflns 27081
_refine_ls_number_restraints 2816
_refine_ls_restrained_S_all 1.039
_refine_ls_R_factor_all 0.1010
_refine_ls_R_factor_gt 0.0855
_refine_ls_shift/su_max 0.000
_refine_ls_shift/su_mean 0.000
_refine_ls_structure_factor_coef Fsqd
_refine_ls_weighting_details 'w=1/[\s^2^(Fo^2^)+(0.0466P)^2^+11.8361P] where P=(Fo^2^+2Fc^2^)/3'
_refine_ls_weighting_scheme calc
_refine_ls_wR_factor_gt 0.2111
_refine_ls_wR_factor_ref 0.2196
_reflns_Friedel_coverage 0.000
_reflns_number_gt 21170
_reflns_number_total 27081
_reflns_threshold_expression 'I > 2\s(I)'
_cod_data_source_file d3cc03704e2.cif
_cod_data_source_block 3a
_cod_database_code 7132084
_shelx_shelxl_version_number 2018/3
_shelx_space_group_comment
;
The symmetry employed for this shelxl refinement is uniquely defined
by the following loop, which should always be used as a source of
symmetry information in preference to the above space-group names.
They are only intended as comments.
;

loop_
_space_group_symop_operation_xyz
'x, y, z'
'-x, -y, -z'

loop_
_atom_site_label
_atom_site_type_symbol
_atom_site_fract_x
_atom_site_fract_y
_atom_site_fract_z
_atom_site_U_iso_or_equiv
_atom_site_adp_type
_atom_site_occupancy
_atom_site_site_symmetry_order
_atom_site_calc_flag
_atom_site_refinement_flags_posn
_atom_site_refinement_flags_adp
_atom_site_refinement_flags_occupancy
_atom_site_disorder_assembly
_atom_site_disorder_group
C77A C 0.3265(4) 0.0168(5) 0.3729(4) 0.088(3) Uani 0.512(8) 1 d DG U P A 1
C78A C 0.2596(6) -0.0003(5) 0.3503(4) 0.095(4) Uani 0.512(8) 1 d G U P A 1
H78A H 0.268995 -0.028322 0.318141 0.114 Uiso 0.512(8) 1 calc R U P A 1
C79A C 0.1791(5) 0.0237(5) 0.3749(4) 0.097(3) Uani 0.512(8) 1 d G U P A 1
H79A H 0.133442 0.012107 0.359485 0.116 Uiso 0.512(8) 1 calc R U P A 1
C80A C 0.1654(5) 0.0648(5) 0.4220(4) 0.101(3) Uani 0.512(8) 1 d G U P A 1
H80A H 0.110395 0.081197 0.438763 0.121 Uiso 0.512(8) 1 calc R U P A 1
C81A C 0.2323(7) 0.0818(5) 0.4445(4) 0.118(4) Uani 0.512(8) 1 d G U P A 1
H81A H 0.222901 0.109860 0.476696 0.142 Uiso 0.512(8) 1 calc R U P A 1
C82A C 0.3128(5) 0.0578(5) 0.4200(4) 0.115(4) Uani 0.512(8) 1 d G U P A 1
H82A H 0.358455 0.069433 0.435353 0.138 Uiso 0.512(8) 1 calc R U P A 1
C83A C 0.4168(6) -0.0133(7) 0.3463(7) 0.118(5) Uani 0.512(8) 1 d D U P A 1
H83A H 0.435391 -0.064573 0.361772 0.177 Uiso 0.512(8) 1 calc R U P A 1
H83B H 0.454198 0.016065 0.356271 0.177 Uiso 0.512(8) 1 calc R U P A 1
H83C H 0.417317 -0.010424 0.304058 0.177 Uiso 0.512(8) 1 calc R U P A 1
C77B C 0.2313(5) 0.0306(5) 0.4015(4) 0.091(3) Uani 0.488(8) 1 d DG U P A 2
C78B C 0.2886(6) -0.0055(5) 0.3609(4) 0.083(3) Uani 0.488(8) 1 d G U P A 2
H78B H 0.271412 -0.034686 0.336048 0.099 Uiso 0.488(8) 1 calc R U P A 2
C79B C 0.3712(6) 0.0010(6) 0.3566(5) 0.120(5) Uani 0.488(8) 1 d G U P A 2
H79B H 0.410433 -0.023696 0.328784 0.144 Uiso 0.488(8) 1 calc R U P A 2
C80B C 0.3964(5) 0.0436(7) 0.3929(5) 0.133(5) Uani 0.488(8) 1 d G U P A 2
H80B H 0.452887 0.048096 0.389920 0.159 Uiso 0.488(8) 1 calc R U P A 2
C81B C 0.3391(8) 0.0798(7) 0.4335(5) 0.154(5) Uani 0.488(8) 1 d G U P A 2
H81B H 0.356321 0.108898 0.458321 0.185 Uiso 0.488(8) 1 calc R U P A 2
C82B C 0.2565(7) 0.0732(6) 0.4378(5) 0.128(5) Uani 0.488(8) 1 d G U P A 2
H82B H 0.217299 0.097909 0.465587 0.154 Uiso 0.488(8) 1 calc R U P A 2
C83B C 0.1423(6) 0.0206(8) 0.4080(6) 0.105(4) Uani 0.488(8) 1 d D U P A 2
H83D H 0.114764 0.043934 0.373400 0.157 Uiso 0.488(8) 1 calc R U P A 2
H83E H 0.112566 0.043388 0.442099 0.157 Uiso 0.488(8) 1 calc R U P A 2
H83F H 0.141813 -0.031830 0.412783 0.157 Uiso 0.488(8) 1 calc R U P A 2
C77C C 0.2422(4) 0.5400(6) 0.1234(4) 0.109(2) Uani 0.510(3) 1 d DG U P B 1
C78C C 0.2344(5) 0.5754(6) 0.0678(4) 0.109(2) Uani 0.510(3) 1 d DG U P B 1
H78C H 0.282106 0.573825 0.040860 0.131 Uiso 0.510(3) 1 calc R U P B 1
C79C C 0.1568(6) 0.6130(5) 0.0517(4) 0.103(2) Uani 0.510(3) 1 d G U P B 1
H79C H 0.151431 0.637159 0.013700 0.124 Uiso 0.510(3) 1 calc R U P B 1
C80C C 0.0870(4) 0.6153(5) 0.0911(4) 0.098(2) Uani 0.510(3) 1 d G U P B 1
H80C H 0.033949 0.640998 0.080120 0.117 Uiso 0.510(3) 1 calc R U P B 1
C81C C 0.0948(5) 0.5799(5) 0.1467(4) 0.097(2) Uani 0.510(3) 1 d G U P B 1
H81C H 0.047142 0.581502 0.173701 0.117 Uiso 0.510(3) 1 calc R U P B 1
C82C C 0.1725(6) 0.5423(5) 0.1629(4) 0.106(2) Uani 0.510(3) 1 d DG U P B 1
H82C H 0.177817 0.518168 0.200862 0.127 Uiso 0.510(3) 1 calc R U P B 1
C83C C 0.3253(7) 0.5010(7) 0.1409(7) 0.142(4) Uani 0.510(3) 1 d D U P B 1
H83G H 0.334727 0.449407 0.133775 0.212 Uiso 0.510(3) 1 calc R U P B 1
H83H H 0.327623 0.504238 0.182235 0.212 Uiso 0.510(3) 1 calc R U P B 1
H83I H 0.368287 0.523698 0.118368 0.212 Uiso 0.510(3) 1 calc R U P B 1
C77D C 0.2202(7) 0.5864(8) 0.0520(5) 0.109(2) Uani 0.370(3) 1 d DG U P C 2
C78D C 0.1344(7) 0.6080(7) 0.0627(5) 0.106(2) Uani 0.370(3) 1 d DG U P C 2
H78D H 0.102044 0.634579 0.032859 0.127 Uiso 0.370(3) 1 calc R U P C 2
C79D C 0.0959(5) 0.5908(8) 0.1171(6) 0.106(2) Uani 0.370(3) 1 d G U P C 2
H79D H 0.037294 0.605590 0.124426 0.127 Uiso 0.370(3) 1 calc R U P C 2
C80D C 0.1433(8) 0.5520(8) 0.1608(5) 0.106(2) Uani 0.370(3) 1 d G U P C 2
H80D H 0.117002 0.540199 0.197984 0.127 Uiso 0.370(3) 1 calc R U P C 2
C81D C 0.2291(8) 0.5303(7) 0.1501(5) 0.109(2) Uani 0.370(3) 1 d G U P C 2
H81D H 0.261459 0.503797 0.179976 0.130 Uiso 0.370(3) 1 calc R U P C 2
C82D C 0.2676(5) 0.5476(8) 0.0957(6) 0.108(2) Uani 0.370(3) 1 d DG U P C 2
H82D H 0.326211 0.532784 0.088410 0.130 Uiso 0.370(3) 1 calc R U P C 2
C83D C 0.2648(11) 0.5999(10) -0.0089(6) 0.132(4) Uani 0.370(3) 1 d D U P C 2
H83J H 0.263515 0.559819 -0.031745 0.198 Uiso 0.370(3) 1 calc R U P C 2
H83K H 0.322681 0.601775 -0.005286 0.198 Uiso 0.370(3) 1 calc R U P C 2
H83L H 0.236382 0.646494 -0.028207 0.198 Uiso 0.370(3) 1 calc R U P C 2
C77E C 0.1748(18) 0.5570(16) 0.1253(14) 0.106(2) Uani 0.121(3) 1 d DG U P D 3
C78E C 0.2426(17) 0.5599(19) 0.0848(16) 0.108(2) Uani 0.121(3) 1 d DG U P D 3
H78E H 0.296754 0.534417 0.093801 0.129 Uiso 0.121(3) 1 calc R U P D 3
C79E C 0.231(2) 0.600(2) 0.0312(15) 0.109(3) Uani 0.121(3) 1 d G U P D 3
H79E H 0.277680 0.602017 0.003514 0.130 Uiso 0.121(3) 1 calc R U P D 3
C80E C 0.152(2) 0.6373(18) 0.0180(14) 0.106(3) Uani 0.121(3) 1 d G U P D 3
H80E H 0.144377 0.664748 -0.018638 0.127 Uiso 0.121(3) 1 calc R U P D 3
C81E C 0.0843(19) 0.6344(18) 0.0585(16) 0.102(3) Uani 0.121(3) 1 d G U P D 3
H81E H 0.030148 0.659878 0.049496 0.122 Uiso 0.121(3) 1 calc R U P D 3
C82E C 0.0956(17) 0.5943(19) 0.1121(15) 0.104(2) Uani 0.121(3) 1 d DG U P D 3
H82E H 0.049221 0.592278 0.139784 0.124 Uiso 0.121(3) 1 calc R U P D 3
C83E C 0.187(3) 0.519(2) 0.1854(15) 0.109(4) Uani 0.121(3) 1 d D U P D 3
H83M H 0.246945 0.506015 0.190688 0.164 Uiso 0.121(3) 1 calc R U P D 3
H83N H 0.164668 0.474571 0.190477 0.164 Uiso 0.121(3) 1 calc R U P D 3
H83O H 0.158602 0.552181 0.214067 0.164 Uiso 0.121(3) 1 calc R U P D 3
N1_1 N 1.08054(15) 0.12548(13) 0.62697(11) 0.0384(6) Uani 1 1 d . . . . .
N2_1 N 0.39451(15) 0.24238(14) 0.77873(12) 0.0420(6) Uani 1 1 d . . . . .
O1_1 O 1.05120(14) 0.15037(12) 0.53304(10) 0.0478(5) Uani 1 1 d . . . . .
O2_1 O 1.10996(13) 0.09689(13) 0.72072(10) 0.0465(5) Uani 1 1 d . . . . .
O3_1 O 0.36101(13) 0.27015(12) 0.68598(11) 0.0479(5) Uani 1 1 d . . . . .
O4_1 O 0.42789(15) 0.21185(16) 0.87168(11) 0.0616(7) Uani 1 1 d . . . . .
C1_1 C 1.0256(2) 0.14499(16) 0.58394(14) 0.0403(7) Uani 1 1 d . . . . .
C2_1 C 0.93552(19) 0.16036(16) 0.60398(14) 0.0380(6) Uani 1 1 d . . . . .
C3_1 C 0.8776(2) 0.19066(18) 0.56523(14) 0.0436(7) Uani 1 1 d . . . . .
H3_1 H 0.895371 0.201320 0.525616 0.052 Uiso 1 1 calc R U . . .
C4_1 C 0.7930(2) 0.20585(18) 0.58353(14) 0.0429(7) Uani 1 1 d . . . . .
H4_1 H 0.754200 0.228097 0.556210 0.051 Uiso 1 1 calc R U . . .
C5_1 C 0.76405(18) 0.18941(16) 0.64047(13) 0.0361(6) Uani 1 1 d . . . . .
C6_1 C 0.67506(18) 0.20527(15) 0.66076(13) 0.0355(6) Uani 1 1 d . . . . .
C7_1 C 0.61457(19) 0.24036(17) 0.62387(14) 0.0417(7) Uani 1 1 d . . . . .
H7_1 H 0.631143 0.254969 0.584708 0.050 Uiso 1 1 calc R U . . .
C8_1 C 0.53016(19) 0.25450(17) 0.64320(15) 0.0423(7) Uani 1 1 d . . . . .
H8_1 H 0.489989 0.276742 0.616811 0.051 Uiso 1 1 calc R U . . .
C9_1 C 0.50493(18) 0.23656(16) 0.69980(14) 0.0388(7) Uani 1 1 d . . . . .
C10_1 C 0.41547(19) 0.25079(16) 0.71919(15) 0.0396(7) Uani 1 1 d . . . . .
C11_1 C 0.4509(2) 0.21440(19) 0.82045(15) 0.0468(8) Uani 1 1 d . . . . .
C12_1 C 0.53929(19) 0.18925(18) 0.79856(15) 0.0426(7) Uani 1 1 d . . . . .
C13_1 C 0.5965(2) 0.1550(2) 0.83664(15) 0.0494(8) Uani 1 1 d . . . . .
H13_1 H 0.578816 0.144788 0.876346 0.059 Uiso 1 1 calc R U . . .
C14_1 C 0.68077(19) 0.13500(19) 0.81724(14) 0.0447(7) Uani 1 1 d . . . . .
H14_1 H 0.719376 0.109799 0.843876 0.054 Uiso 1 1 calc R U . . .
C15_1 C 0.70905(18) 0.15106(16) 0.76033(13) 0.0356(6) Uani 1 1 d . . . . .
C16_1 C 0.79782(18) 0.13487(16) 0.74008(13) 0.0349(6) Uani 1 1 d . . . . .
C17_1 C 0.85859(18) 0.10122(17) 0.77706(13) 0.0378(6) Uani 1 1 d . . . . .
H17_1 H 0.842071 0.084369 0.815705 0.045 Uiso 1 1 calc R U . . .
C18_1 C 0.94282(18) 0.09169(16) 0.75881(14) 0.0381(7) Uani 1 1 d . . . . .
H18_1 H 0.982925 0.069538 0.785271 0.046 Uiso 1 1 calc R U . . .
C19_1 C 0.96853(18) 0.11394(15) 0.70300(13) 0.0356(6) Uani 1 1 d . . . . .
C20_1 C 1.05791(18) 0.11078(16) 0.68583(14) 0.0379(7) Uani 1 1 d . . . . .
C21_1 C 0.90924(18) 0.14319(15) 0.66253(13) 0.0343(6) Uani 1 1 d . . . . .
C22_1 C 0.82312(17) 0.15558(15) 0.68132(13) 0.0335(6) Uani 1 1 d . . . . .
C23_1 C 0.65032(18) 0.18610(16) 0.71982(13) 0.0355(6) Uani 1 1 d . . . . .
C24_1 C 0.56453(18) 0.20380(16) 0.73952(14) 0.0370(6) Uani 1 1 d . . . . .
C25_1 C 1.16915(19) 0.11609(17) 0.61039(15) 0.0420(7) Uani 1 1 d . . . . .
C26_1 C 1.2166(2) 0.04471(17) 0.60827(15) 0.0433(7) Uani 1 1 d . . . . .
C27_1 C 1.3025(2) 0.03523(19) 0.59805(17) 0.0519(9) Uani 1 1 d . . . . .
H27_1 H 1.335731 -0.012771 0.596136 0.062 Uiso 1 1 calc R U . . .
C28_1 C 1.3401(2) 0.0950(2) 0.59061(18) 0.0569(10) Uani 1 1 d . . . . .
H28_1 H 1.398967 0.087858 0.583843 0.068 Uiso 1 1 calc R U . . .
C29_1 C 1.2920(2) 0.16539(19) 0.59303(18) 0.0555(9) Uani 1 1 d . . . . .
H29_1 H 1.318231 0.206168 0.587642 0.067 Uiso 1 1 calc R U . . .
C30_1 C 1.20584(19) 0.17692(17) 0.60327(15) 0.0449(8) Uani 1 1 d . . . . .
C31_1 C 1.1779(2) -0.02127(17) 0.62018(15) 0.0435(7) Uani 1 1 d D . . . .
C32_1 C 1.1292(2) -0.03950(18) 0.58230(16) 0.0502(8) Uani 1 1 d D . . . .
H32_1 H 1.117419 -0.008484 0.547640 0.060 Uiso 1 1 calc R U . . .
C33_1 C 1.0971(2) -0.10317(18) 0.59441(16) 0.0515(8) Uani 1 1 d D . . . .
H33_1 H 1.064176 -0.114732 0.567537 0.062 Uiso 1 1 calc R U . . .
C34_1 C 1.1122(2) -0.14966(17) 0.64442(15) 0.0464(8) Uani 1 1 d D . . . .
C35_1 C 1.1601(2) -0.13003(19) 0.68248(16) 0.0533(9) Uani 1 1 d D . . . .
H35_1 H 1.170562 -0.160334 0.717645 0.064 Uiso 1 1 calc R U . . .
C36_1 C 1.1932(2) -0.06726(19) 0.67075(17) 0.0539(9) Uani 1 1 d D . . . .
H36_1 H 1.226514 -0.055879 0.697488 0.065 Uiso 1 1 calc R U . . .
C37_1 C 1.0745(3) -0.21829(19) 0.66087(16) 0.0553(9) Uani 1 1 d D . . . .
C38_1 C 1.0037(3) -0.2005(2) 0.7086(2) 0.0783(13) Uani 1 1 d D . . . .
H38A_1 H 0.959873 -0.160812 0.693492 0.118 Uiso 1 1 calc R U . . .
H38B_1 H 1.025274 -0.185053 0.741407 0.118 Uiso 1 1 calc R U . . .
H38C_1 H 0.980848 -0.244222 0.721459 0.118 Uiso 1 1 calc R U . . .
C39_1 C 1.0418(3) -0.2417(2) 0.60918(19) 0.0759(13) Uani 1 1 d D . . . .
H39A_1 H 1.087221 -0.252024 0.578648 0.114 Uiso 1 1 calc R U . . .
H39B_1 H 0.997547 -0.202080 0.594380 0.114 Uiso 1 1 calc R U . . .
H39C_1 H 1.019517 -0.285878 0.621326 0.114 Uiso 1 1 calc R U . . .
C40_1 C 1.1403(3) -0.2833(2) 0.68460(18) 0.0667(11) Uani 1 1 d D . . . .
H40A_1 H 1.157628 -0.272012 0.720591 0.100 Uiso 1 1 calc R U . . .
H40B_1 H 1.188591 -0.292112 0.656025 0.100 Uiso 1 1 calc R U . . .
H40C_1 H 1.116486 -0.327253 0.692319 0.100 Uiso 1 1 calc R U . . .
C41_1 C 1.15779(19) 0.25363(17) 0.60989(16) 0.0439(7) Uani 1 1 d . . . . .
C42_1 C 1.1672(2) 0.28784(19) 0.65762(18) 0.0529(9) Uani 1 1 d . . . . .
H42_1 H 1.199539 0.260645 0.687257 0.063 Uiso 1 1 calc R U . . .
C43_1 C 1.1303(2) 0.36054(18) 0.66263(17) 0.0517(9) Uani 1 1 d . . . . .
H43_1 H 1.137440 0.382074 0.695918 0.062 Uiso 1 1 calc R U . . .
C44_1 C 1.08284(19) 0.40318(16) 0.62029(15) 0.0413(7) Uani 1 1 d . . . . .
C45_1 C 1.0724(2) 0.36855(17) 0.57336(15) 0.0441(7) Uani 1 1 d . . . . .
H45_1 H 1.039895 0.395765 0.543798 0.053 Uiso 1 1 calc R U . . .
C46_1 C 1.1084(2) 0.29469(17) 0.56846(15) 0.0458(8) Uani 1 1 d . . . . .
H46_1 H 1.098814 0.272332 0.536249 0.055 Uiso 1 1 calc R U . . .
C47_1 C 1.0483(2) 0.48524(17) 0.62575(16) 0.0471(8) Uani 1 1 d . . . . .
C48_1 C 1.1226(3) 0.52398(19) 0.6231(2) 0.0644(11) Uani 1 1 d . . . . .
H48A_1 H 1.157219 0.516359 0.586626 0.097 Uiso 1 1 calc R U . . .
H48B_1 H 1.155979 0.503381 0.655680 0.097 Uiso 1 1 calc R U . . .
H48C_1 H 1.101408 0.576654 0.625497 0.097 Uiso 1 1 calc R U . . .
C49_1 C 0.9965(3) 0.5223(2) 0.57691(19) 0.0627(10) Uani 1 1 d . . . . .
H49A_1 H 0.947943 0.500100 0.577765 0.094 Uiso 1 1 calc R U . . .
H49B_1 H 1.030006 0.515984 0.539820 0.094 Uiso 1 1 calc R U . . .
H49C_1 H 0.977788 0.574676 0.581460 0.094 Uiso 1 1 calc R U . . .
C50_1 C 0.9957(3) 0.4955(2) 0.68312(19) 0.0698(11) Uani 1 1 d . . . . .
H50A_1 H 1.028549 0.470490 0.714953 0.105 Uiso 1 1 calc R U . . .
H50B_1 H 0.946388 0.474581 0.683455 0.105 Uiso 1 1 calc R U . . .
H50C_1 H 0.978389 0.547917 0.687897 0.105 Uiso 1 1 calc R U . . .
C51_1 C 0.30617(19) 0.25922(18) 0.79741(15) 0.0445(7) Uani 1 1 d . . . . .
C52_1 C 0.2637(2) 0.20166(19) 0.80519(17) 0.0494(8) Uani 1 1 d D . . . .
C53_1 C 0.1776(2) 0.2188(2) 0.81727(19) 0.0581(10) Uani 1 1 d . . . . .
H53_1 H 0.147190 0.180721 0.822189 0.070 Uiso 1 1 calc R U . . .
C54_1 C 0.1358(2) 0.2903(2) 0.82217(19) 0.0595(10) Uani 1 1 d . . . . .
H54_1 H 0.077126 0.301170 0.830513 0.071 Uiso 1 1 calc R U . . .
C55_1 C 0.1793(2) 0.3462(2) 0.81498(17) 0.0527(9) Uani 1 1 d . . . . .
H55_1 H 0.149964 0.395239 0.818681 0.063 Uiso 1 1 calc R U . . .
C56_1 C 0.2655(2) 0.33190(19) 0.80237(16) 0.0472(8) Uani 1 1 d D . . . .
C57A_1 C 0.3102(17) 0.1240(6) 0.8020(6) 0.044(2) Uani 0.562(12) 1 d D U P E 1
C58A_1 C 0.3479(6) 0.0839(5) 0.8484(4) 0.055(2) Uani 0.562(12) 1 d D U P E 1
H58A_1 H 0.349036 0.106879 0.882221 0.066 Uiso 0.562(12) 1 calc R U P E 1
C59A_1 C 0.3847(5) 0.0094(5) 0.8465(4) 0.058(2) Uani 0.562(12) 1 d D U P E 1
H59A_1 H 0.414696 -0.016363 0.877757 0.069 Uiso 0.562(12) 1 calc R U P E 1
C60A_1 C 0.3782(14) -0.0274(6) 0.7998(6) 0.057(3) Uani 0.562(12) 1 d D U P E 1
C61A_1 C 0.3440(9) 0.0155(6) 0.7528(5) 0.058(3) Uani 0.562(12) 1 d D U P E 1
H61A_1 H 0.345972 -0.006694 0.718116 0.070 Uiso 0.562(12) 1 calc R U P E 1
C62A_1 C 0.3067(6) 0.0897(6) 0.7534(5) 0.051(2) Uani 0.562(12) 1 d D U P E 1
H62A_1 H 0.279422 0.116092 0.721140 0.061 Uiso 0.562(12) 1 calc R U P E 1
C63A_1 C 0.4091(7) -0.1109(6) 0.7977(5) 0.073(3) Uani 0.562(12) 1 d D U P E 1
C64A_1 C 0.4552(12) -0.1279(9) 0.7396(6) 0.152(7) Uani 0.562(12) 1 d D U P E 1
H64A_1 H 0.503941 -0.105388 0.733238 0.229 Uiso 0.562(12) 1 calc R U P E 1
H64B_1 H 0.418190 -0.108096 0.708876 0.229 Uiso 0.562(12) 1 calc R U P E 1
H64C_1 H 0.473175 -0.181134 0.739067 0.229 Uiso 0.562(12) 1 calc R U P E 1
C65A_1 C 0.3337(6) -0.1479(5) 0.8097(7) 0.093(4) Uani 0.562(12) 1 d D U P E 1
H65A_1 H 0.297057 -0.131467 0.778370 0.140 Uiso 0.562(12) 1 calc R U P E 1
H65B_1 H 0.303092 -0.134447 0.846531 0.140 Uiso 0.562(12) 1 calc R U P E 1
H65C_1 H 0.353138 -0.201276 0.811749 0.140 Uiso 0.562(12) 1 calc R U P E 1
C66A_1 C 0.4677(7) -0.1448(5) 0.8443(5) 0.093(3) Uani 0.562(12) 1 d D U P E 1
H66A_1 H 0.437628 -0.139205 0.882621 0.139 Uiso 0.562(12) 1 calc R U P E 1
H66B_1 H 0.514567 -0.119935 0.840300 0.139 Uiso 0.562(12) 1 calc R U P E 1
H66C_1 H 0.488719 -0.197043 0.839903 0.139 Uiso 0.562(12) 1 calc R U P E 1
C57B_1 C 0.303(2) 0.1214(8) 0.8006(7) 0.047(5) Uani 0.438(12) 1 d D U P E 2
C58B_1 C 0.3155(9) 0.0735(6) 0.8500(5) 0.063(3) Uani 0.438(12) 1 d D U P E 2
H58B_1 H 0.300574 0.091451 0.886802 0.075 Uiso 0.438(12) 1 calc R U P E 2
C59B_1 C 0.3500(10) -0.0013(6) 0.8468(5) 0.073(4) Uani 0.438(12) 1 d D U P E 2
H59B_1 H 0.351599 -0.034266 0.881132 0.088 Uiso 0.438(12) 1 calc R U P E 2
C60B_1 C 0.3817(15) -0.0277(7) 0.7944(6) 0.044(3) Uani 0.438(12) 1 d D U P E 2
C61B_1 C 0.3671(12) 0.0194(7) 0.7456(6) 0.053(4) Uani 0.438(12) 1 d D U P E 2
H61B_1 H 0.379900 0.000887 0.708839 0.063 Uiso 0.438(12) 1 calc R U P E 2
C62B_1 C 0.3340(10) 0.0936(8) 0.7483(6) 0.061(4) Uani 0.438(12) 1 d D U P E 2
H62B_1 H 0.332542 0.126108 0.713666 0.073 Uiso 0.438(12) 1 calc R U P E 2
C63B_1 C 0.4231(7) -0.1096(6) 0.7944(5) 0.046(2) Uani 0.438(12) 1 d D U P E 2
C64B_1 C 0.4284(7) -0.1348(7) 0.7350(4) 0.043(2) Uani 0.438(12) 1 d D U P E 2
H64D_1 H 0.462085 -0.106971 0.707665 0.064 Uiso 0.438(12) 1 calc R U P E 2
H64E_1 H 0.372268 -0.126703 0.722330 0.064 Uiso 0.438(12) 1 calc R U P E 2
H64F_1 H 0.454121 -0.187201 0.736485 0.064 Uiso 0.438(12) 1 calc R U P E 2
C65B_1 C 0.3704(9) -0.1521(6) 0.8369(5) 0.071(4) Uani 0.438(12) 1 d D U P E 2
H65D_1 H 0.315167 -0.145663 0.823135 0.107 Uiso 0.438(12) 1 calc R U P E 2
H65E_1 H 0.364796 -0.133754 0.874920 0.107 Uiso 0.438(12) 1 calc R U P E 2
H65F_1 H 0.397204 -0.204271 0.840004 0.107 Uiso 0.438(12) 1 calc R U P E 2
C66B_1 C 0.5109(6) -0.1228(6) 0.8137(5) 0.065(3) Uani 0.438(12) 1 d D U P E 2
H66D_1 H 0.508001 -0.107268 0.852521 0.098 Uiso 0.438(12) 1 calc R U P E 2
H66E_1 H 0.544383 -0.094566 0.786516 0.098 Uiso 0.438(12) 1 calc R U P E 2
H66F_1 H 0.536589 -0.175188 0.814441 0.098 Uiso 0.438(12) 1 calc R U P E 2
C67A_1 C 0.3078(10) 0.3959(7) 0.7895(6) 0.041(2) Uani 0.620(7) 1 d D U P F 1
C68A_1 C 0.3734(6) 0.4027(5) 0.8191(3) 0.0431(17) Uani 0.620(7) 1 d D U P F 1
H68A_1 H 0.396154 0.363949 0.846623 0.052 Uiso 0.620(7) 1 calc R U P F 1
C69A_1 C 0.4067(4) 0.4662(4) 0.8089(3) 0.0441(14) Uani 0.620(7) 1 d D U P F 1
H69A_1 H 0.451366 0.469587 0.829946 0.053 Uiso 0.620(7) 1 calc R U P F 1
C70A_1 C 0.3761(4) 0.5242(3) 0.7690(3) 0.0442(14) Uani 0.620(7) 1 d D U P F 1
C71A_1 C 0.3089(4) 0.5177(4) 0.7411(3) 0.0455(15) Uani 0.620(7) 1 d D U P F 1
H71A_1 H 0.285469 0.556874 0.714124 0.055 Uiso 0.620(7) 1 calc R U P F 1
C72A_1 C 0.2747(6) 0.4556(5) 0.7515(5) 0.0453(18) Uani 0.620(7) 1 d D U P F 1
H72A_1 H 0.227661 0.453866 0.732178 0.054 Uiso 0.620(7) 1 calc R U P F 1
C73A_1 C 0.4128(3) 0.5941(3) 0.7564(3) 0.0504(14) Uani 0.620(7) 1 d D U P F 1
C74A_1 C 0.4903(5) 0.5885(4) 0.7861(4) 0.065(2) Uani 0.620(7) 1 d D U P F 1
H74A_1 H 0.533166 0.547443 0.772913 0.097 Uiso 0.620(7) 1 calc R U P F 1
H74B_1 H 0.477675 0.580325 0.828039 0.097 Uiso 0.620(7) 1 calc R U P F 1
H74C_1 H 0.510438 0.634201 0.776565 0.097 Uiso 0.620(7) 1 calc R U P F 1
C75A_1 C 0.4351(4) 0.6085(3) 0.6908(3) 0.0614(17) Uani 0.620(7) 1 d D U P F 1
H75A_1 H 0.384619 0.616804 0.670480 0.092 Uiso 0.620(7) 1 calc R U P F 1
H75B_1 H 0.475091 0.565878 0.677162 0.092 Uiso 0.620(7) 1 calc R U P F 1
H75C_1 H 0.459781 0.651914 0.683008 0.092 Uiso 0.620(7) 1 calc R U P F 1
C76A_1 C 0.3459(4) 0.6593(3) 0.7760(4) 0.078(2) Uani 0.620(7) 1 d D U P F 1
H76A_1 H 0.332772 0.651853 0.818030 0.117 Uiso 0.620(7) 1 calc R U P F 1
H76B_1 H 0.295514 0.662965 0.756480 0.117 Uiso 0.620(7) 1 calc R U P F 1
H76C_1 H 0.366619 0.704633 0.766193 0.117 Uiso 0.620(7) 1 calc R U P F 1
C67B_1 C 0.3113(19) 0.3924(12) 0.8012(11) 0.056(4) Uani 0.380(7) 1 d D U P F 2
C68B_1 C 0.3659(11) 0.3948(8) 0.8410(7) 0.059(4) Uani 0.380(7) 1 d D U P F 2
H68B_1 H 0.377508 0.355314 0.870519 0.071 Uiso 0.380(7) 1 calc R U P F 2
C69B_1 C 0.4046(8) 0.4544(6) 0.8387(7) 0.065(3) Uani 0.380(7) 1 d D U P F 2
H69B_1 H 0.442299 0.454540 0.866446 0.078 Uiso 0.380(7) 1 calc R U P F 2
C70B_1 C 0.3887(8) 0.5133(6) 0.7966(6) 0.061(3) Uani 0.380(7) 1 d D U P F 2
C71B_1 C 0.3367(9) 0.5091(8) 0.7553(7) 0.068(3) Uani 0.380(7) 1 d D U P F 2
H71B_1 H 0.326247 0.547949 0.725118 0.081 Uiso 0.380(7) 1 calc R U P F 2
C72B_1 C 0.2991(11) 0.4487(9) 0.7569(10) 0.062(4) Uani 0.380(7) 1 d D U P F 2
H72B_1 H 0.264980 0.446503 0.727408 0.074 Uiso 0.380(7) 1 calc R U P F 2
C73B_1 C 0.4268(7) 0.5812(6) 0.7980(6) 0.080(3) Uani 0.380(7) 1 d D U P F 2
C74B_1 C 0.5208(7) 0.5571(9) 0.8000(10) 0.111(6) Uani 0.380(7) 1 d D U P F 2
H74D_1 H 0.545327 0.534491 0.764710 0.166 Uiso 0.380(7) 1 calc R U P F 2
H74E_1 H 0.533132 0.521445 0.833846 0.166 Uiso 0.380(7) 1 calc R U P F 2
H74F_1 H 0.544382 0.599897 0.802810 0.166 Uiso 0.380(7) 1 calc R U P F 2
C75B_1 C 0.4065(13) 0.6352(8) 0.7448(7) 0.124(6) Uani 0.380(7) 1 d D U P F 2
H75D_1 H 0.433318 0.676726 0.744968 0.185 Uiso 0.380(7) 1 calc R U P F 2
H75E_1 H 0.346145 0.652954 0.745396 0.185 Uiso 0.380(7) 1 calc R U P F 2
H75F_1 H 0.427122 0.610552 0.709757 0.185 Uiso 0.380(7) 1 calc R U P F 2
C76B_1 C 0.3917(8) 0.6189(7) 0.8525(6) 0.091(4) Uani 0.380(7) 1 d D U P F 2
H76D_1 H 0.400754 0.583183 0.886659 0.136 Uiso 0.380(7) 1 calc R U P F 2
H76E_1 H 0.331887 0.638600 0.850741 0.136 Uiso 0.380(7) 1 calc R U P F 2
H76F_1 H 0.419817 0.658955 0.854974 0.136 Uiso 0.380(7) 1 calc R U P F 2
N1_2 N 0.31170(15) 0.54298(14) 0.43665(11) 0.0379(5) Uani 1 1 d . . . . .
N2_2 N 0.15306(16) 0.84741(14) 0.00050(11) 0.0397(6) Uani 1 1 d . . . . .
O1_2 O 0.44916(13) 0.52144(13) 0.40486(10) 0.0481(5) Uani 1 1 d . . . . .
O2_2 O 0.17463(14) 0.56943(14) 0.46979(10) 0.0506(6) Uani 1 1 d . . . . .
O3_2 O 0.28936(16) 0.81835(16) -0.03311(11) 0.0638(7) Uani 1 1 d . . . . .
O4_2 O 0.01687(13) 0.87600(12) 0.03428(10) 0.0452(5) Uani 1 1 d . . . . .
C1_2 C 0.37788(19) 0.54930(17) 0.39439(14) 0.0397(7) Uani 1 1 d . . . . .
C2_2 C 0.35598(18) 0.58798(16) 0.33792(13) 0.0364(6) Uani 1 1 d . . . . .
C3_2 C 0.41785(19) 0.59516(16) 0.29462(14) 0.0395(7) Uani 1 1 d . . . . .
H3_2 H 0.474433 0.576967 0.301945 0.047 Uiso 1 1 calc R U . . .
C4_2 C 0.39830(19) 0.62882(17) 0.24020(14) 0.0402(7) Uani 1 1 d . . . . .
H4_2 H 0.442096 0.632793 0.210762 0.048 Uiso 1 1 calc R U . . .
C5_2 C 0.31656(18) 0.65688(16) 0.22750(14) 0.0368(6) Uani 1 1 d . . . . .
C6_2 C 0.29577(18) 0.69200(16) 0.17035(14) 0.0383(7) Uani 1 1 d . . . . .
C7_2 C 0.3553(2) 0.69629(19) 0.12385(15) 0.0482(8) Uani 1 1 d . . . . .
H7_2 H 0.411453 0.672585 0.128727 0.058 Uiso 1 1 calc R U . . .
C8_2 C 0.3360(2) 0.73375(19) 0.07072(16) 0.0507(8) Uani 1 1 d . . . . .
H8_2 H 0.378567 0.735189 0.039962 0.061 Uiso 1 1 calc R U . . .
C9_2 C 0.2550(2) 0.76904(17) 0.06224(14) 0.0429(7) Uani 1 1 d . . . . .
C10_2 C 0.2363(2) 0.81194(18) 0.00645(15) 0.0460(8) Uani 1 1 d . . . . .
C11_2 C 0.08752(19) 0.84323(16) 0.04312(14) 0.0388(7) Uani 1 1 d . . . . .
C12_2 C 0.10825(18) 0.79958(15) 0.09800(14) 0.0372(6) Uani 1 1 d . . . . .
C13_2 C 0.04588(19) 0.79302(16) 0.14141(14) 0.0405(7) Uani 1 1 d . . . . .
H13_2 H -0.010141 0.815588 0.135026 0.049 Uiso 1 1 calc R U . . .
C14_2 C 0.06407(18) 0.75376(17) 0.19441(14) 0.0393(7) Uani 1 1 d . . . . .
H14_2 H 0.019889 0.749191 0.223409 0.047 Uiso 1 1 calc R U . . .
C15_2 C 0.14544(18) 0.72091(15) 0.20614(13) 0.0357(6) Uani 1 1 d . . . . .
C16_2 C 0.16590(18) 0.68312(16) 0.26281(14) 0.0365(6) Uani 1 1 d . . . . .
C17_2 C 0.10565(19) 0.67738(17) 0.30883(14) 0.0407(7) Uani 1 1 d . . . . .
H17_2 H 0.048810 0.697373 0.303113 0.049 Uiso 1 1 calc R U . . .
C18_2 C 0.12657(19) 0.64317(17) 0.36284(14) 0.0419(7) Uani 1 1 d . . . . .
H18_2 H 0.084023 0.640536 0.393446 0.050 Uiso 1 1 calc R U . . .
C19_2 C 0.20809(18) 0.61304(16) 0.37264(13) 0.0378(6) Uani 1 1 d . . . . .
C20_2 C 0.22769(19) 0.57486(17) 0.42997(14) 0.0409(7) Uani 1 1 d . . . . .
C21_2 C 0.27162(18) 0.61734(15) 0.32756(13) 0.0347(6) Uani 1 1 d . . . . .
C22_2 C 0.25117(18) 0.65216(15) 0.27232(13) 0.0350(6) Uani 1 1 d . . . . .
C23_2 C 0.21094(18) 0.72561(16) 0.16133(14) 0.0374(6) Uani 1 1 d . . . . .
C24_2 C 0.19138(19) 0.76462(16) 0.10715(14) 0.0384(7) Uani 1 1 d . . . . .
C25_2 C 0.32836(19) 0.49704(17) 0.49010(14) 0.0397(7) Uani 1 1 d . . . . .
C26_2 C 0.34929(18) 0.52703(17) 0.53655(14) 0.0404(7) Uani 1 1 d . . . . .
C27_2 C 0.3565(2) 0.48361(19) 0.58909(15) 0.0465(8) Uani 1 1 d . . . . .
H27_2 H 0.372703 0.502035 0.621118 0.056 Uiso 1 1 calc R U . . .
C28_2 C 0.3402(2) 0.4138(2) 0.59525(16) 0.0518(8) Uani 1 1 d . . . . .
H28_2 H 0.342655 0.385658 0.631945 0.062 Uiso 1 1 calc R U . . .
C29_2 C 0.3206(2) 0.38471(19) 0.54855(16) 0.0502(8) Uani 1 1 d . . . . .
H29_2 H 0.310106 0.336540 0.553313 0.060 Uiso 1 1 calc R U . . .
C30_2 C 0.31601(19) 0.42495(18) 0.49472(15) 0.0444(7) Uani 1 1 d . . . . .
C31_2 C 0.36601(18) 0.60259(17) 0.53146(13) 0.0376(6) Uani 1 1 d D . . . .
C32_2 C 0.44491(19) 0.61481(17) 0.51223(14) 0.0418(7) Uani 1 1 d D . . . .
H32_2 H 0.486962 0.575805 0.498684 0.050 Uiso 1 1 calc R U . . .
C33_2 C 0.4627(2) 0.68336(18) 0.51266(15) 0.0455(7) Uani 1 1 d D . . . .
H33_2 H 0.517156 0.690381 0.499623 0.055 Uiso 1 1 calc R U . . .
C34_2 C 0.4030(2) 0.74219(18) 0.53166(14) 0.0463(8) Uani 1 1 d D . . . .
C35_2 C 0.3241(2) 0.73010(19) 0.54983(15) 0.0505(8) Uani 1 1 d D . . . .
H35_2 H 0.281802 0.769450 0.562550 0.061 Uiso 1 1 calc R U . . .
C36_2 C 0.3058(2) 0.66149(18) 0.54980(14) 0.0459(7) Uani 1 1 d D . . . .
H36_2 H 0.251156 0.654674 0.562526 0.055 Uiso 1 1 calc R U . . .
C37_2 C 0.4231(3) 0.8173(2) 0.53494(17) 0.0607(10) Uani 1 1 d D . . . .
C38_2 C 0.5089(4) 0.8225(3) 0.5050(2) 0.099(2) Uani 1 1 d D . . . .
H38A_2 H 0.551885 0.788191 0.526120 0.148 Uiso 1 1 calc R U . . .
H38B_2 H 0.517251 0.872602 0.504652 0.148 Uiso 1 1 calc R U . . .
H38C_2 H 0.512733 0.810002 0.465192 0.148 Uiso 1 1 calc R U . . .
C39_2 C 0.3571(4) 0.8781(2) 0.5052(2) 0.0865(16) Uani 1 1 d D . . . .
H39A_2 H 0.354017 0.867253 0.465686 0.130 Uiso 1 1 calc R U . . .
H39B_2 H 0.372901 0.925606 0.504056 0.130 Uiso 1 1 calc R U . . .
H39C_2 H 0.302733 0.879960 0.527186 0.130 Uiso 1 1 calc R U . . .
C40_2 C 0.4223(3) 0.8286(2) 0.59849(18) 0.0646(10) Uani 1 1 d D . . . .
H40A_2 H 0.366151 0.830030 0.617595 0.097 Uiso 1 1 calc R U . . .
H40B_2 H 0.438545 0.875036 0.601374 0.097 Uiso 1 1 calc R U . . .
H40C_2 H 0.461570 0.788057 0.617371 0.097 Uiso 1 1 calc R U . . .
C41_2 C 0.2996(2) 0.39226(17) 0.44366(15) 0.0454(7) Uani 1 1 d . . . . .
C42_2 C 0.3587(2) 0.3822(2) 0.39667(17) 0.0572(9) Uani 1 1 d . . . . .
H42_2 H 0.409660 0.397447 0.396933 0.069 Uiso 1 1 calc R U . . .
C43_2 C 0.3446(2) 0.3504(2) 0.34945(18) 0.0581(10) Uani 1 1 d . . . . .
H43_2 H 0.386288 0.344425 0.317905 0.070 Uiso 1 1 calc R U . . .
C44_2 C 0.2712(2) 0.32673(18) 0.34670(17) 0.0506(9) Uani 1 1 d D . . . .
C45_2 C 0.2133(2) 0.3365(2) 0.3939(2) 0.0640(11) Uani 1 1 d . . . . .
H45_2 H 0.162741 0.320451 0.393980 0.077 Uiso 1 1 calc R U . . .
C46_2 C 0.2265(2) 0.3688(2) 0.44105(18) 0.0575(10) Uani 1 1 d . . . . .
H46_2 H 0.184462 0.375076 0.472373 0.069 Uiso 1 1 calc R U . . .
C47A_2 C 0.2555(6) 0.2927(5) 0.2931(4) 0.053(3) Uani 0.582(7) 1 d D U P G 1
C48A_2 C 0.3233(5) 0.2920(6) 0.2422(4) 0.080(3) Uani 0.582(7) 1 d D U P G 1
H48A_2 H 0.329836 0.342238 0.229659 0.120 Uiso 0.582(7) 1 calc R U P G 1
H48B_2 H 0.307077 0.270978 0.209960 0.120 Uiso 0.582(7) 1 calc R U P G 1
H48C_2 H 0.376085 0.262192 0.254588 0.120 Uiso 0.582(7) 1 calc R U P G 1
C49A_2 C 0.1725(4) 0.3332(4) 0.2683(3) 0.065(2) Uani 0.582(7) 1 d D U P G 1
H49A_2 H 0.126654 0.333233 0.298735 0.098 Uiso 0.582(7) 1 calc R U P G 1
H49B_2 H 0.162573 0.308123 0.236187 0.098 Uiso 0.582(7) 1 calc R U P G 1
H49C_2 H 0.175892 0.383904 0.254203 0.098 Uiso 0.582(7) 1 calc R U P G 1
C50A_2 C 0.2458(7) 0.2135(4) 0.3112(4) 0.084(3) Uani 0.582(7) 1 d D U P G 1
H50A_2 H 0.298952 0.183459 0.322842 0.126 Uiso 0.582(7) 1 calc R U P G 1
H50B_2 H 0.229280 0.193569 0.278527 0.126 Uiso 0.582(7) 1 calc R U P G 1
H50C_2 H 0.203110 0.212747 0.343808 0.126 Uiso 0.582(7) 1 calc R U P G 1
C47B_2 C 0.2570(8) 0.2895(7) 0.2964(6) 0.067(6) Uani 0.418(7) 1 d D U P G 2
C48B_2 C 0.2529(9) 0.3500(8) 0.2467(5) 0.092(4) Uani 0.418(7) 1 d D U P G 2
H48D_2 H 0.308204 0.361264 0.236767 0.138 Uiso 0.418(7) 1 calc R U P G 2
H48E_2 H 0.213458 0.394050 0.258374 0.138 Uiso 0.418(7) 1 calc R U P G 2
H48F_2 H 0.234523 0.333842 0.213027 0.138 Uiso 0.418(7) 1 calc R U P G 2
C49B_2 C 0.1749(7) 0.2644(7) 0.3065(6) 0.086(4) Uani 0.418(7) 1 d D U P G 2
H49D_2 H 0.177130 0.226342 0.339298 0.130 Uiso 0.418(7) 1 calc R U P G 2
H49E_2 H 0.164851 0.244564 0.271707 0.130 Uiso 0.418(7) 1 calc R U P G 2
H49F_2 H 0.129644 0.306240 0.314983 0.130 Uiso 0.418(7) 1 calc R U P G 2
C50B_2 C 0.3290(7) 0.2251(8) 0.2885(7) 0.095(5) Uani 0.418(7) 1 d D U P G 2
H50D_2 H 0.381462 0.242083 0.283954 0.143 Uiso 0.418(7) 1 calc R U P G 2
H50E_2 H 0.323662 0.202485 0.253812 0.143 Uiso 0.418(7) 1 calc R U P G 2
H50F_2 H 0.328618 0.188854 0.322416 0.143 Uiso 0.418(7) 1 calc R U P G 2
C51_2 C 0.13776(19) 0.89894(17) -0.05063(13) 0.0397(7) Uani 1 1 d . . . . .
C52_2 C 0.14933(19) 0.96990(17) -0.04781(14) 0.0395(7) Uani 1 1 d . . . . .
C53_2 C 0.1444(2) 1.01797(18) -0.09812(15) 0.0455(7) Uani 1 1 d . . . . .
H53_2 H 0.151463 1.066631 -0.097194 0.055 Uiso 1 1 calc R U . . .
C54_2 C 0.1294(2) 0.99583(19) -0.14951(15) 0.0473(8) Uani 1 1 d . . . . .
H54_2 H 0.128002 1.028624 -0.183918 0.057 Uiso 1 1 calc R U . . .
C55_2 C 0.1165(2) 0.92564(19) -0.15065(15) 0.0461(8) Uani 1 1 d . . . . .
H55_2 H 0.104754 0.911372 -0.185923 0.055 Uiso 1 1 calc R U . . .
C56_2 C 0.12028(19) 0.87543(17) -0.10132(14) 0.0422(7) Uani 1 1 d D . . . .
C57_2 C 0.1683(2) 0.99474(16) 0.00659(14) 0.0400(7) Uani 1 1 d . . . . .
C58_2 C 0.2475(2) 1.0036(2) 0.01295(16) 0.0545(9) Uani 1 1 d . . . . .
H58_2 H 0.291447 0.988606 -0.015763 0.065 Uiso 1 1 calc R U . . .
C59_2 C 0.2641(2) 1.0338(2) 0.06039(17) 0.0574(9) Uani 1 1 d . . . . .
H59_2 H 0.319226 1.038888 0.063494 0.069 Uiso 1 1 calc R U . . .
C60_2 C 0.2023(2) 1.05687(18) 0.10351(15) 0.0469(8) Uani 1 1 d . . . . .
C61_2 C 0.1235(2) 1.04531(18) 0.09748(14) 0.0453(7) Uani 1 1 d . . . . .
H61_2 H 0.079949 1.058787 0.126785 0.054 Uiso 1 1 calc R U . . .
C62_2 C 0.1064(2) 1.01497(17) 0.05046(14) 0.0411(7) Uani 1 1 d . . . . .
H62_2 H 0.051812 1.007883 0.048104 0.049 Uiso 1 1 calc R U . . .
C63_2 C 0.2188(2) 1.09814(19) 0.15287(15) 0.0572(9) Uani 1 1 d D . . . .
C64A_2 C 0.2923(6) 1.0516(5) 0.1828(4) 0.069(3) Uani 0.495(9) 1 d D . P H 1
H64A_2 H 0.279813 1.003846 0.197987 0.104 Uiso 0.495(9) 1 calc R U P H 1
H64B_2 H 0.302961 1.076481 0.214784 0.104 Uiso 0.495(9) 1 calc R U P H 1
H64C_2 H 0.341675 1.044355 0.154985 0.104 Uiso 0.495(9) 1 calc R U P H 1
C65A_2 C 0.1416(6) 1.1105(7) 0.1969(4) 0.075(3) Uani 0.495(9) 1 d D . P H 1
H65A_2 H 0.154326 1.132071 0.230045 0.112 Uiso 0.495(9) 1 calc R U P H 1
H65B_2 H 0.125974 1.063456 0.210228 0.112 Uiso 0.495(9) 1 calc R U P H 1
H65C_2 H 0.095284 1.143882 0.178446 0.112 Uiso 0.495(9) 1 calc R U P H 1
C66A_2 C 0.2350(8) 1.1716(4) 0.1247(4) 0.071(3) Uani 0.495(9) 1 d D . P H 1
H66A_2 H 0.282184 1.163408 0.095151 0.107 Uiso 0.495(9) 1 calc R U P H 1
H66B_2 H 0.247895 1.199261 0.154186 0.107 Uiso 0.495(9) 1 calc R U P H 1
H66C_2 H 0.185428 1.199563 0.106580 0.107 Uiso 0.495(9) 1 calc R U P H 1
C64B_2 C 0.3118(5) 1.0999(7) 0.1531(4) 0.086(4) Uani 0.505(9) 1 d D . P H 2
H64D_2 H 0.345694 1.050329 0.150281 0.129 Uiso 0.505(9) 1 calc R U P H 2
H64E_2 H 0.320669 1.117612 0.189166 0.129 Uiso 0.505(9) 1 calc R U P H 2
H64F_2 H 0.328076 1.132798 0.120058 0.129 Uiso 0.505(9) 1 calc R U P H 2
C65B_2 C 0.1912(7) 1.0640(5) 0.2122(3) 0.063(3) Uani 0.505(9) 1 d D . P H 2
H65D_2 H 0.132280 1.061944 0.213728 0.094 Uiso 0.505(9) 1 calc R U P H 2
H65E_2 H 0.198895 1.093718 0.241998 0.094 Uiso 0.505(9) 1 calc R U P H 2
H65F_2 H 0.224554 1.014163 0.219231 0.094 Uiso 0.505(9) 1 calc R U P H 2
C66B_2 C 0.1728(9) 1.1785(4) 0.1447(5) 0.085(4) Uani 0.505(9) 1 d D . P H 2
H66D_2 H 0.190003 1.200614 0.106288 0.127 Uiso 0.505(9) 1 calc R U P H 2
H66E_2 H 0.186205 1.205373 0.174484 0.127 Uiso 0.505(9) 1 calc R U P H 2
H66F_2 H 0.112632 1.181054 0.147973 0.127 Uiso 0.505(9) 1 calc R U P H 2
C67A_2 C 0.1025(9) 0.8017(6) -0.1046(9) 0.044(2) Uani 0.651(8) 1 d D U P I 1
C68A_2 C 0.1519(5) 0.7558(4) -0.1423(4) 0.0465(14) Uani 0.651(8) 1 d D U P I 1
H68A_2 H 0.198515 0.770315 -0.164237 0.056 Uiso 0.651(8) 1 calc R U P I 1
C69A_2 C 0.1340(6) 0.6881(5) -0.1484(4) 0.062(2) Uani 0.651(8) 1 d D U P I 1
H69A_2 H 0.162914 0.661084 -0.178957 0.074 Uiso 0.651(8) 1 calc R U P I 1
C70A_2 C 0.0758(6) 0.6594(4) -0.1116(4) 0.069(2) Uani 0.651(8) 1 d D U P I 1
C71A_2 C 0.0224(8) 0.7074(6) -0.0755(6) 0.066(3) Uani 0.651(8) 1 d D U P I 1
H71A_2 H -0.024351 0.692356 -0.054165 0.079 Uiso 0.651(8) 1 calc R U P I 1
C72A_2 C 0.0366(8) 0.7768(6) -0.0702(5) 0.051(2) Uani 0.651(8) 1 d D U P I 1
H72A_2 H 0.001881 0.807046 -0.043569 0.061 Uiso 0.651(8) 1 calc R U P I 1
C73A_2 C 0.0637(6) 0.5815(4) -0.1165(3) 0.090(2) Uani 0.651(8) 1 d D U P I 1
C74A_2 C 0.0530(7) 0.5730(6) -0.1786(4) 0.090(3) Uani 0.651(8) 1 d D U P I 1
H74A_2 H 0.006572 0.611139 -0.192290 0.134 Uiso 0.651(8) 1 calc R U P I 1
H74B_2 H 0.041290 0.524551 -0.180876 0.134 Uiso 0.651(8) 1 calc R U P I 1
H74C_2 H 0.104170 0.577764 -0.202950 0.134 Uiso 0.651(8) 1 calc R U P I 1
C75A_2 C -0.0130(8) 0.5665(6) -0.0771(5) 0.121(4) Uani 0.651(8) 1 d D U P I 1
H75A_2 H -0.005001 0.570379 -0.036819 0.182 Uiso 0.651(8) 1 calc R U P I 1
H75B_2 H -0.020359 0.516960 -0.080919 0.182 Uiso 0.651(8) 1 calc R U P I 1
H75C_2 H -0.062528 0.602483 -0.088632 0.182 Uiso 0.651(8) 1 calc R U P I 1
C76A_2 C 0.1412(7) 0.5240(4) -0.0979(4) 0.118(3) Uani 0.651(8) 1 d D U P I 1
H76A_2 H 0.190196 0.532148 -0.123426 0.177 Uiso 0.651(8) 1 calc R U P I 1
H76B_2 H 0.132606 0.474604 -0.100620 0.177 Uiso 0.651(8) 1 calc R U P I 1
H76C_2 H 0.149792 0.528839 -0.057864 0.177 Uiso 0.651(8) 1 calc R U P I 1
C67B_2 C 0.1114(19) 0.7981(13) -0.104(2) 0.057(5) Uani 0.349(8) 1 d D U P I 2
C68B_2 C 0.1634(13) 0.7428(10) -0.1321(11) 0.090(6) Uani 0.349(8) 1 d D U P I 2
H68B_2 H 0.215491 0.750335 -0.150507 0.108 Uiso 0.349(8) 1 calc R U P I 2
C69B_2 C 0.1405(12) 0.6754(11) -0.1344(11) 0.089(6) Uani 0.349(8) 1 d D U P I 2
H69B_2 H 0.181781 0.633637 -0.143902 0.106 Uiso 0.349(8) 1 calc R U P I 2
C70B_2 C 0.0581(11) 0.6697(8) -0.1227(9) 0.071(4) Uani 0.349(8) 1 d D U P I 2
C71B_2 C 0.0101(15) 0.7198(10) -0.0875(12) 0.072(5) Uani 0.349(8) 1 d D U P I 2
H71B_2 H -0.038818 0.709234 -0.065987 0.087 Uiso 0.349(8) 1 calc R U P I 2
C72B_2 C 0.0329(15) 0.7856(11) -0.0833(11) 0.069(6) Uani 0.349(8) 1 d D U P I 2
H72B_2 H -0.006573 0.823471 -0.065985 0.082 Uiso 0.349(8) 1 calc R U P I 2
C73B_2 C 0.0278(9) 0.6003(7) -0.1324(6) 0.086(3) Uani 0.349(8) 1 d D U P I 2
C74B_2 C 0.0889(14) 0.5577(14) -0.1763(9) 0.112(6) Uani 0.349(8) 1 d D U P I 2
H74D_2 H 0.089142 0.587402 -0.213838 0.169 Uiso 0.349(8) 1 calc R U P I 2
H74E_2 H 0.071977 0.511931 -0.180261 0.169 Uiso 0.349(8) 1 calc R U P I 2
H74F_2 H 0.144818 0.546526 -0.162945 0.169 Uiso 0.349(8) 1 calc R U P I 2
C75B_2 C 0.0292(13) 0.5503(11) -0.0745(8) 0.099(5) Uani 0.349(8) 1 d D U P I 2
H75D_2 H 0.086515 0.534905 -0.063645 0.148 Uiso 0.349(8) 1 calc R U P I 2
H75E_2 H 0.007735 0.506904 -0.079014 0.148 Uiso 0.349(8) 1 calc R U P I 2
H75F_2 H -0.005623 0.577402 -0.044182 0.148 Uiso 0.349(8) 1 calc R U P I 2
C76B_2 C -0.0582(9) 0.6235(7) -0.1558(7) 0.097(4) Uani 0.349(8) 1 d D U P I 2
H76D_2 H -0.099184 0.644714 -0.125516 0.146 Uiso 0.349(8) 1 calc R U P I 2
H76E_2 H -0.074180 0.580478 -0.167346 0.146 Uiso 0.349(8) 1 calc R U P I 2
H76F_2 H -0.056142 0.660019 -0.189373 0.146 Uiso 0.349(8) 1 calc R U P I 2

loop_
_atom_site_aniso_label
_atom_site_aniso_U_11
_atom_site_aniso_U_22
_atom_site_aniso_U_33
_atom_site_aniso_U_23
_atom_site_aniso_U_13
_atom_site_aniso_U_12
C77A 0.135(8) 0.045(5) 0.081(6) 0.001(4) -0.005(6) -0.019(6)
C78A 0.117(7) 0.071(7) 0.094(8) -0.016(6) 0.013(6) -0.021(6)
C79A 0.121(8) 0.067(6) 0.094(7) -0.009(5) -0.003(6) -0.007(6)
C80A 0.140(9) 0.068(6) 0.076(6) -0.003(5) 0.011(6) 0.001(6)
C81A 0.171(9) 0.102(9) 0.078(8) 0.008(7) -0.003(7) -0.034(8)
C82A 0.170(9) 0.097(8) 0.085(7) 0.000(5) -0.019(7) -0.044(8)
C83A 0.103(8) 0.105(9) 0.143(11) 0.060(7) -0.010(7) -0.055(7)
C77B 0.125(7) 0.064(6) 0.086(7) 0.005(4) -0.023(5) -0.027(5)
C78B 0.118(8) 0.049(6) 0.091(7) -0.003(5) -0.020(6) -0.039(6)
C79B 0.139(9) 0.099(10) 0.127(11) 0.025(7) -0.015(9) -0.057(10)
C80B 0.146(10) 0.141(11) 0.133(10) 0.016(8) -0.018(7) -0.091(9)
C81B 0.200(12) 0.164(12) 0.128(11) -0.010(9) -0.021(9) -0.102(10)
C82B 0.185(10) 0.121(11) 0.093(10) -0.019(8) -0.012(9) -0.059(9)
C83B 0.111(7) 0.097(9) 0.105(10) -0.033(9) -0.017(7) -0.001(7)
C77C 0.103(3) 0.059(3) 0.168(5) -0.032(4) -0.007(3) -0.018(3)
C78C 0.105(3) 0.062(4) 0.167(5) -0.032(3) -0.005(4) -0.025(3)
C79C 0.103(3) 0.055(3) 0.162(5) -0.034(3) -0.007(3) -0.029(3)
C80C 0.101(3) 0.047(4) 0.159(5) -0.036(3) -0.009(4) -0.034(3)
C81C 0.100(3) 0.044(4) 0.159(5) -0.036(4) -0.009(4) -0.027(3)
C82C 0.104(3) 0.053(4) 0.167(5) -0.030(4) -0.009(4) -0.024(3)
C83C 0.114(4) 0.101(7) 0.205(9) -0.028(7) -0.023(6) -0.002(5)
C77D 0.106(3) 0.061(4) 0.165(5) -0.031(4) -0.005(4) -0.024(3)
C78D 0.106(3) 0.057(4) 0.165(5) -0.036(4) -0.010(4) -0.027(3)
C79D 0.105(3) 0.054(4) 0.167(5) -0.038(4) -0.006(4) -0.026(3)
C80D 0.105(4) 0.055(4) 0.166(5) -0.034(4) -0.004(4) -0.027(3)
C81D 0.106(4) 0.058(4) 0.168(5) -0.030(4) -0.002(4) -0.023(4)
C82D 0.103(4) 0.057(4) 0.168(5) -0.029(4) -0.004(4) -0.021(4)
C83D 0.140(7) 0.093(8) 0.166(6) -0.031(6) 0.005(5) -0.032(7)
C77E 0.104(3) 0.056(3) 0.165(5) -0.033(4) -0.006(4) -0.026(3)
C78E 0.105(4) 0.059(4) 0.167(5) -0.032(4) -0.005(4) -0.025(4)
C79E 0.107(4) 0.061(5) 0.166(6) -0.033(4) -0.005(4) -0.025(4)
C80E 0.106(4) 0.057(5) 0.164(6) -0.034(4) -0.007(4) -0.028(4)
C81E 0.104(4) 0.051(5) 0.163(6) -0.038(4) -0.008(4) -0.030(4)
C82E 0.104(3) 0.053(4) 0.164(5) -0.036(4) -0.007(4) -0.027(3)
C83E 0.107(8) 0.060(8) 0.169(7) -0.028(6) -0.007(5) -0.028(8)
N1_1 0.0337(13) 0.0305(12) 0.0490(15) -0.0010(11) 0.0023(11) -0.0072(10)
N2_1 0.0281(12) 0.0407(14) 0.0588(17) -0.0080(12) -0.0032(11) -0.0094(10)
O1_1 0.0464(13) 0.0454(13) 0.0457(13) 0.0024(10) 0.0058(10) -0.0056(10)
O2_1 0.0326(11) 0.0530(14) 0.0533(14) -0.0006(11) -0.0045(10) -0.0099(10)
O3_1 0.0346(11) 0.0438(12) 0.0663(15) 0.0008(11) -0.0110(11) -0.0102(9)
O4_1 0.0400(13) 0.087(2) 0.0540(16) -0.0083(14) 0.0061(11) -0.0097(13)
C1_1 0.0440(17) 0.0292(15) 0.0456(18) 0.0000(13) 0.0017(14) -0.0081(12)
C2_1 0.0380(16) 0.0300(14) 0.0447(17) -0.0024(12) 0.0000(13) -0.0071(12)
C3_1 0.0492(18) 0.0427(17) 0.0363(16) 0.0024(13) -0.0022(14) -0.0084(14)
C4_1 0.0405(17) 0.0455(18) 0.0408(17) 0.0012(14) -0.0062(13) -0.0066(14)
C5_1 0.0359(15) 0.0322(15) 0.0416(16) -0.0034(12) -0.0053(12) -0.0092(12)
C6_1 0.0346(15) 0.0292(14) 0.0440(17) -0.0053(12) -0.0059(12) -0.0073(11)
C7_1 0.0393(16) 0.0414(17) 0.0437(17) -0.0016(13) -0.0062(13) -0.0072(13)
C8_1 0.0370(16) 0.0390(16) 0.0518(19) -0.0011(14) -0.0128(14) -0.0074(13)
C9_1 0.0312(15) 0.0326(15) 0.0548(19) -0.0082(13) -0.0045(13) -0.0085(12)
C10_1 0.0346(15) 0.0296(15) 0.057(2) -0.0040(13) -0.0073(14) -0.0099(12)
C11_1 0.0385(17) 0.054(2) 0.050(2) -0.0057(15) 0.0008(14) -0.0165(15)
C12_1 0.0319(15) 0.0461(18) 0.0524(19) -0.0075(14) -0.0015(13) -0.0132(13)
C13_1 0.0383(17) 0.066(2) 0.0447(18) -0.0046(16) 0.0011(14) -0.0163(16)
C14_1 0.0337(16) 0.055(2) 0.0455(18) -0.0023(15) -0.0054(13) -0.0106(14)
C15_1 0.0330(14) 0.0344(15) 0.0417(16) -0.0044(12) -0.0042(12) -0.0110(12)
C16_1 0.0329(14) 0.0329(14) 0.0415(16) -0.0059(12) -0.0043(12) -0.0108(12)
C17_1 0.0354(15) 0.0420(16) 0.0369(16) -0.0030(13) -0.0023(12) -0.0113(13)
C18_1 0.0338(15) 0.0372(16) 0.0444(17) -0.0034(13) -0.0092(13) -0.0078(12)
C19_1 0.0319(14) 0.0307(14) 0.0449(17) -0.0052(12) -0.0015(12) -0.0083(11)
C20_1 0.0331(15) 0.0312(15) 0.0487(18) -0.0043(13) -0.0027(13) -0.0054(12)
C21_1 0.0351(15) 0.0276(14) 0.0410(16) -0.0034(12) -0.0033(12) -0.0087(11)
C22_1 0.0323(14) 0.0262(13) 0.0435(16) -0.0052(12) -0.0041(12) -0.0080(11)
C23_1 0.0319(14) 0.0318(14) 0.0456(17) -0.0053(12) -0.0057(12) -0.0110(11)
C24_1 0.0328(15) 0.0331(15) 0.0475(17) -0.0054(13) -0.0037(13) -0.0115(12)
C25_1 0.0343(15) 0.0340(16) 0.0535(19) 0.0000(13) 0.0045(13) -0.0051(12)
C26_1 0.0382(16) 0.0337(16) 0.0536(19) -0.0015(14) 0.0051(14) -0.0048(13)
C27_1 0.0395(17) 0.0374(17) 0.072(2) -0.0029(16) 0.0081(16) -0.0017(14)
C28_1 0.0332(17) 0.047(2) 0.083(3) 0.0036(18) 0.0093(17) -0.0049(14)
C29_1 0.0376(17) 0.0389(18) 0.086(3) 0.0037(17) 0.0089(17) -0.0114(14)
C30_1 0.0358(16) 0.0353(16) 0.060(2) 0.0026(14) 0.0032(14) -0.0064(13)
C31_1 0.0397(16) 0.0334(16) 0.0536(19) -0.0058(14) 0.0090(14) -0.0053(13)
C32_1 0.060(2) 0.0387(17) 0.052(2) 0.0038(15) -0.0076(16) -0.0125(15)
C33_1 0.058(2) 0.0430(18) 0.055(2) -0.0037(15) -0.0054(17) -0.0144(16)
C34_1 0.0511(19) 0.0347(16) 0.053(2) -0.0079(14) 0.0018(15) -0.0090(14)
C35_1 0.066(2) 0.0419(18) 0.053(2) 0.0035(15) -0.0056(17) -0.0182(17)
C36_1 0.059(2) 0.0434(19) 0.061(2) -0.0001(16) -0.0076(18) -0.0174(16)
C37_1 0.074(3) 0.0390(18) 0.057(2) -0.0037(16) -0.0019(18) -0.0231(17)
C38_1 0.079(3) 0.065(3) 0.098(4) -0.013(2) 0.018(3) -0.040(2)
C39_1 0.116(4) 0.046(2) 0.078(3) 0.005(2) -0.028(3) -0.038(2)
C40_1 0.105(3) 0.0385(19) 0.058(2) 0.0018(17) -0.008(2) -0.023(2)
C41_1 0.0321(15) 0.0337(16) 0.064(2) 0.0014(14) 0.0024(14) -0.0095(12)
C42_1 0.0424(18) 0.0401(18) 0.079(3) 0.0017(17) -0.0183(17) -0.0115(14)
C43_1 0.054(2) 0.0379(17) 0.069(2) -0.0064(16) -0.0194(17) -0.0141(15)
C44_1 0.0357(16) 0.0318(15) 0.057(2) -0.0019(14) -0.0041(14) -0.0099(12)
C45_1 0.0424(17) 0.0387(17) 0.0484(19) 0.0004(14) -0.0026(14) -0.0060(13)
C46_1 0.0501(19) 0.0347(16) 0.0491(19) -0.0031(14) 0.0040(15) -0.0066(14)
C47_1 0.0469(18) 0.0343(16) 0.061(2) -0.0089(15) -0.0080(16) -0.0074(14)
C48_1 0.065(2) 0.0321(18) 0.099(3) -0.0044(19) -0.021(2) -0.0107(16)
C49_1 0.068(2) 0.0370(18) 0.081(3) -0.0104(18) -0.022(2) 0.0025(17)
C50_1 0.080(3) 0.052(2) 0.076(3) -0.021(2) 0.005(2) -0.008(2)
C51_1 0.0287(15) 0.0476(18) 0.058(2) -0.0081(15) 0.0003(14) -0.0108(13)
C52_1 0.0374(17) 0.0472(19) 0.066(2) -0.0098(16) -0.0002(15) -0.0147(14)
C53_1 0.0383(18) 0.049(2) 0.090(3) -0.0149(19) 0.0055(18) -0.0164(15)
C54_1 0.0355(18) 0.054(2) 0.091(3) -0.018(2) 0.0066(18) -0.0147(16)
C55_1 0.0371(17) 0.0454(19) 0.077(3) -0.0172(17) 0.0002(16) -0.0090(14)
C56_1 0.0377(17) 0.0453(18) 0.061(2) -0.0113(16) 0.0010(15) -0.0145(14)
C57A_1 0.024(5) 0.043(4) 0.071(5) -0.008(3) 0.003(3) -0.020(3)
C58A_1 0.041(4) 0.059(4) 0.065(4) -0.019(3) 0.001(3) -0.005(3)
C59A_1 0.042(4) 0.058(4) 0.068(4) -0.007(3) 0.001(3) -0.001(3)
C60A_1 0.047(7) 0.048(3) 0.074(5) -0.006(3) 0.002(5) -0.010(3)
C61A_1 0.060(7) 0.045(3) 0.077(5) -0.011(3) -0.013(5) -0.020(3)
C62A_1 0.046(5) 0.044(3) 0.069(5) -0.004(3) -0.010(4) -0.021(3)
C63A_1 0.060(5) 0.048(4) 0.100(6) -0.007(4) 0.010(4) 0.004(3)
C64A_1 0.205(15) 0.082(9) 0.118(7) -0.001(7) 0.054(9) 0.041(11)
C65A_1 0.081(5) 0.041(4) 0.159(11) -0.006(6) -0.031(6) -0.008(4)
C66A_1 0.072(6) 0.052(5) 0.149(8) -0.002(5) -0.021(6) 0.000(4)
C57B_1 0.031(9) 0.049(6) 0.060(5) -0.009(4) 0.002(4) -0.008(6)
C58B_1 0.065(8) 0.055(5) 0.058(4) -0.010(4) 0.008(5) 0.003(5)
C59B_1 0.095(10) 0.057(5) 0.049(4) -0.002(4) 0.012(6) 0.012(6)
C60B_1 0.037(6) 0.045(4) 0.049(4) -0.006(3) 0.008(4) -0.012(4)
C61B_1 0.067(10) 0.045(4) 0.046(4) -0.009(3) 0.006(4) -0.014(5)
C62B_1 0.079(10) 0.043(4) 0.058(5) -0.002(4) 0.009(5) -0.014(5)
C63B_1 0.043(4) 0.045(4) 0.048(4) -0.006(3) -0.001(3) -0.009(3)
C64B_1 0.044(4) 0.032(4) 0.055(4) -0.010(3) -0.004(3) -0.012(3)
C65B_1 0.082(7) 0.042(4) 0.078(7) -0.002(5) 0.029(6) -0.009(5)
C66B_1 0.054(5) 0.059(6) 0.082(7) -0.027(5) -0.021(4) 0.007(4)
C67A_1 0.032(4) 0.045(4) 0.050(5) -0.014(3) 0.001(3) -0.014(3)
C68A_1 0.027(3) 0.046(3) 0.057(4) -0.011(3) 0.002(3) -0.009(2)
C69A_1 0.029(3) 0.046(3) 0.060(4) -0.014(3) -0.003(3) -0.011(2)
C70A_1 0.030(3) 0.046(3) 0.061(4) -0.013(2) -0.003(3) -0.014(2)
C71A_1 0.032(3) 0.047(3) 0.062(4) -0.009(3) -0.006(2) -0.015(3)
C72A_1 0.029(4) 0.049(3) 0.063(4) -0.011(3) -0.005(3) -0.016(3)
C73A_1 0.042(3) 0.037(3) 0.077(4) -0.014(3) -0.005(3) -0.013(2)
C74A_1 0.049(4) 0.060(5) 0.093(5) -0.014(4) -0.009(3) -0.025(3)
C75A_1 0.058(4) 0.049(3) 0.082(4) -0.001(3) -0.002(3) -0.027(3)
C76A_1 0.051(3) 0.048(3) 0.139(7) -0.036(4) 0.012(4) -0.015(3)
C67B_1 0.040(8) 0.049(6) 0.079(10) -0.019(6) 0.014(6) -0.013(5)
C68B_1 0.044(6) 0.044(5) 0.090(10) -0.016(6) 0.004(7) -0.010(4)
C69B_1 0.050(6) 0.049(5) 0.098(8) -0.011(5) -0.002(6) -0.014(4)
C70B_1 0.044(5) 0.043(5) 0.097(8) -0.013(5) 0.005(5) -0.014(4)
C71B_1 0.053(8) 0.058(6) 0.094(8) -0.005(5) 0.002(5) -0.022(6)
C72B_1 0.047(9) 0.063(6) 0.079(8) -0.013(5) 0.007(6) -0.022(6)
C73B_1 0.066(6) 0.053(5) 0.127(8) -0.024(5) 0.022(6) -0.032(4)
C74B_1 0.062(6) 0.068(9) 0.217(19) -0.051(9) 0.023(7) -0.043(6)
C75B_1 0.173(15) 0.069(9) 0.145(10) -0.006(7) -0.009(10) -0.065(10)
C76B_1 0.077(8) 0.061(7) 0.142(9) -0.041(7) 0.013(7) -0.024(6)
N1_2 0.0351(13) 0.0404(14) 0.0399(14) -0.0044(11) -0.0075(10) -0.0092(11)
N2_2 0.0407(14) 0.0356(13) 0.0430(14) -0.0029(11) -0.0077(11) -0.0071(11)
O1_2 0.0352(12) 0.0615(15) 0.0466(13) -0.0020(11) -0.0099(10) -0.0069(10)
O2_2 0.0387(12) 0.0633(15) 0.0463(13) -0.0004(11) -0.0003(10) -0.0078(11)
O3_2 0.0504(15) 0.0750(18) 0.0520(15) 0.0119(13) 0.0009(12) 0.0039(13)
O4_2 0.0393(12) 0.0434(12) 0.0530(13) -0.0016(10) -0.0124(10) -0.0067(10)
C1_2 0.0345(15) 0.0420(17) 0.0448(17) -0.0083(13) -0.0084(13) -0.0081(13)
C2_2 0.0342(15) 0.0345(15) 0.0434(17) -0.0079(12) -0.0074(12) -0.0093(12)
C3_2 0.0330(15) 0.0359(16) 0.0503(18) -0.0052(13) -0.0077(13) -0.0063(12)
C4_2 0.0341(15) 0.0380(16) 0.0476(18) -0.0032(13) -0.0011(13) -0.0075(12)
C5_2 0.0335(15) 0.0314(15) 0.0459(17) -0.0048(12) -0.0043(12) -0.0067(12)
C6_2 0.0331(15) 0.0320(15) 0.0485(18) -0.0040(13) -0.0021(13) -0.0049(12)
C7_2 0.0347(16) 0.0505(19) 0.053(2) 0.0027(15) -0.0039(14) 0.0002(14)
C8_2 0.0413(18) 0.052(2) 0.052(2) 0.0037(16) 0.0015(15) -0.0024(15)
C9_2 0.0412(17) 0.0385(16) 0.0466(18) -0.0023(14) -0.0045(14) -0.0039(13)
C10_2 0.0431(18) 0.0445(18) 0.0474(19) -0.0022(14) -0.0023(15) -0.0052(14)
C11_2 0.0409(16) 0.0300(14) 0.0477(18) -0.0058(13) -0.0095(14) -0.0081(12)
C12_2 0.0374(15) 0.0277(14) 0.0483(17) -0.0040(12) -0.0099(13) -0.0073(12)
C13_2 0.0330(15) 0.0355(16) 0.0535(19) -0.0052(14) -0.0075(13) -0.0060(12)
C14_2 0.0329(15) 0.0386(16) 0.0482(18) -0.0057(13) -0.0048(13) -0.0098(12)
C15_2 0.0347(15) 0.0277(14) 0.0464(17) -0.0040(12) -0.0070(13) -0.0083(11)
C16_2 0.0336(15) 0.0301(14) 0.0477(17) -0.0068(12) -0.0048(13) -0.0086(11)
C17_2 0.0320(15) 0.0402(16) 0.0496(18) -0.0047(14) -0.0054(13) -0.0061(12)
C18_2 0.0351(16) 0.0424(17) 0.0483(18) -0.0047(14) -0.0017(13) -0.0096(13)
C19_2 0.0360(15) 0.0372(16) 0.0426(17) -0.0065(13) -0.0059(13) -0.0103(12)
C20_2 0.0356(16) 0.0427(17) 0.0469(18) -0.0102(14) -0.0033(14) -0.0100(13)
C21_2 0.0332(14) 0.0304(14) 0.0435(16) -0.0101(12) -0.0044(12) -0.0091(11)
C22_2 0.0328(14) 0.0295(14) 0.0456(17) -0.0078(12) -0.0050(12) -0.0094(11)
C23_2 0.0345(15) 0.0306(14) 0.0481(18) -0.0058(13) -0.0055(13) -0.0070(12)
C24_2 0.0371(16) 0.0325(15) 0.0471(18) -0.0052(13) -0.0051(13) -0.0088(12)
C25_2 0.0356(15) 0.0395(16) 0.0428(17) -0.0012(13) -0.0051(13) -0.0064(13)
C26_2 0.0308(15) 0.0433(17) 0.0446(17) -0.0032(13) -0.0062(13) -0.0020(12)
C27_2 0.0391(17) 0.055(2) 0.0429(18) -0.0026(15) -0.0079(14) -0.0030(14)
C28_2 0.0465(19) 0.051(2) 0.051(2) 0.0093(16) -0.0043(15) -0.0038(15)
C29_2 0.0451(18) 0.0411(18) 0.060(2) 0.0008(16) 0.0027(16) -0.0072(14)
C30_2 0.0353(16) 0.0433(18) 0.053(2) -0.0041(15) 0.0000(14) -0.0079(13)
C31_2 0.0341(15) 0.0436(17) 0.0342(15) -0.0058(12) -0.0103(12) -0.0015(12)
C32_2 0.0364(16) 0.0400(16) 0.0469(18) -0.0069(14) -0.0062(13) -0.0006(13)
C33_2 0.0416(17) 0.0455(18) 0.0492(19) -0.0078(15) -0.0013(14) -0.0084(14)
C34_2 0.054(2) 0.0413(17) 0.0422(18) -0.0064(14) -0.0021(15) -0.0075(15)
C35_2 0.0460(19) 0.0472(19) 0.053(2) -0.0099(16) -0.0015(15) 0.0032(15)
C36_2 0.0381(17) 0.0491(19) 0.0473(19) -0.0069(15) -0.0045(14) -0.0011(14)
C37_2 0.076(3) 0.0428(19) 0.063(2) -0.0140(17) 0.007(2) -0.0120(18)
C38_2 0.123(4) 0.071(3) 0.115(4) -0.047(3) 0.049(4) -0.056(3)
C39_2 0.148(5) 0.041(2) 0.069(3) -0.005(2) -0.014(3) -0.014(3)
C40_2 0.077(3) 0.047(2) 0.072(3) -0.0218(19) -0.003(2) -0.0114(19)
C41_2 0.0443(18) 0.0352(16) 0.057(2) -0.0037(14) -0.0005(15) -0.0118(13)
C42_2 0.0440(19) 0.068(2) 0.068(2) -0.0215(19) 0.0002(17) -0.0259(18)
C43_2 0.0449(19) 0.065(2) 0.071(3) -0.026(2) 0.0062(17) -0.0226(17)
C44_2 0.0434(18) 0.0396(17) 0.075(2) -0.0211(17) -0.0021(17) -0.0153(14)
C45_2 0.047(2) 0.063(2) 0.092(3) -0.031(2) 0.008(2) -0.0272(18)
C46_2 0.049(2) 0.053(2) 0.076(3) -0.0214(19) 0.0136(18) -0.0229(17)
C47A_2 0.051(6) 0.047(6) 0.069(7) -0.023(6) -0.007(5) -0.019(4)
C48A_2 0.066(5) 0.111(7) 0.080(5) -0.054(5) 0.005(4) -0.034(5)
C49A_2 0.059(4) 0.071(5) 0.070(5) -0.021(4) -0.008(3) -0.013(3)
C50A_2 0.117(8) 0.052(4) 0.096(6) -0.021(4) -0.037(5) -0.029(4)
C47B_2 0.041(8) 0.066(10) 0.101(13) -0.035(9) 0.004(9) -0.018(7)
C48B_2 0.107(10) 0.116(9) 0.076(7) -0.029(6) -0.023(7) -0.054(7)
C49B_2 0.065(6) 0.096(9) 0.121(10) -0.058(8) -0.003(6) -0.041(6)
C50B_2 0.064(6) 0.105(9) 0.125(11) -0.081(8) -0.012(7) 0.003(6)
C51_2 0.0396(16) 0.0389(16) 0.0404(17) -0.0029(13) -0.0081(13) -0.0066(13)
C52_2 0.0375(16) 0.0368(16) 0.0458(17) -0.0039(13) -0.0106(13) -0.0074(12)
C53_2 0.0514(19) 0.0365(16) 0.0512(19) -0.0028(14) -0.0132(15) -0.0116(14)
C54_2 0.0521(19) 0.0439(18) 0.0461(19) 0.0020(14) -0.0148(15) -0.0090(15)
C55_2 0.0469(18) 0.0491(19) 0.0439(18) -0.0099(15) -0.0116(14) -0.0069(15)
C56_2 0.0392(16) 0.0408(17) 0.0466(18) -0.0096(14) -0.0069(14) -0.0039(13)
C57_2 0.0438(17) 0.0336(15) 0.0444(17) -0.0041(13) -0.0106(14) -0.0088(13)
C58_2 0.0446(19) 0.070(2) 0.054(2) -0.0224(18) -0.0023(16) -0.0149(17)
C59_2 0.0463(19) 0.074(3) 0.062(2) -0.0208(19) -0.0080(17) -0.0247(18)
C60_2 0.057(2) 0.0419(18) 0.0453(18) -0.0056(14) -0.0100(15) -0.0153(15)
C61_2 0.0494(19) 0.0427(18) 0.0419(17) -0.0033(14) -0.0058(14) -0.0055(14)
C62_2 0.0409(16) 0.0387(16) 0.0441(17) 0.0007(13) -0.0103(13) -0.0090(13)
C63_2 0.075(3) 0.055(2) 0.050(2) -0.0132(17) -0.0134(18) -0.0225(19)
C64A_2 0.106(8) 0.064(5) 0.053(5) -0.008(4) -0.034(5) -0.035(5)
C65A_2 0.094(7) 0.092(8) 0.052(5) -0.032(5) 0.001(5) -0.037(6)
C66A_2 0.105(8) 0.063(5) 0.064(6) -0.019(4) -0.009(5) -0.045(6)
C64B_2 0.099(8) 0.110(9) 0.068(6) -0.031(6) -0.018(5) -0.045(7)
C65B_2 0.087(7) 0.054(5) 0.056(5) -0.011(4) -0.015(4) -0.025(5)
C66B_2 0.150(12) 0.059(5) 0.056(6) -0.008(4) -0.031(7) -0.032(7)
C67A_2 0.057(4) 0.038(3) 0.040(4) -0.007(3) -0.011(3) -0.007(3)
C68A_2 0.064(3) 0.037(3) 0.039(3) -0.008(2) -0.012(2) -0.007(2)
C69A_2 0.101(4) 0.043(3) 0.045(3) -0.014(3) -0.002(3) -0.020(3)
C70A_2 0.115(5) 0.052(3) 0.051(4) -0.018(3) 0.000(4) -0.035(3)
C71A_2 0.089(5) 0.054(4) 0.060(5) -0.013(4) -0.001(4) -0.028(3)
C72A_2 0.065(4) 0.047(3) 0.044(3) -0.010(3) -0.007(3) -0.015(3)
C73A_2 0.169(6) 0.052(3) 0.062(3) -0.012(3) -0.005(3) -0.048(3)
C74A_2 0.141(8) 0.072(6) 0.076(4) -0.032(4) -0.006(4) -0.053(6)
C75A_2 0.212(8) 0.070(6) 0.102(6) -0.040(5) 0.036(7) -0.084(6)
C76A_2 0.210(7) 0.055(3) 0.100(6) -0.029(4) -0.043(5) -0.027(4)
C67B_2 0.061(7) 0.050(6) 0.063(10) -0.007(7) -0.018(7) -0.014(5)
C68B_2 0.089(7) 0.059(6) 0.121(14) -0.025(8) 0.015(8) -0.019(5)
C69B_2 0.105(6) 0.060(7) 0.105(14) -0.026(8) -0.004(6) -0.020(5)
C70B_2 0.106(6) 0.048(4) 0.067(8) -0.006(5) -0.026(5) -0.024(4)
C71B_2 0.089(7) 0.049(6) 0.089(12) -0.010(7) -0.018(7) -0.028(5)
C72B_2 0.062(6) 0.041(5) 0.106(14) -0.011(7) -0.014(7) -0.015(5)
C73B_2 0.131(7) 0.048(5) 0.090(7) -0.009(4) -0.040(5) -0.028(5)
C74B_2 0.166(13) 0.067(9) 0.116(9) -0.035(8) -0.028(9) -0.028(8)
C75B_2 0.157(13) 0.049(8) 0.105(8) 0.003(6) -0.048(7) -0.043(8)
C76B_2 0.140(8) 0.063(8) 0.109(10) -0.004(7) -0.054(7) -0.046(6)

loop_
_atom_type_symbol
_atom_type_description
_atom_type_scat_dispersion_real
_atom_type_scat_dispersion_imag
_atom_type_scat_source
C C 0.0181 0.0091 'International Tables Vol C Tables 4.2.6.8 and 6.1.1.4'
H H 0.0000 0.0000 'International Tables Vol C Tables 4.2.6.8 and 6.1.1.4'
N N 0.0311 0.0180 'International Tables Vol C Tables 4.2.6.8 and 6.1.1.4'
O O 0.0492 0.0322 'International Tables Vol C Tables 4.2.6.8 and 6.1.1.4'

loop_
_geom_angle_atom_site_label_1
_geom_angle_atom_site_label_2
_geom_angle_atom_site_label_3
_geom_angle
_geom_angle_site_symmetry_1
_geom_angle_site_symmetry_3
_geom_angle_publ_flag
C78A C77A C82A 120.0 . . ?
C78A C77A C83A 119.2(9) . . ?
C82A C77A C83A 120.7(9) . . ?
C79A C78A C77A 120.0 . . ?
C79A C78A H78A 120.0 . . ?
C77A C78A H78A 120.0 . . ?
C80A C79A C78A 120.0 . . ?
C80A C79A H79A 120.0 . . ?
C78A C79A H79A 120.0 . . ?
C79A C80A C81A 120.0 . . ?
C79A C80A H80A 120.0 . . ?
C81A C80A H80A 120.0 . . ?
C80A C81A C82A 120.0 . . ?
C80A C81A H81A 120.0 . . ?
C82A C81A H81A 120.0 . . ?
C81A C82A C77A 120.0 . . ?
C81A C82A H82A 120.0 . . ?
C77A C82A H82A 120.0 . . ?
C77A C83A H83A 109.5 . . ?
C77A C83A H83B 109.5 . . ?
H83A C83A H83B 109.5 . . ?
C77A C83A H83C 109.5 . . ?
H83A C83A H83C 109.5 . . ?
H83B C83A H83C 109.5 . . ?
C78B C77B C82B 120.0 . . ?
C78B C77B C83B 119.9(9) . . ?
C82B C77B C83B 120.0(9) . . ?
C79B C78B C77B 120.0 . . ?
C79B C78B H78B 120.0 . . ?
C77B C78B H78B 120.0 . . ?
C78B C79B C80B 120.0 . . ?
C78B C79B H79B 120.0 . . ?
C80B C79B H79B 120.0 . . ?
C79B C80B C81B 120.0 . . ?
C79B C80B H80B 120.0 . . ?
C81B C80B H80B 120.0 . . ?
C82B C81B C80B 120.0 . . ?
C82B C81B H81B 120.0 . . ?
C80B C81B H81B 120.0 . . ?
C81B C82B C77B 120.0 . . ?
C81B C82B H82B 120.0 . . ?
C77B C82B H82B 120.0 . . ?
C77B C83B H83D 109.5 . . ?
C77B C83B H83E 109.5 . . ?
H83D C83B H83E 109.5 . . ?
C77B C83B H83F 109.5 . . ?
H83D C83B H83F 109.5 . . ?
H83E C83B H83F 109.5 . . ?
C78C C77C C82C 120.0 . . ?
C78C C77C C83C 120.0(6) . . ?
C82C C77C C83C 120.0(6) . . ?
C79C C78C C77C 120.0 . . ?
C79C C78C H78C 120.0 . . ?
C77C C78C H78C 120.0 . . ?
C80C C79C C78C 120.0 . . ?
C80C C79C H79C 120.0 . . ?
C78C C79C H79C 120.0 . . ?
C81C C80C C79C 120.0 . . ?
C81C C80C H80C 120.0 . . ?
C79C C80C H80C 120.0 . . ?
C82C C81C C80C 120.0 . . ?
C82C C81C H81C 120.0 . . ?
C80C C81C H81C 120.0 . . ?
C81C C82C C77C 120.0 . . ?
C81C C82C H82C 120.0 . . ?
C77C C82C H82C 120.0 . . ?
C77C C83C H83G 109.5 . . ?
C77C C83C H83H 109.5 . . ?
H83G C83C H83H 109.5 . . ?
C77C C83C H83I 109.5 . . ?
H83G C83C H83I 109.5 . . ?
H83H C83C H83I 109.5 . . ?
C78D C77D C82D 120.0 . . ?
C78D C77D C83D 121.6(7) . . ?
C82D C77D C83D 118.2(7) . . ?
C77D C78D C79D 120.0 . . ?
C77D C78D H78D 120.0 . . ?
C79D C78D H78D 120.0 . . ?
C80D C79D C78D 120.0 . . ?
C80D C79D H79D 120.0 . . ?
C78D C79D H79D 120.0 . . ?
C81D C80D C79D 120.0 . . ?
C81D C80D H80D 120.0 . . ?
C79D C80D H80D 120.0 . . ?
C80D C81D C82D 120.0 . . ?
C80D C81D H81D 120.0 . . ?
C82D C81D H81D 120.0 . . ?
C81D C82D C77D 120.0 . . ?
C81D C82D H82D 120.0 . . ?
C77D C82D H82D 120.0 . . ?
C77D C83D H83J 109.5 . . ?
C77D C83D H83K 109.5 . . ?
H83J C83D H83K 109.5 . . ?
C77D C83D H83L 109.5 . . ?
H83J C83D H83L 109.5 . . ?
H83K C83D H83L 109.5 . . ?
C78E C77E C82E 120.0 . . ?
C78E C77E C83E 120.4(8) . . ?
C82E C77E C83E 119.4(8) . . ?
C77E C78E C79E 120.0 . . ?
C77E C78E H78E 120.0 . . ?
C79E C78E H78E 120.0 . . ?
C80E C79E C78E 120.0 . . ?
C80E C79E H79E 120.0 . . ?
C78E C79E H79E 120.0 . . ?
C79E C80E C81E 120.0 . . ?
C79E C80E H80E 120.0 . . ?
C81E C80E H80E 120.0 . . ?
C82E C81E C80E 120.0 . . ?
C82E C81E H81E 120.0 . . ?
C80E C81E H81E 120.0 . . ?
C81E C82E C77E 120.0 . . ?
C81E C82E H82E 120.0 . . ?
C77E C82E H82E 120.0 . . ?
C77E C83E H83M 109.5 . . ?
C77E C83E H83N 109.5 . . ?
H83M C83E H83N 109.5 . . ?
C77E C83E H83O 109.5 . . ?
H83M C83E H83O 109.5 . . ?
H83N C83E H83O 109.5 . . ?
C1_1 N1_1 C20_1 125.3(3) . . ?
C1_1 N1_1 C25_1 118.9(3) . . ?
C20_1 N1_1 C25_1 115.8(3) . . ?
C10_1 N2_1 C11_1 125.2(3) . . ?
C10_1 N2_1 C51_1 116.1(3) . . ?
C11_1 N2_1 C51_1 118.6(3) . . ?
O1_1 C1_1 N1_1 120.9(3) . . ?
O1_1 C1_1 C2_1 122.8(3) . . ?
N1_1 C1_1 C2_1 116.3(3) . . ?
C3_1 C2_1 C21_1 119.8(3) . . ?
C3_1 C2_1 C1_1 120.0(3) . . ?
C21_1 C2_1 C1_1 120.1(3) . . ?
C2_1 C3_1 C4_1 120.6(3) . . ?
C2_1 C3_1 H3_1 119.7 . . ?
C4_1 C3_1 H3_1 119.7 . . ?
C5_1 C4_1 C3_1 121.7(3) . . ?
C5_1 C4_1 H4_1 119.1 . . ?
C3_1 C4_1 H4_1 119.1 . . ?
C4_1 C5_1 C22_1 118.7(3) . . ?
C4_1 C5_1 C6_1 122.6(3) . . ?
C22_1 C5_1 C6_1 118.7(3) . . ?
C7_1 C6_1 C23_1 119.1(3) . . ?
C7_1 C6_1 C5_1 121.7(3) . . ?
C23_1 C6_1 C5_1 119.2(3) . . ?
C6_1 C7_1 C8_1 121.4(3) . . ?
C6_1 C7_1 H7_1 119.3 . . ?
C8_1 C7_1 H7_1 119.3 . . ?
C9_1 C8_1 C7_1 120.4(3) . . ?
C9_1 C8_1 H8_1 119.8 . . ?
C7_1 C8_1 H8_1 119.8 . . ?
C8_1 C9_1 C24_1 120.1(3) . . ?
C8_1 C9_1 C10_1 119.6(3) . . ?
C24_1 C9_1 C10_1 120.2(3) . . ?
O3_1 C10_1 N2_1 120.2(3) . . ?
O3_1 C10_1 C9_1 123.2(3) . . ?
N2_1 C10_1 C9_1 116.6(3) . . ?
O4_1 C11_1 N2_1 121.0(3) . . ?
O4_1 C11_1 C12_1 122.5(3) . . ?
N2_1 C11_1 C12_1 116.5(3) . . ?
C13_1 C12_1 C24_1 120.4(3) . . ?
C13_1 C12_1 C11_1 119.6(3) . . ?
C24_1 C12_1 C11_1 119.9(3) . . ?
C12_1 C13_1 C14_1 120.2(3) . . ?
C12_1 C13_1 H13_1 119.9 . . ?
C14_1 C13_1 H13_1 119.9 . . ?
C15_1 C14_1 C13_1 121.5(3) . . ?
C15_1 C14_1 H14_1 119.3 . . ?
C13_1 C14_1 H14_1 119.3 . . ?
C14_1 C15_1 C23_1 119.1(3) . . ?
C14_1 C15_1 C16_1 122.2(3) . . ?
C23_1 C15_1 C16_1 118.7(3) . . ?
C17_1 C16_1 C22_1 118.7(3) . . ?
C17_1 C16_1 C15_1 121.9(3) . . ?
C22_1 C16_1 C15_1 119.4(3) . . ?
C18_1 C17_1 C16_1 121.6(3) . . ?
C18_1 C17_1 H17_1 119.2 . . ?
C16_1 C17_1 H17_1 119.2 . . ?
C19_1 C18_1 C17_1 120.6(3) . . ?
C19_1 C18_1 H18_1 119.7 . . ?
C17_1 C18_1 H18_1 119.7 . . ?
C18_1 C19_1 C21_1 120.0(3) . . ?
C18_1 C19_1 C20_1 120.0(3) . . ?
C21_1 C19_1 C20_1 120.0(3) . . ?
O2_1 C20_1 N1_1 120.7(3) . . ?
O2_1 C20_1 C19_1 122.6(3) . . ?
N1_1 C20_1 C19_1 116.6(3) . . ?
C2_1 C21_1 C19_1 120.2(3) . . ?
C2_1 C21_1 C22_1 120.2(3) . . ?
C19_1 C21_1 C22_1 119.6(3) . . ?
C21_1 C22_1 C16_1 119.3(3) . . ?
C21_1 C22_1 C5_1 118.9(3) . . ?
C16_1 C22_1 C5_1 121.9(3) . . ?
C6_1 C23_1 C24_1 118.8(3) . . ?
C6_1 C23_1 C15_1 122.2(3) . . ?
C24_1 C23_1 C15_1 119.0(3) . . ?
C12_1 C24_1 C9_1 120.4(3) . . ?
C12_1 C24_1 C23_1 119.7(3) . . ?
C9_1 C24_1 C23_1 119.9(3) . . ?
C30_1 C25_1 C26_1 121.8(3) . . ?
C30_1 C25_1 N1_1 119.5(3) . . ?
C26_1 C25_1 N1_1 118.3(3) . . ?
C27_1 C26_1 C25_1 118.4(3) . . ?
C27_1 C26_1 C31_1 119.6(3) . . ?
C25_1 C26_1 C31_1 121.9(3) . . ?
C28_1 C27_1 C26_1 120.7(3) . . ?
C28_1 C27_1 H27_1 119.6 . . ?
C26_1 C27_1 H27_1 119.6 . . ?
C27_1 C28_1 C29_1 120.0(3) . . ?
C27_1 C28_1 H28_1 120.0 . . ?
C29_1 C28_1 H28_1 120.0 . . ?
C28_1 C29_1 C30_1 120.8(3) . . ?
C28_1 C29_1 H29_1 119.6 . . ?
C30_1 C29_1 H29_1 119.6 . . ?
C29_1 C30_1 C25_1 118.3(3) . . ?
C29_1 C30_1 C41_1 118.3(3) . . ?
C25_1 C30_1 C41_1 123.4(3) . . ?
C32_1 C31_1 C36_1 118.3(3) . . ?
C32_1 C31_1 C26_1 122.9(3) . . ?
C36_1 C31_1 C26_1 118.8(3) . . ?
C31_1 C32_1 C33_1 120.7(3) . . ?
C31_1 C32_1 H32_1 119.6 . . ?
C33_1 C32_1 H32_1 119.6 . . ?
C34_1 C33_1 C32_1 121.7(3) . . ?
C34_1 C33_1 H33_1 119.1 . . ?
C32_1 C33_1 H33_1 119.1 . . ?
C33_1 C34_1 C35_1 116.9(3) . . ?
C33_1 C34_1 C37_1 123.4(3) . . ?
C35_1 C34_1 C37_1 119.6(3) . . ?
C34_1 C35_1 C36_1 122.0(3) . . ?
C34_1 C35_1 H35_1 119.0 . . ?
C36_1 C35_1 H35_1 119.0 . . ?
C31_1 C36_1 C35_1 120.3(3) . . ?
C31_1 C36_1 H36_1 119.8 . . ?
C35_1 C36_1 H36_1 119.8 . . ?
C39_1 C37_1 C38_1 110.1(4) . . ?
C39_1 C37_1 C40_1 107.7(3) . . ?
C38_1 C37_1 C40_1 108.5(3) . . ?
C39_1 C37_1 C34_1 112.2(3) . . ?
C38_1 C37_1 C34_1 107.8(3) . . ?
C40_1 C37_1 C34_1 110.5(3) . . ?
C37_1 C38_1 H38A_1 109.5 . . ?
C37_1 C38_1 H38B_1 109.5 . . ?
H38A_1 C38_1 H38B_1 109.5 . . ?
C37_1 C38_1 H38C_1 109.5 . . ?
H38A_1 C38_1 H38C_1 109.5 . . ?
H38B_1 C38_1 H38C_1 109.5 . . ?
C37_1 C39_1 H39A_1 109.5 . . ?
C37_1 C39_1 H39B_1 109.5 . . ?
H39A_1 C39_1 H39B_1 109.5 . . ?
C37_1 C39_1 H39C_1 109.5 . . ?
H39A_1 C39_1 H39C_1 109.5 . . ?
H39B_1 C39_1 H39C_1 109.5 . . ?
C37_1 C40_1 H40A_1 109.5 . . ?
C37_1 C40_1 H40B_1 109.5 . . ?
H40A_1 C40_1 H40B_1 109.5 . . ?
C37_1 C40_1 H40C_1 109.5 . . ?
H40A_1 C40_1 H40C_1 109.5 . . ?
H40B_1 C40_1 H40C_1 109.5 . . ?
C46_1 C41_1 C42_1 117.5(3) . . ?
C46_1 C41_1 C30_1 123.0(3) . . ?
C42_1 C41_1 C30_1 119.3(3) . . ?
C43_1 C42_1 C41_1 121.2(3) . . ?
C43_1 C42_1 H42_1 119.4 . . ?
C41_1 C42_1 H42_1 119.4 . . ?
C42_1 C43_1 C44_1 121.9(3) . . ?
C42_1 C43_1 H43_1 119.1 . . ?
C44_1 C43_1 H43_1 119.1 . . ?
C45_1 C44_1 C43_1 116.8(3) . . ?
C45_1 C44_1 C47_1 123.3(3) . . ?
C43_1 C44_1 C47_1 119.9(3) . . ?
C44_1 C45_1 C46_1 121.7(3) . . ?
C44_1 C45_1 H45_1 119.2 . . ?
C46_1 C45_1 H45_1 119.2 . . ?
C41_1 C46_1 C45_1 120.9(3) . . ?
C41_1 C46_1 H46_1 119.5 . . ?
C45_1 C46_1 H46_1 119.5 . . ?
C49_1 C47_1 C50_1 109.0(3) . . ?
C49_1 C47_1 C44_1 112.6(3) . . ?
C50_1 C47_1 C44_1 110.0(3) . . ?
C49_1 C47_1 C48_1 107.0(3) . . ?
C50_1 C47_1 C48_1 109.5(3) . . ?
C44_1 C47_1 C48_1 108.6(3) . . ?
C47_1 C48_1 H48A_1 109.5 . . ?
C47_1 C48_1 H48B_1 109.5 . . ?
H48A_1 C48_1 H48B_1 109.5 . . ?
C47_1 C48_1 H48C_1 109.5 . . ?
H48A_1 C48_1 H48C_1 109.5 . . ?
H48B_1 C48_1 H48C_1 109.5 . . ?
C47_1 C49_1 H49A_1 109.5 . . ?
C47_1 C49_1 H49B_1 109.5 . . ?
H49A_1 C49_1 H49B_1 109.5 . . ?
C47_1 C49_1 H49C_1 109.5 . . ?
H49A_1 C49_1 H49C_1 109.5 . . ?
H49B_1 C49_1 H49C_1 109.5 . . ?
C47_1 C50_1 H50A_1 109.5 . . ?
C47_1 C50_1 H50B_1 109.5 . . ?
H50A_1 C50_1 H50B_1 109.5 . . ?
C47_1 C50_1 H50C_1 109.5 . . ?
H50A_1 C50_1 H50C_1 109.5 . . ?
H50B_1 C50_1 H50C_1 109.5 . . ?
C56_1 C51_1 C52_1 122.3(3) . . ?
C56_1 C51_1 N2_1 119.6(3) . . ?
C52_1 C51_1 N2_1 117.8(3) . . ?
C53_1 C52_1 C51_1 118.0(3) . . ?
C53_1 C52_1 C57A_1 121.4(12) . . ?
C51_1 C52_1 C57A_1 120.6(12) . . ?
C53_1 C52_1 C57B_1 116.3(15) . . ?
C51_1 C52_1 C57B_1 125.7(15) . . ?
C54_1 C53_1 C52_1 120.8(3) . . ?
C54_1 C53_1 H53_1 119.6 . . ?
C52_1 C53_1 H53_1 119.6 . . ?
C53_1 C54_1 C55_1 120.2(3) . . ?
C53_1 C54_1 H54_1 119.9 . . ?
C55_1 C54_1 H54_1 119.9 . . ?
C54_1 C55_1 C56_1 121.1(3) . . ?
C54_1 C55_1 H55_1 119.4 . . ?
C56_1 C55_1 H55_1 119.4 . . ?
C51_1 C56_1 C55_1 117.6(3) . . ?
C51_1 C56_1 C67B_1 122.5(14) . . ?
C55_1 C56_1 C67B_1 119.5(14) . . ?
C51_1 C56_1 C67A_1 123.8(8) . . ?
C55_1 C56_1 C67A_1 118.3(8) . . ?
C58A_1 C57A_1 C62A_1 119.3(8) . . ?
C58A_1 C57A_1 C52_1 121.4(9) . . ?
C62A_1 C57A_1 C52_1 118.9(11) . . ?
C57A_1 C58A_1 C59A_1 120.7(9) . . ?
C57A_1 C58A_1 H58A_1 119.7 . . ?
C59A_1 C58A_1 H58A_1 119.7 . . ?
C60A_1 C59A_1 C58A_1 121.2(9) . . ?
C60A_1 C59A_1 H59A_1 119.4 . . ?
C58A_1 C59A_1 H59A_1 119.4 . . ?
C61A_1 C60A_1 C59A_1 116.1(9) . . ?
C61A_1 C60A_1 C63A_1 120.0(10) . . ?
C59A_1 C60A_1 C63A_1 123.9(10) . . ?
C60A_1 C61A_1 C62A_1 123.5(10) . . ?
C60A_1 C61A_1 H61A_1 118.3 . . ?
C62A_1 C61A_1 H61A_1 118.3 . . ?
C57A_1 C62A_1 C61A_1 118.6(10) . . ?
C57A_1 C62A_1 H62A_1 120.7 . . ?
C61A_1 C62A_1 H62A_1 120.7 . . ?
C64A_1 C63A_1 C66A_1 107.7(10) . . ?
C64A_1 C63A_1 C65A_1 110.5(11) . . ?
C66A_1 C63A_1 C65A_1 106.7(9) . . ?
C64A_1 C63A_1 C60A_1 111.0(10) . . ?
C66A_1 C63A_1 C60A_1 112.0(9) . . ?
C65A_1 C63A_1 C60A_1 108.8(11) . . ?
C63A_1 C64A_1 H64A_1 109.5 . . ?
C63A_1 C64A_1 H64B_1 109.5 . . ?
H64A_1 C64A_1 H64B_1 109.5 . . ?
C63A_1 C64A_1 H64C_1 109.5 . . ?
H64A_1 C64A_1 H64C_1 109.5 . . ?
H64B_1 C64A_1 H64C_1 109.5 . . ?
C63A_1 C65A_1 H65A_1 109.5 . . ?
C63A_1 C65A_1 H65B_1 109.5 . . ?
H65A_1 C65A_1 H65B_1 109.5 . . ?
C63A_1 C65A_1 H65C_1 109.5 . . ?
H65A_1 C65A_1 H65C_1 109.5 . . ?
H65B_1 C65A_1 H65C_1 109.5 . . ?
C63A_1 C66A_1 H66A_1 109.5 . . ?
C63A_1 C66A_1 H66B_1 109.5 . . ?
H66A_1 C66A_1 H66B_1 109.5 . . ?
C63A_1 C66A_1 H66C_1 109.5 . . ?
H66A_1 C66A_1 H66C_1 109.5 . . ?
H66B_1 C66A_1 H66C_1 109.5 . . ?
C58B_1 C57B_1 C62B_1 116.8(10) . . ?
C58B_1 C57B_1 C52_1 120.2(11) . . ?
C62B_1 C57B_1 C52_1 122.8(12) . . ?
C57B_1 C58B_1 C59B_1 121.2(10) . . ?
C57B_1 C58B_1 H58B_1 119.4 . . ?
C59B_1 C58B_1 H58B_1 119.4 . . ?
C60B_1 C59B_1 C58B_1 120.9(10) . . ?
C60B_1 C59B_1 H59B_1 119.6 . . ?
C58B_1 C59B_1 H59B_1 119.6 . . ?
C61B_1 C60B_1 C59B_1 117.2(10) . . ?
C61B_1 C60B_1 C63B_1 124.2(10) . . ?
C59B_1 C60B_1 C63B_1 118.3(10) . . ?
C60B_1 C61B_1 C62B_1 121.6(11) . . ?
C60B_1 C61B_1 H61B_1 119.2 . . ?
C62B_1 C61B_1 H61B_1 119.2 . . ?
C61B_1 C62B_1 C57B_1 121.2(12) . . ?
C61B_1 C62B_1 H62B_1 119.4 . . ?
C57B_1 C62B_1 H62B_1 119.4 . . ?
C64B_1 C63B_1 C65B_1 109.8(9) . . ?
C64B_1 C63B_1 C66B_1 108.9(8) . . ?
C65B_1 C63B_1 C66B_1 109.8(9) . . ?
C64B_1 C63B_1 C60B_1 111.4(9) . . ?
C65B_1 C63B_1 C60B_1 107.3(11) . . ?
C66B_1 C63B_1 C60B_1 109.7(11) . . ?
C63B_1 C64B_1 H64D_1 109.5 . . ?
C63B_1 C64B_1 H64E_1 109.5 . . ?
H64D_1 C64B_1 H64E_1 109.5 . . ?
C63B_1 C64B_1 H64F_1 109.5 . . ?
H64D_1 C64B_1 H64F_1 109.5 . . ?
H64E_1 C64B_1 H64F_1 109.5 . . ?
C63B_1 C65B_1 H65D_1 109.5 . . ?
C63B_1 C65B_1 H65E_1 109.5 . . ?
H65D_1 C65B_1 H65E_1 109.5 . . ?
C63B_1 C65B_1 H65F_1 109.5 . . ?
H65D_1 C65B_1 H65F_1 109.5 . . ?
H65E_1 C65B_1 H65F_1 109.5 . . ?
C63B_1 C66B_1 H66D_1 109.5 . . ?
C63B_1 C66B_1 H66E_1 109.5 . . ?
H66D_1 C66B_1 H66E_1 109.5 . . ?
C63B_1 C66B_1 H66F_1 109.5 . . ?
H66D_1 C66B_1 H66F_1 109.5 . . ?
H66E_1 C66B_1 H66F_1 109.5 . . ?
C68A_1 C67A_1 C72A_1 117.1(6) . . ?
C68A_1 C67A_1 C56_1 122.7(7) . . ?
C72A_1 C67A_1 C56_1 119.7(8) . . ?
C67A_1 C68A_1 C69A_1 120.8(6) . . ?
C67A_1 C68A_1 H68A_1 119.6 . . ?
C69A_1 C68A_1 H68A_1 119.6 . . ?
C70A_1 C69A_1 C68A_1 121.9(6) . . ?
C70A_1 C69A_1 H69A_1 119.1 . . ?
C68A_1 C69A_1 H69A_1 119.1 . . ?
C71A_1 C70A_1 C69A_1 116.7(5) . . ?
C71A_1 C70A_1 C73A_1 120.5(6) . . ?
C69A_1 C70A_1 C73A_1 122.7(6) . . ?
C70A_1 C71A_1 C72A_1 121.9(6) . . ?
C70A_1 C71A_1 H71A_1 119.1 . . ?
C72A_1 C71A_1 H71A_1 119.1 . . ?
C71A_1 C72A_1 C67A_1 121.4(6) . . ?
C71A_1 C72A_1 H72A_1 119.3 . . ?
C67A_1 C72A_1 H72A_1 119.3 . . ?
C74A_1 C73A_1 C76A_1 109.6(6) . . ?
C74A_1 C73A_1 C75A_1 107.6(6) . . ?
C76A_1 C73A_1 C75A_1 108.6(6) . . ?
C74A_1 C73A_1 C70A_1 113.2(6) . . ?
C76A_1 C73A_1 C70A_1 108.2(5) . . ?
C75A_1 C73A_1 C70A_1 109.6(5) . . ?
C73A_1 C74A_1 H74A_1 109.5 . . ?
C73A_1 C74A_1 H74B_1 109.5 . . ?
H74A_1 C74A_1 H74B_1 109.5 . . ?
C73A_1 C74A_1 H74C_1 109.5 . . ?
H74A_1 C74A_1 H74C_1 109.5 . . ?
H74B_1 C74A_1 H74C_1 109.5 . . ?
C73A_1 C75A_1 H75A_1 109.5 . . ?
C73A_1 C75A_1 H75B_1 109.5 . . ?
H75A_1 C75A_1 H75B_1 109.5 . . ?
C73A_1 C75A_1 H75C_1 109.5 . . ?
H75A_1 C75A_1 H75C_1 109.5 . . ?
H75B_1 C75A_1 H75C_1 109.5 . . ?
C73A_1 C76A_1 H76A_1 109.5 . . ?
C73A_1 C76A_1 H76B_1 109.5 . . ?
H76A_1 C76A_1 H76B_1 109.5 . . ?
C73A_1 C76A_1 H76C_1 109.5 . . ?
H76A_1 C76A_1 H76C_1 109.5 . . ?
H76B_1 C76A_1 H76C_1 109.5 . . ?
C68B_1 C67B_1 C72B_1 118.1(10) . . ?
C68B_1 C67B_1 C56_1 124.0(13) . . ?
C72B_1 C67B_1 C56_1 118.0(12) . . ?
C67B_1 C68B_1 C69B_1 121.1(11) . . ?
C67B_1 C68B_1 H68B_1 119.4 . . ?
C69B_1 C68B_1 H68B_1 119.4 . . ?
C70B_1 C69B_1 C68B_1 121.1(11) . . ?
C70B_1 C69B_1 H69B_1 119.4 . . ?
C68B_1 C69B_1 H69B_1 119.4 . . ?
C71B_1 C70B_1 C69B_1 117.5(9) . . ?
C71B_1 C70B_1 C73B_1 122.5(11) . . ?
C69B_1 C70B_1 C73B_1 119.9(10) . . ?
C70B_1 C71B_1 C72B_1 121.3(11) . . ?
C70B_1 C71B_1 H71B_1 119.3 . . ?
C72B_1 C71B_1 H71B_1 119.3 . . ?
C67B_1 C72B_1 C71B_1 120.7(12) . . ?
C67B_1 C72B_1 H72B_1 119.7 . . ?
C71B_1 C72B_1 H72B_1 119.7 . . ?
C75B_1 C73B_1 C74B_1 110.2(12) . . ?
C75B_1 C73B_1 C76B_1 109.3(11) . . ?
C74B_1 C73B_1 C76B_1 107.8(11) . . ?
C75B_1 C73B_1 C70B_1 110.0(10) . . ?
C74B_1 C73B_1 C70B_1 109.7(9) . . ?
C76B_1 C73B_1 C70B_1 109.9(9) . . ?
C73B_1 C74B_1 H74D_1 109.5 . . ?
C73B_1 C74B_1 H74E_1 109.5 . . ?
H74D_1 C74B_1 H74E_1 109.5 . . ?
C73B_1 C74B_1 H74F_1 109.5 . . ?
H74D_1 C74B_1 H74F_1 109.5 . . ?
H74E_1 C74B_1 H74F_1 109.5 . . ?
C73B_1 C75B_1 H75D_1 109.5 . . ?
C73B_1 C75B_1 H75E_1 109.5 . . ?
H75D_1 C75B_1 H75E_1 109.5 . . ?
C73B_1 C75B_1 H75F_1 109.5 . . ?
H75D_1 C75B_1 H75F_1 109.5 . . ?
H75E_1 C75B_1 H75F_1 109.5 . . ?
C73B_1 C76B_1 H76D_1 109.5 . . ?
C73B_1 C76B_1 H76E_1 109.5 . . ?
H76D_1 C76B_1 H76E_1 109.5 . . ?
C73B_1 C76B_1 H76F_1 109.5 . . ?
H76D_1 C76B_1 H76F_1 109.5 . . ?
H76E_1 C76B_1 H76F_1 109.5 . . ?
C20_2 N1_2 C1_2 124.9(3) . . ?
C20_2 N1_2 C25_2 115.9(3) . . ?
C1_2 N1_2 C25_2 119.2(2) . . ?
C11_2 N2_2 C10_2 124.5(3) . . ?
C11_2 N2_2 C51_2 118.7(3) . . ?
C10_2 N2_2 C51_2 116.3(3) . . ?
O1_2 C1_2 N1_2 120.1(3) . . ?
O1_2 C1_2 C2_2 123.1(3) . . ?
N1_2 C1_2 C2_2 116.8(3) . . ?
C3_2 C2_2 C21_2 119.8(3) . . ?
C3_2 C2_2 C1_2 119.5(3) . . ?
C21_2 C2_2 C1_2 120.7(3) . . ?
C2_2 C3_2 C4_2 120.4(3) . . ?
C2_2 C3_2 H3_2 119.8 . . ?
C4_2 C3_2 H3_2 119.8 . . ?
C3_2 C4_2 C5_2 121.9(3) . . ?
C3_2 C4_2 H4_2 119.0 . . ?
C5_2 C4_2 H4_2 119.0 . . ?
C4_2 C5_2 C22_2 118.7(3) . . ?
C4_2 C5_2 C6_2 122.1(3) . . ?
C22_2 C5_2 C6_2 119.2(3) . . ?
C7_2 C6_2 C23_2 117.8(3) . . ?
C7_2 C6_2 C5_2 122.8(3) . . ?
C23_2 C6_2 C5_2 119.4(3) . . ?
C8_2 C7_2 C6_2 122.6(3) . . ?
C8_2 C7_2 H7_2 118.7 . . ?
C6_2 C7_2 H7_2 118.7 . . ?
C9_2 C8_2 C7_2 120.2(3) . . ?
C9_2 C8_2 H8_2 119.9 . . ?
C7_2 C8_2 H8_2 119.9 . . ?
C8_2 C9_2 C24_2 119.9(3) . . ?
C8_2 C9_2 C10_2 119.5(3) . . ?
C24_2 C9_2 C10_2 120.6(3) . . ?
O3_2 C10_2 N2_2 120.1(3) . . ?
O3_2 C10_2 C9_2 122.9(3) . . ?
N2_2 C10_2 C9_2 117.0(3) . . ?
O4_2 C11_2 N2_2 120.2(3) . . ?
O4_2 C11_2 C12_2 122.8(3) . . ?
N2_2 C11_2 C12_2 117.0(3) . . ?
C13_2 C12_2 C24_2 119.6(3) . . ?
C13_2 C12_2 C11_2 119.5(3) . . ?
C24_2 C12_2 C11_2 121.0(3) . . ?
C12_2 C13_2 C14_2 120.7(3) . . ?
C12_2 C13_2 H13_2 119.7 . . ?
C14_2 C13_2 H13_2 119.7 . . ?
C13_2 C14_2 C15_2 121.7(3) . . ?
C13_2 C14_2 H14_2 119.1 . . ?
C15_2 C14_2 H14_2 119.1 . . ?
C14_2 C15_2 C23_2 118.6(3) . . ?
C14_2 C15_2 C16_2 122.2(3) . . ?
C23_2 C15_2 C16_2 119.2(3) . . ?
C17_2 C16_2 C22_2 118.2(3) . . ?
C17_2 C16_2 C15_2 122.5(3) . . ?
C22_2 C16_2 C15_2 119.3(3) . . ?
C18_2 C17_2 C16_2 121.6(3) . . ?
C18_2 C17_2 H17_2 119.2 . . ?
C16_2 C17_2 H17_2 119.2 . . ?
C19_2 C18_2 C17_2 120.9(3) . . ?
C19_2 C18_2 H18_2 119.6 . . ?
C17_2 C18_2 H18_2 119.6 . . ?
C18_2 C19_2 C21_2 119.9(3) . . ?
C18_2 C19_2 C20_2 119.4(3) . . ?
C21_2 C19_2 C20_2 120.8(3) . . ?
O2_2 C20_2 N1_2 120.6(3) . . ?
O2_2 C20_2 C19_2 122.7(3) . . ?
N1_2 C20_2 C19_2 116.7(3) . . ?
C19_2 C21_2 C22_2 119.9(3) . . ?
C19_2 C21_2 C2_2 120.0(3) . . ?
C22_2 C21_2 C2_2 120.1(3) . . ?
C21_2 C22_2 C5_2 119.0(3) . . ?
C21_2 C22_2 C16_2 119.6(3) . . ?
C5_2 C22_2 C16_2 121.5(3) . . ?
C24_2 C23_2 C15_2 119.1(3) . . ?
C24_2 C23_2 C6_2 119.6(3) . . ?
C15_2 C23_2 C6_2 121.3(3) . . ?
C9_2 C24_2 C12_2 119.8(3) . . ?
C9_2 C24_2 C23_2 119.9(3) . . ?
C12_2 C24_2 C23_2 120.3(3) . . ?
C26_2 C25_2 C30_2 122.2(3) . . ?
C26_2 C25_2 N1_2 119.4(3) . . ?
C30_2 C25_2 N1_2 118.2(3) . . ?
C27_2 C26_2 C25_2 117.9(3) . . ?
C27_2 C26_2 C31_2 119.5(3) . . ?
C25_2 C26_2 C31_2 122.6(3) . . ?
C28_2 C27_2 C26_2 120.7(3) . . ?
C28_2 C27_2 H27_2 119.7 . . ?
C26_2 C27_2 H27_2 119.7 . . ?
C29_2 C28_2 C27_2 120.5(3) . . ?
C29_2 C28_2 H28_2 119.8 . . ?
C27_2 C28_2 H28_2 119.8 . . ?
C28_2 C29_2 C30_2 120.8(3) . . ?
C28_2 C29_2 H29_2 119.6 . . ?
C30_2 C29_2 H29_2 119.6 . . ?
C29_2 C30_2 C25_2 117.8(3) . . ?
C29_2 C30_2 C41_2 120.8(3) . . ?
C25_2 C30_2 C41_2 121.3(3) . . ?
C36_2 C31_2 C32_2 117.9(3) . . ?
C36_2 C31_2 C26_2 121.5(3) . . ?
C32_2 C31_2 C26_2 120.4(3) . . ?
C33_2 C32_2 C31_2 120.5(3) . . ?
C33_2 C32_2 H32_2 119.7 . . ?
C31_2 C32_2 H32_2 119.7 . . ?
C32_2 C33_2 C34_2 121.7(3) . . ?
C32_2 C33_2 H33_2 119.1 . . ?
C34_2 C33_2 H33_2 119.1 . . ?
C35_2 C34_2 C33_2 117.5(3) . . ?
C35_2 C34_2 C37_2 120.3(3) . . ?
C33_2 C34_2 C37_2 122.1(3) . . ?
C34_2 C35_2 C36_2 121.2(3) . . ?
C34_2 C35_2 H35_2 119.4 . . ?
C36_2 C35_2 H35_2 119.4 . . ?
C35_2 C36_2 C31_2 121.1(3) . . ?
C35_2 C36_2 H36_2 119.5 . . ?
C31_2 C36_2 H36_2 119.5 . . ?
C40_2 C37_2 C38_2 108.3(4) . . ?
C40_2 C37_2 C34_2 108.4(3) . . ?
C38_2 C37_2 C34_2 111.9(3) . . ?
C40_2 C37_2 C39_2 110.3(3) . . ?
C38_2 C37_2 C39_2 108.5(4) . . ?
C34_2 C37_2 C39_2 109.5(3) . . ?
C37_2 C38_2 H38A_2 109.5 . . ?
C37_2 C38_2 H38B_2 109.5 . . ?
H38A_2 C38_2 H38B_2 109.5 . . ?
C37_2 C38_2 H38C_2 109.5 . . ?
H38A_2 C38_2 H38C_2 109.5 . . ?
H38B_2 C38_2 H38C_2 109.5 . . ?
C37_2 C39_2 H39A_2 109.5 . . ?
C37_2 C39_2 H39B_2 109.5 . . ?
H39A_2 C39_2 H39B_2 109.5 . . ?
C37_2 C39_2 H39C_2 109.5 . . ?
H39A_2 C39_2 H39C_2 109.5 . . ?
H39B_2 C39_2 H39C_2 109.5 . . ?
C37_2 C40_2 H40A_2 109.5 . . ?
C37_2 C40_2 H40B_2 109.5 . . ?
H40A_2 C40_2 H40B_2 109.5 . . ?
C37_2 C40_2 H40C_2 109.5 . . ?
H40A_2 C40_2 H40C_2 109.5 . . ?
H40B_2 C40_2 H40C_2 109.5 . . ?
C46_2 C41_2 C42_2 117.0(3) . . ?
C46_2 C41_2 C30_2 122.3(3) . . ?
C42_2 C41_2 C30_2 120.7(3) . . ?
C43_2 C42_2 C41_2 121.1(3) . . ?
C43_2 C42_2 H42_2 119.4 . . ?
C41_2 C42_2 H42_2 119.4 . . ?
C42_2 C43_2 C44_2 122.0(4) . . ?
C42_2 C43_2 H43_2 119.0 . . ?
C44_2 C43_2 H43_2 119.0 . . ?
C45_2 C44_2 C43_2 116.3(3) . . ?
C45_2 C44_2 C47B_2 121.5(6) . . ?
C43_2 C44_2 C47B_2 122.2(6) . . ?
C45_2 C44_2 C47A_2 122.2(5) . . ?
C43_2 C44_2 C47A_2 121.5(5) . . ?
C44_2 C45_2 C46_2 122.2(3) . . ?
C44_2 C45_2 H45_2 118.9 . . ?
C46_2 C45_2 H45_2 118.9 . . ?
C45_2 C46_2 C41_2 121.4(3) . . ?
C45_2 C46_2 H46_2 119.3 . . ?
C41_2 C46_2 H46_2 119.3 . . ?
C50A_2 C47A_2 C48A_2 108.3(8) . . ?
C50A_2 C47A_2 C44_2 109.1(6) . . ?
C48A_2 C47A_2 C44_2 115.4(6) . . ?
C50A_2 C47A_2 C49A_2 105.7(7) . . ?
C48A_2 C47A_2 C49A_2 106.2(7) . . ?
C44_2 C47A_2 C49A_2 111.7(6) . . ?
C47A_2 C48A_2 H48A_2 109.5 . . ?
C47A_2 C48A_2 H48B_2 109.5 . . ?
H48A_2 C48A_2 H48B_2 109.5 . . ?
C47A_2 C48A_2 H48C_2 109.5 . . ?
H48A_2 C48A_2 H48C_2 109.5 . . ?
H48B_2 C48A_2 H48C_2 109.5 . . ?
C47A_2 C49A_2 H49A_2 109.5 . . ?
C47A_2 C49A_2 H49B_2 109.5 . . ?
H49A_2 C49A_2 H49B_2 109.5 . . ?
C47A_2 C49A_2 H49C_2 109.5 . . ?
H49A_2 C49A_2 H49C_2 109.5 . . ?
H49B_2 C49A_2 H49C_2 109.5 . . ?
C47A_2 C50A_2 H50A_2 109.5 . . ?
C47A_2 C50A_2 H50B_2 109.5 . . ?
H50A_2 C50A_2 H50B_2 109.5 . . ?
C47A_2 C50A_2 H50C_2 109.5 . . ?
H50A_2 C50A_2 H50C_2 109.5 . . ?
H50B_2 C50A_2 H50C_2 109.5 . . ?
C44_2 C47B_2 C50B_2 108.0(9) . . ?
C44_2 C47B_2 C48B_2 102.9(9) . . ?
C50B_2 C47B_2 C48B_2 113.9(13) . . ?
C44_2 C47B_2 C49B_2 111.3(9) . . ?
C50B_2 C47B_2 C49B_2 110.8(11) . . ?
C48B_2 C47B_2 C49B_2 109.7(11) . . ?
C47B_2 C48B_2 H48D_2 109.5 . . ?
C47B_2 C48B_2 H48E_2 109.5 . . ?
H48D_2 C48B_2 H48E_2 109.5 . . ?
C47B_2 C48B_2 H48F_2 109.5 . . ?
H48D_2 C48B_2 H48F_2 109.5 . . ?
H48E_2 C48B_2 H48F_2 109.5 . . ?
C47B_2 C49B_2 H49D_2 109.5 . . ?
C47B_2 C49B_2 H49E_2 109.5 . . ?
H49D_2 C49B_2 H49E_2 109.5 . . ?
C47B_2 C49B_2 H49F_2 109.5 . . ?
H49D_2 C49B_2 H49F_2 109.5 . . ?
H49E_2 C49B_2 H49F_2 109.5 . . ?
C47B_2 C50B_2 H50D_2 109.5 . . ?
C47B_2 C50B_2 H50E_2 109.5 . . ?
H50D_2 C50B_2 H50E_2 109.5 . . ?
C47B_2 C50B_2 H50F_2 109.5 . . ?
H50D_2 C50B_2 H50F_2 109.5 . . ?
H50E_2 C50B_2 H50F_2 109.5 . . ?
C56_2 C51_2 C52_2 122.7(3) . . ?
C56_2 C51_2 N2_2 120.3(3) . . ?
C52_2 C51_2 N2_2 116.8(3) . . ?
C53_2 C52_2 C51_2 118.0(3) . . ?
C53_2 C52_2 C57_2 119.5(3) . . ?
C51_2 C52_2 C57_2 122.4(3) . . ?
C54_2 C53_2 C52_2 120.8(3) . . ?
C54_2 C53_2 H53_2 119.6 . . ?
C52_2 C53_2 H53_2 119.6 . . ?
C53_2 C54_2 C55_2 119.8(3) . . ?
C53_2 C54_2 H54_2 120.1 . . ?
C55_2 C54_2 H54_2 120.1 . . ?
C54_2 C55_2 C56_2 121.6(3) . . ?
C54_2 C55_2 H55_2 119.2 . . ?
C56_2 C55_2 H55_2 119.2 . . ?
C55_2 C56_2 C51_2 117.0(3) . . ?
C55_2 C56_2 C67A_2 119.2(10) . . ?
C51_2 C56_2 C67A_2 123.7(10) . . ?
C55_2 C56_2 C67B_2 121(2) . . ?
C51_2 C56_2 C67B_2 121(2) . . ?
C58_2 C57_2 C62_2 117.6(3) . . ?
C58_2 C57_2 C52_2 120.6(3) . . ?
C62_2 C57_2 C52_2 121.6(3) . . ?
C57_2 C58_2 C59_2 121.2(3) . . ?
C57_2 C58_2 H58_2 119.4 . . ?
C59_2 C58_2 H58_2 119.4 . . ?
C58_2 C59_2 C60_2 121.8(3) . . ?
C58_2 C59_2 H59_2 119.1 . . ?
C60_2 C59_2 H59_2 119.1 . . ?
C59_2 C60_2 C61_2 116.2(3) . . ?
C59_2 C60_2 C63_2 121.6(3) . . ?
C61_2 C60_2 C63_2 122.0(3) . . ?
C62_2 C61_2 C60_2 122.4(3) . . ?
C62_2 C61_2 H61_2 118.8 . . ?
C60_2 C61_2 H61_2 118.8 . . ?
C61_2 C62_2 C57_2 120.6(3) . . ?
C61_2 C62_2 H62_2 119.7 . . ?
C57_2 C62_2 H62_2 119.7 . . ?
C64A_2 C63_2 C66A_2 113.0(6) . . ?
C65B_2 C63_2 C66B_2 109.3(6) . . ?
C64A_2 C63_2 C65A_2 109.4(6) . . ?
C66A_2 C63_2 C65A_2 109.8(6) . . ?
C64A_2 C63_2 C60_2 108.4(4) . . ?
C66A_2 C63_2 C60_2 106.4(4) . . ?
C65B_2 C63_2 C60_2 112.1(4) . . ?
C66B_2 C63_2 C60_2 109.6(4) . . ?
C65A_2 C63_2 C60_2 109.8(4) . . ?
C65B_2 C63_2 C64B_2 107.1(6) . . ?
C66B_2 C63_2 C64B_2 105.8(7) . . ?
C60_2 C63_2 C64B_2 112.7(4) . . ?
C63_2 C64A_2 H64A_2 109.5 . . ?
C63_2 C64A_2 H64B_2 109.5 . . ?
H64A_2 C64A_2 H64B_2 109.5 . . ?
C63_2 C64A_2 H64C_2 109.5 . . ?
H64A_2 C64A_2 H64C_2 109.5 . . ?
H64B_2 C64A_2 H64C_2 109.5 . . ?
C63_2 C65A_2 H65A_2 109.5 . . ?
C63_2 C65A_2 H65B_2 109.5 . . ?
H65A_2 C65A_2 H65B_2 109.5 . . ?
C63_2 C65A_2 H65C_2 109.5 . . ?
H65A_2 C65A_2 H65C_2 109.5 . . ?
H65B_2 C65A_2 H65C_2 109.5 . . ?
C63_2 C66A_2 H66A_2 109.5 . . ?
C63_2 C66A_2 H66B_2 109.5 . . ?
H66A_2 C66A_2 H66B_2 109.5 . . ?
C63_2 C66A_2 H66C_2 109.5 . . ?
H66A_2 C66A_2 H66C_2 109.5 . . ?
H66B_2 C66A_2 H66C_2 109.5 . . ?
C63_2 C64B_2 H64D_2 109.5 . . ?
C63_2 C64B_2 H64E_2 109.5 . . ?
H64D_2 C64B_2 H64E_2 109.5 . . ?
C63_2 C64B_2 H64F_2 109.5 . . ?
H64D_2 C64B_2 H64F_2 109.5 . . ?
H64E_2 C64B_2 H64F_2 109.5 . . ?
C63_2 C65B_2 H65D_2 109.5 . . ?
C63_2 C65B_2 H65E_2 109.5 . . ?
H65D_2 C65B_2 H65E_2 109.5 . . ?
C63_2 C65B_2 H65F_2 109.5 . . ?
H65D_2 C65B_2 H65F_2 109.5 . . ?
H65E_2 C65B_2 H65F_2 109.5 . . ?
C63_2 C66B_2 H66D_2 109.5 . . ?
C63_2 C66B_2 H66E_2 109.5 . . ?
H66D_2 C66B_2 H66E_2 109.5 . . ?
C63_2 C66B_2 H66F_2 109.5 . . ?
H66D_2 C66B_2 H66F_2 109.5 . . ?
H66E_2 C66B_2 H66F_2 109.5 . . ?
C68A_2 C67A_2 C72A_2 118.3(6) . . ?
C68A_2 C67A_2 C56_2 119.4(7) . . ?
C72A_2 C67A_2 C56_2 122.3(7) . . ?
C67A_2 C68A_2 C69A_2 120.5(7) . . ?
C67A_2 C68A_2 H68A_2 119.7 . . ?
C69A_2 C68A_2 H68A_2 119.7 . . ?
C70A_2 C69A_2 C68A_2 122.1(7) . . ?
C70A_2 C69A_2 H69A_2 119.0 . . ?
C68A_2 C69A_2 H69A_2 119.0 . . ?
C69A_2 C70A_2 C71A_2 116.6(7) . . ?
C69A_2 C70A_2 C73A_2 120.3(7) . . ?
C71A_2 C70A_2 C73A_2 122.7(7) . . ?
C72A_2 C71A_2 C70A_2 121.5(8) . . ?
C72A_2 C71A_2 H71A_2 119.2 . . ?
C70A_2 C71A_2 H71A_2 119.2 . . ?
C71A_2 C72A_2 C67A_2 119.8(7) . . ?
C71A_2 C72A_2 H72A_2 120.1 . . ?
C67A_2 C72A_2 H72A_2 120.1 . . ?
C74A_2 C73A_2 C75A_2 109.7(9) . . ?
C74A_2 C73A_2 C70A_2 110.0(7) . . ?
C75A_2 C73A_2 C70A_2 110.2(7) . . ?
C74A_2 C73A_2 C76A_2 108.0(8) . . ?
C75A_2 C73A_2 C76A_2 108.8(8) . . ?
C70A_2 C73A_2 C76A_2 110.1(7) . . ?
C73A_2 C74A_2 H74A_2 109.5 . . ?
C73A_2 C74A_2 H74B_2 109.5 . . ?
H74A_2 C74A_2 H74B_2 109.5 . . ?
C73A_2 C74A_2 H74C_2 109.5 . . ?
H74A_2 C74A_2 H74C_2 109.5 . . ?
H74B_2 C74A_2 H74C_2 109.5 . . ?
C73A_2 C75A_2 H75A_2 109.5 . . ?
C73A_2 C75A_2 H75B_2 109.5 . . ?
H75A_2 C75A_2 H75B_2 109.5 . . ?
C73A_2 C75A_2 H75C_2 109.5 . . ?
H75A_2 C75A_2 H75C_2 109.5 . . ?
H75B_2 C75A_2 H75C_2 109.5 . . ?
C73A_2 C76A_2 H76A_2 109.5 . . ?
C73A_2 C76A_2 H76B_2 109.5 . . ?
H76A_2 C76A_2 H76B_2 109.5 . . ?
C73A_2 C76A_2 H76C_2 109.5 . . ?
H76A_2 C76A_2 H76C_2 109.5 . . ?
H76B_2 C76A_2 H76C_2 109.5 . . ?
C68B_2 C67B_2 C72B_2 115.6(13) . . ?
C68B_2 C67B_2 C56_2 129.1(16) . . ?
C72B_2 C67B_2 C56_2 114.0(15) . . ?
C67B_2 C68B_2 C69B_2 121.1(15) . . ?
C67B_2 C68B_2 H68B_2 119.5 . . ?
C69B_2 C68B_2 H68B_2 119.5 . . ?
C70B_2 C69B_2 C68B_2 120.3(16) . . ?
C70B_2 C69B_2 H69B_2 119.8 . . ?
C68B_2 C69B_2 H69B_2 119.8 . . ?
C71B_2 C70B_2 C69B_2 115.0(13) . . ?
C71B_2 C70B_2 C73B_2 120.4(13) . . ?
C69B_2 C70B_2 C73B_2 122.3(13) . . ?
C70B_2 C71B_2 C72B_2 120.4(15) . . ?
C70B_2 C71B_2 H71B_2 119.8 . . ?
C72B_2 C71B_2 H71B_2 119.8 . . ?
C71B_2 C72B_2 C67B_2 122.4(15) . . ?
C71B_2 C72B_2 H72B_2 118.8 . . ?
C67B_2 C72B_2 H72B_2 118.8 . . ?
C74B_2 C73B_2 C76B_2 109.4(13) . . ?
C74B_2 C73B_2 C70B_2 109.5(14) . . ?
C76B_2 C73B_2 C70B_2 109.1(11) . . ?
C74B_2 C73B_2 C75B_2 107.0(14) . . ?
C76B_2 C73B_2 C75B_2 114.0(13) . . ?
C70B_2 C73B_2 C75B_2 107.9(13) . . ?
C73B_2 C74B_2 H74D_2 109.5 . . ?
C73B_2 C74B_2 H74E_2 109.5 . . ?
H74D_2 C74B_2 H74E_2 109.5 . . ?
C73B_2 C74B_2 H74F_2 109.5 . . ?
H74D_2 C74B_2 H74F_2 109.5 . . ?
H74E_2 C74B_2 H74F_2 109.5 . . ?
C73B_2 C75B_2 H75D_2 109.5 . . ?
C73B_2 C75B_2 H75E_2 109.5 . . ?
H75D_2 C75B_2 H75E_2 109.5 . . ?
C73B_2 C75B_2 H75F_2 109.5 . . ?
H75D_2 C75B_2 H75F_2 109.5 . . ?
H75E_2 C75B_2 H75F_2 109.5 . . ?
C73B_2 C76B_2 H76D_2 109.5 . . ?
C73B_2 C76B_2 H76E_2 109.5 . . ?
H76D_2 C76B_2 H76E_2 109.5 . . ?
C73B_2 C76B_2 H76F_2 109.5 . . ?
H76D_2 C76B_2 H76F_2 109.5 . . ?
H76E_2 C76B_2 H76F_2 109.5 . . ?

loop_
_geom_bond_atom_site_label_1
_geom_bond_atom_site_label_2
_geom_bond_distance
_geom_bond_site_symmetry_2
_geom_bond_publ_flag
C77A C78A 1.3900 . ?
C77A C82A 1.3900 . ?
C77A C83A 1.562(9) . ?
C78A C79A 1.3900 . ?
C78A H78A 0.9500 . ?
C79A C80A 1.3900 . ?
C79A H79A 0.9500 . ?
C80A C81A 1.3900 . ?
C80A H80A 0.9500 . ?
C81A C82A 1.3900 . ?
C81A H81A 0.9500 . ?
C82A H82A 0.9500 . ?
C83A H83A 0.9800 . ?
C83A H83B 0.9800 . ?
C83A H83C 0.9800 . ?
C77B C78B 1.3900 . ?
C77B C82B 1.3900 . ?
C77B C83B 1.514(9) . ?
C78B C79B 1.3900 . ?
C78B H78B 0.9500 . ?
C79B C80B 1.3900 . ?
C79B H79B 0.9500 . ?
C80B C81B 1.3900 . ?
C80B H80B 0.9500 . ?
C81B C82B 1.3900 . ?
C81B H81B 0.9500 . ?
C82B H82B 0.9500 . ?
C83B H83D 0.9800 . ?
C83B H83E 0.9800 . ?
C83B H83F 0.9800 . ?
C77C C78C 1.3900 . ?
C77C C82C 1.3900 . ?
C77C C83C 1.482(9) . ?
C78C C79C 1.3900 . ?
C78C H78C 0.9500 . ?
C79C C80C 1.3900 . ?
C79C H79C 0.9500 . ?
C80C C81C 1.3900 . ?
C80C H80C 0.9500 . ?
C81C C82C 1.3900 . ?
C81C H81C 0.9500 . ?
C82C H82C 0.9500 . ?
C83C H83G 0.9800 . ?
C83C H83H 0.9800 . ?
C83C H83I 0.9800 . ?
C77D C78D 1.3900 . ?
C77D C82D 1.3900 . ?
C77D C83D 1.546(9) . ?
C78D C79D 1.3900 . ?
C78D H78D 0.9500 . ?
C79D C80D 1.3900 . ?
C79D H79D 0.9500 . ?
C80D C81D 1.3900 . ?
C80D H80D 0.9500 . ?
C81D C82D 1.3900 . ?
C81D H81D 0.9500 . ?
C82D H82D 0.9500 . ?
C83D H83J 0.9800 . ?
C83D H83K 0.9800 . ?
C83D H83L 0.9800 . ?
C77E C78E 1.3900 . ?
C77E C82E 1.3900 . ?
C77E C83E 1.509(10) . ?
C78E C79E 1.3900 . ?
C78E H78E 0.9500 . ?
C79E C80E 1.3900 . ?
C79E H79E 0.9500 . ?
C80E C81E 1.3900 . ?
C80E H80E 0.9500 . ?
C81E C82E 1.3900 . ?
C81E H81E 0.9500 . ?
C82E H82E 0.9500 . ?
C83E H83M 0.9800 . ?
C83E H83N 0.9800 . ?
C83E H83O 0.9800 . ?
N1_1 C1_1 1.393(4) . ?
N1_1 C20_1 1.394(4) . ?
N1_1 C25_1 1.451(4) . ?
N2_1 C10_1 1.393(4) . ?
N2_1 C11_1 1.399(4) . ?
N2_1 C51_1 1.453(4) . ?
O1_1 C1_1 1.216(4) . ?
O2_1 C20_1 1.217(4) . ?
O3_1 C10_1 1.220(4) . ?
O4_1 C11_1 1.213(4) . ?
C1_1 C2_1 1.486(4) . ?
C2_1 C3_1 1.375(4) . ?
C2_1 C21_1 1.408(4) . ?
C3_1 C4_1 1.392(4) . ?
C3_1 H3_1 0.9500 . ?
C4_1 C5_1 1.384(4) . ?
C4_1 H4_1 0.9500 . ?
C5_1 C22_1 1.434(4) . ?
C5_1 C6_1 1.471(4) . ?
C6_1 C7_1 1.393(4) . ?
C6_1 C23_1 1.420(4) . ?
C7_1 C8_1 1.395(4) . ?
C7_1 H7_1 0.9500 . ?
C8_1 C9_1 1.366(5) . ?
C8_1 H8_1 0.9500 . ?
C9_1 C24_1 1.417(4) . ?
C9_1 C10_1 1.473(4) . ?
C11_1 C12_1 1.486(4) . ?
C12_1 C13_1 1.371(5) . ?
C12_1 C24_1 1.407(4) . ?
C13_1 C14_1 1.399(4) . ?
C13_1 H13_1 0.9500 . ?
C14_1 C15_1 1.379(4) . ?
C14_1 H14_1 0.9500 . ?
C15_1 C23_1 1.430(4) . ?
C15_1 C16_1 1.468(4) . ?
C16_1 C17_1 1.392(4) . ?
C16_1 C22_1 1.422(4) . ?
C17_1 C18_1 1.389(4) . ?
C17_1 H17_1 0.9500 . ?
C18_1 C19_1 1.370(4) . ?
C18_1 H18_1 0.9500 . ?
C19_1 C21_1 1.414(4) . ?
C19_1 C20_1 1.478(4) . ?
C21_1 C22_1 1.419(4) . ?
C23_1 C24_1 1.421(4) . ?
C25_1 C30_1 1.393(4) . ?
C25_1 C26_1 1.399(4) . ?
C26_1 C27_1 1.388(4) . ?
C26_1 C31_1 1.501(4) . ?
C27_1 C28_1 1.385(5) . ?
C27_1 H27_1 0.9500 . ?
C28_1 C29_1 1.388(5) . ?
C28_1 H28_1 0.9500 . ?
C29_1 C30_1 1.391(4) . ?
C29_1 H29_1 0.9500 . ?
C30_1 C41_1 1.501(4) . ?
C31_1 C32_1 1.381(5) . ?
C31_1 C36_1 1.388(5) . ?
C32_1 C33_1 1.399(4) . ?
C32_1 H32_1 0.9500 . ?
C33_1 C34_1 1.381(5) . ?
C33_1 H33_1 0.9500 . ?
C34_1 C35_1 1.387(5) . ?
C34_1 C37_1 1.542(4) . ?
C35_1 C36_1 1.393(5) . ?
C35_1 H35_1 0.9500 . ?
C36_1 H36_1 0.9500 . ?
C37_1 C39_1 1.526(5) . ?
C37_1 C38_1 1.533(5) . ?
C37_1 C40_1 1.537(5) . ?
C38_1 H38A_1 0.9800 . ?
C38_1 H38B_1 0.9800 . ?
C38_1 H38C_1 0.9800 . ?
C39_1 H39A_1 0.9800 . ?
C39_1 H39B_1 0.9800 . ?
C39_1 H39C_1 0.9800 . ?
C40_1 H40A_1 0.9800 . ?
C40_1 H40B_1 0.9800 . ?
C40_1 H40C_1 0.9800 . ?
C41_1 C46_1 1.384(5) . ?
C41_1 C42_1 1.393(5) . ?
C42_1 C43_1 1.380(5) . ?
C42_1 H42_1 0.9500 . ?
C43_1 C44_1 1.392(5) . ?
C43_1 H43_1 0.9500 . ?
C44_1 C45_1 1.387(5) . ?
C44_1 C47_1 1.537(4) . ?
C45_1 C46_1 1.397(4) . ?
C45_1 H45_1 0.9500 . ?
C46_1 H46_1 0.9500 . ?
C47_1 C49_1 1.511(5) . ?
C47_1 C50_1 1.522(5) . ?
C47_1 C48_1 1.553(5) . ?
C48_1 H48A_1 0.9800 . ?
C48_1 H48B_1 0.9800 . ?
C48_1 H48C_1 0.9800 . ?
C49_1 H49A_1 0.9800 . ?
C49_1 H49B_1 0.9800 . ?
C49_1 H49C_1 0.9800 . ?
C50_1 H50A_1 0.9800 . ?
C50_1 H50B_1 0.9800 . ?
C50_1 H50C_1 0.9800 . ?
C51_1 C56_1 1.395(5) . ?
C51_1 C52_1 1.399(4) . ?
C52_1 C53_1 1.394(5) . ?
C52_1 C57A_1 1.497(9) . ?
C52_1 C57B_1 1.516(11) . ?
C53_1 C54_1 1.380(5) . ?
C53_1 H53_1 0.9500 . ?
C54_1 C55_1 1.384(5) . ?
C54_1 H54_1 0.9500 . ?
C55_1 C56_1 1.395(5) . ?
C55_1 H55_1 0.9500 . ?
C56_1 C67B_1 1.495(12) . ?
C56_1 C67A_1 1.504(7) . ?
C57A_1 C58A_1 1.369(11) . ?
C57A_1 C62A_1 1.386(12) . ?
C58A_1 C59A_1 1.401(9) . ?
C58A_1 H58A_1 0.9500 . ?
C59A_1 C60A_1 1.387(11) . ?
C59A_1 H59A_1 0.9500 . ?
C60A_1 C61A_1 1.377(10) . ?
C60A_1 C63A_1 1.544(10) . ?
C61A_1 C62A_1 1.395(9) . ?
C61A_1 H61A_1 0.9500 . ?
C62A_1 H62A_1 0.9500 . ?
C63A_1 C64A_1 1.514(11) . ?
C63A_1 C66A_1 1.525(11) . ?
C63A_1 C65A_1 1.541(11) . ?
C64A_1 H64A_1 0.9800 . ?
C64A_1 H64B_1 0.9800 . ?
C64A_1 H64C_1 0.9800 . ?
C65A_1 H65A_1 0.9800 . ?
C65A_1 H65B_1 0.9800 . ?
C65A_1 H65C_1 0.9800 . ?
C66A_1 H66A_1 0.9800 . ?
C66A_1 H66B_1 0.9800 . ?
C66A_1 H66C_1 0.9800 . ?
C57B_1 C58B_1 1.377(12) . ?
C57B_1 C62B_1 1.388(13) . ?
C58B_1 C59B_1 1.402(11) . ?
C58B_1 H58B_1 0.9500 . ?
C59B_1 C60B_1 1.381(12) . ?
C59B_1 H59B_1 0.9500 . ?
C60B_1 C61B_1 1.365(11) . ?
C60B_1 C63B_1 1.539(10) . ?
C61B_1 C62B_1 1.388(11) . ?
C61B_1 H61B_1 0.9500 . ?
C62B_1 H62B_1 0.9500 . ?
C63B_1 C64B_1 1.507(11) . ?
C63B_1 C65B_1 1.517(11) . ?
C63B_1 C66B_1 1.529(11) . ?
C64B_1 H64D_1 0.9800 . ?
C64B_1 H64E_1 0.9800 . ?
C64B_1 H64F_1 0.9800 . ?
C65B_1 H65D_1 0.9800 . ?
C65B_1 H65E_1 0.9800 . ?
C65B_1 H65F_1 0.9800 . ?
C66B_1 H66D_1 0.9800 . ?
C66B_1 H66E_1 0.9800 . ?
C66B_1 H66F_1 0.9800 . ?
C67A_1 C68A_1 1.389(8) . ?
C67A_1 C72A_1 1.392(9) . ?
C68A_1 C69A_1 1.406(8) . ?
C68A_1 H68A_1 0.9500 . ?
C69A_1 C70A_1 1.387(8) . ?
C69A_1 H69A_1 0.9500 . ?
C70A_1 C71A_1 1.386(7) . ?
C70A_1 C73A_1 1.549(7) . ?
C71A_1 C72A_1 1.391(8) . ?
C71A_1 H71A_1 0.9500 . ?
C72A_1 H72A_1 0.9500 . ?
C73A_1 C74A_1 1.503(8) . ?
C73A_1 C76A_1 1.536(8) . ?
C73A_1 C75A_1 1.540(9) . ?
C74A_1 H74A_1 0.9800 . ?
C74A_1 H74B_1 0.9800 . ?
C74A_1 H74C_1 0.9800 . ?
C75A_1 H75A_1 0.9800 . ?
C75A_1 H75B_1 0.9800 . ?
C75A_1 H75C_1 0.9800 . ?
C76A_1 H76A_1 0.9800 . ?
C76A_1 H76B_1 0.9800 . ?
C76A_1 H76C_1 0.9800 . ?
C67B_1 C68B_1 1.380(12) . ?
C67B_1 C72B_1 1.382(13) . ?
C68B_1 C69B_1 1.401(11) . ?
C68B_1 H68B_1 0.9500 . ?
C69B_1 C70B_1 1.386(12) . ?
C69B_1 H69B_1 0.9500 . ?
C70B_1 C71B_1 1.383(12) . ?
C70B_1 C73B_1 1.550(10) . ?
C71B_1 C72B_1 1.406(12) . ?
C71B_1 H71B_1 0.9500 . ?
C72B_1 H72B_1 0.9500 . ?
C73B_1 C75B_1 1.523(13) . ?
C73B_1 C74B_1 1.524(12) . ?
C73B_1 C76B_1 1.526(12) . ?
C74B_1 H74D_1 0.9800 . ?
C74B_1 H74E_1 0.9800 . ?
C74B_1 H74F_1 0.9800 . ?
C75B_1 H75D_1 0.9800 . ?
C75B_1 H75E_1 0.9800 . ?
C75B_1 H75F_1 0.9800 . ?
C76B_1 H76D_1 0.9800 . ?
C76B_1 H76E_1 0.9800 . ?
C76B_1 H76F_1 0.9800 . ?
N1_2 C20_2 1.404(4) . ?
N1_2 C1_2 1.405(4) . ?
N1_2 C25_2 1.445(4) . ?
N2_2 C11_2 1.396(4) . ?
N2_2 C10_2 1.405(4) . ?
N2_2 C51_2 1.450(4) . ?
O1_2 C1_2 1.218(4) . ?
O2_2 C20_2 1.216(4) . ?
O3_2 C10_2 1.215(4) . ?
O4_2 C11_2 1.222(4) . ?
C1_2 C2_2 1.468(4) . ?
C2_2 C3_2 1.372(4) . ?
C2_2 C21_2 1.419(4) . ?
C3_2 C4_2 1.387(4) . ?
C3_2 H3_2 0.9500 . ?
C4_2 C5_2 1.390(4) . ?
C4_2 H4_2 0.9500 . ?
C5_2 C22_2 1.428(4) . ?
C5_2 C6_2 1.457(4) . ?
C6_2 C7_2 1.389(4) . ?
C6_2 C23_2 1.433(4) . ?
C7_2 C8_2 1.383(5) . ?
C7_2 H7_2 0.9500 . ?
C8_2 C9_2 1.381(4) . ?
C8_2 H8_2 0.9500 . ?
C9_2 C24_2 1.409(4) . ?
C9_2 C10_2 1.472(5) . ?
C11_2 C12_2 1.466(4) . ?
C12_2 C13_2 1.378(4) . ?
C12_2 C24_2 1.414(4) . ?
C13_2 C14_2 1.389(4) . ?
C13_2 H13_2 0.9500 . ?
C14_2 C15_2 1.393(4) . ?
C14_2 H14_2 0.9500 . ?
C15_2 C23_2 1.429(4) . ?
C15_2 C16_2 1.461(4) . ?
C16_2 C17_2 1.392(4) . ?
C16_2 C22_2 1.433(4) . ?
C17_2 C18_2 1.388(4) . ?
C17_2 H17_2 0.9500 . ?
C18_2 C19_2 1.375(4) . ?
C18_2 H18_2 0.9500 . ?
C19_2 C21_2 1.410(4) . ?
C19_2 C20_2 1.474(4) . ?
C21_2 C22_2 1.414(4) . ?
C23_2 C24_2 1.416(4) . ?
C25_2 C26_2 1.392(4) . ?
C25_2 C30_2 1.403(4) . ?
C26_2 C27_2 1.389(4) . ?
C26_2 C31_2 1.494(4) . ?
C27_2 C28_2 1.384(5) . ?
C27_2 H27_2 0.9500 . ?
C28_2 C29_2 1.379(5) . ?
C28_2 H28_2 0.9500 . ?
C29_2 C30_2 1.386(5) . ?
C29_2 H29_2 0.9500 . ?
C30_2 C41_2 1.484(5) . ?
C31_2 C36_2 1.390(4) . ?
C31_2 C32_2 1.391(4) . ?
C32_2 C33_2 1.385(4) . ?
C32_2 H32_2 0.9500 . ?
C33_2 C34_2 1.390(4) . ?
C33_2 H33_2 0.9500 . ?
C34_2 C35_2 1.384(5) . ?
C34_2 C37_2 1.534(5) . ?
C35_2 C36_2 1.389(5) . ?
C35_2 H35_2 0.9500 . ?
C36_2 H36_2 0.9500 . ?
C37_2 C40_2 1.524(5) . ?
C37_2 C38_2 1.528(6) . ?
C37_2 C39_2 1.549(6) . ?
C38_2 H38A_2 0.9800 . ?
C38_2 H38B_2 0.9800 . ?
C38_2 H38C_2 0.9800 . ?
C39_2 H39A_2 0.9800 . ?
C39_2 H39B_2 0.9800 . ?
C39_2 H39C_2 0.9800 . ?
C40_2 H40A_2 0.9800 . ?
C40_2 H40B_2 0.9800 . ?
C40_2 H40C_2 0.9800 . ?
C41_2 C46_2 1.387(5) . ?
C41_2 C42_2 1.387(5) . ?
C42_2 C43_2 1.383(5) . ?
C42_2 H42_2 0.9500 . ?
C43_2 C44_2 1.393(5) . ?
C43_2 H43_2 0.9500 . ?
C44_2 C45_2 1.378(5) . ?
C44_2 C47B_2 1.504(13) . ?
C44_2 C47A_2 1.547(9) . ?
C45_2 C46_2 1.381(5) . ?
C45_2 H45_2 0.9500 . ?
C46_2 H46_2 0.9500 . ?
C47A_2 C50A_2 1.535(10) . ?
C47A_2 C48A_2 1.538(10) . ?
C47A_2 C49A_2 1.552(10) . ?
C48A_2 H48A_2 0.9800 . ?
C48A_2 H48B_2 0.9800 . ?
C48A_2 H48C_2 0.9800 . ?
C49A_2 H49A_2 0.9800 . ?
C49A_2 H49B_2 0.9800 . ?
C49A_2 H49C_2 0.9800 . ?
C50A_2 H50A_2 0.9800 . ?
C50A_2 H50B_2 0.9800 . ?
C50A_2 H50C_2 0.9800 . ?
C47B_2 C50B_2 1.511(12) . ?
C47B_2 C48B_2 1.518(13) . ?
C47B_2 C49B_2 1.519(12) . ?
C48B_2 H48D_2 0.9800 . ?
C48B_2 H48E_2 0.9800 . ?
C48B_2 H48F_2 0.9800 . ?
C49B_2 H49D_2 0.9800 . ?
C49B_2 H49E_2 0.9800 . ?
C49B_2 H49F_2 0.9800 . ?
C50B_2 H50D_2 0.9800 . ?
C50B_2 H50E_2 0.9800 . ?
C50B_2 H50F_2 0.9800 . ?
C51_2 C56_2 1.395(4) . ?
C51_2 C52_2 1.399(4) . ?
C52_2 C53_2 1.390(4) . ?
C52_2 C57_2 1.495(4) . ?
C53_2 C54_2 1.383(5) . ?
C53_2 H53_2 0.9500 . ?
C54_2 C55_2 1.386(5) . ?
C54_2 H54_2 0.9500 . ?
C55_2 C56_2 1.394(5) . ?
C55_2 H55_2 0.9500 . ?
C56_2 C67A_2 1.491(7) . ?
C56_2 C67B_2 1.500(13) . ?
C57_2 C58_2 1.384(5) . ?
C57_2 C62_2 1.389(5) . ?
C58_2 C59_2 1.385(5) . ?
C58_2 H58_2 0.9500 . ?
C59_2 C60_2 1.388(5) . ?
C59_2 H59_2 0.9500 . ?
C60_2 C61_2 1.393(5) . ?
C60_2 C63_2 1.547(5) . ?
C61_2 C62_2 1.382(4) . ?
C61_2 H61_2 0.9500 . ?
C62_2 H62_2 0.9500 . ?
C63_2 C64A_2 1.518(6) . ?
C63_2 C66A_2 1.521(6) . ?
C63_2 C65B_2 1.521(6) . ?
C63_2 C66B_2 1.533(7) . ?
C63_2 C65A_2 1.541(7) . ?
C63_2 C64B_2 1.548(7) . ?
C64A_2 H64A_2 0.9800 . ?
C64A_2 H64B_2 0.9800 . ?
C64A_2 H64C_2 0.9800 . ?
C65A_2 H65A_2 0.9800 . ?
C65A_2 H65B_2 0.9800 . ?
C65A_2 H65C_2 0.9800 . ?
C66A_2 H66A_2 0.9800 . ?
C66A_2 H66B_2 0.9800 . ?
C66A_2 H66C_2 0.9800 . ?
C64B_2 H64D_2 0.9800 . ?
C64B_2 H64E_2 0.9800 . ?
C64B_2 H64F_2 0.9800 . ?
C65B_2 H65D_2 0.9800 . ?
C65B_2 H65E_2 0.9800 . ?
C65B_2 H65F_2 0.9800 . ?
C66B_2 H66D_2 0.9800 . ?
C66B_2 H66E_2 0.9800 . ?
C66B_2 H66F_2 0.9800 . ?
C67A_2 C68A_2 1.378(9) . ?
C67A_2 C72A_2 1.412(9) . ?
C68A_2 C69A_2 1.395(7) . ?
C68A_2 H68A_2 0.9500 . ?
C69A_2 C70A_2 1.374(10) . ?
C69A_2 H69A_2 0.9500 . ?
C70A_2 C71A_2 1.403(8) . ?
C70A_2 C73A_2 1.540(8) . ?
C71A_2 C72A_2 1.396(8) . ?
C71A_2 H71A_2 0.9500 . ?
C72A_2 H72A_2 0.9500 . ?
C73A_2 C74A_2 1.514(10) . ?
C73A_2 C75A_2 1.538(11) . ?
C73A_2 C76A_2 1.547(11) . ?
C74A_2 H74A_2 0.9800 . ?
C74A_2 H74B_2 0.9800 . ?
C74A_2 H74C_2 0.9800 . ?
C75A_2 H75A_2 0.9800 . ?
C75A_2 H75B_2 0.9800 . ?
C75A_2 H75C_2 0.9800 . ?
C76A_2 H76A_2 0.9800 . ?
C76A_2 H76B_2 0.9800 . ?
C76A_2 H76C_2 0.9800 . ?
C67B_2 C68B_2 1.382(13) . ?
C67B_2 C72B_2 1.392(14) . ?
C68B_2 C69B_2 1.409(13) . ?
C68B_2 H68B_2 0.9500 . ?
C69B_2 C70B_2 1.386(14) . ?
C69B_2 H69B_2 0.9500 . ?
C70B_2 C71B_2 1.381(13) . ?
C70B_2 C73B_2 1.546(12) . ?
C71B_2 C72B_2 1.386(13) . ?
C71B_2 H71B_2 0.9500 . ?
C72B_2 H72B_2 0.9500 . ?
C73B_2 C74B_2 1.523(15) . ?
C73B_2 C76B_2 1.534(14) . ?
C73B_2 C75B_2 1.549(14) . ?
C74B_2 H74D_2 0.9800 . ?
C74B_2 H74E_2 0.9800 . ?
C74B_2 H74F_2 0.9800 . ?
C75B_2 H75D_2 0.9800 . ?
C75B_2 H75E_2 0.9800 . ?
C75B_2 H75F_2 0.9800 . ?
C76B_2 H76D_2 0.9800 . ?
C76B_2 H76E_2 0.9800 . ?
C76B_2 H76F_2 0.9800 . ?

loop_
_geom_torsion_atom_site_label_1
_geom_torsion_atom_site_label_2
_geom_torsion_atom_site_label_3
_geom_torsion_atom_site_label_4
_geom_torsion
_geom_torsion_site_symmetry_1
_geom_torsion_site_symmetry_2
_geom_torsion_site_symmetry_3
_geom_torsion_site_symmetry_4
_geom_torsion_publ_flag
C82A C77A C78A C79A 0.0 . . . . ?
C83A C77A C78A C79A 177.6(10) . . . . ?
C77A C78A C79A C80A 0.0 . . . . ?
C78A C79A C80A C81A 0.0 . . . . ?
C79A C80A C81A C82A 0.0 . . . . ?
C80A C81A C82A C77A 0.0 . . . . ?
C78A C77A C82A C81A 0.0 . . . . ?
C83A C77A C82A C81A -177.5(10) . . . . ?
C82B C77B C78B C79B 0.0 . . . . ?
C83B C77B C78B C79B -177.2(10) . . . . ?
C77B C78B C79B C80B 0.0 . . . . ?
C78B C79B C80B C81B 0.0 . . . . ?
C79B C80B C81B C82B 0.0 . . . . ?
C80B C81B C82B C77B 0.0 . . . . ?
C78B C77B C82B C81B 0.0 . . . . ?
C83B C77B C82B C81B 177.2(10) . . . . ?
C82C C77C C78C C79C 0.0 . . . . ?
C83C C77C C78C C79C -178.9(11) . . . . ?
C77C C78C C79C C80C 0.0 . . . . ?
C78C C79C C80C C81C 0.0 . . . . ?
C79C C80C C81C C82C 0.0 . . . . ?
C80C C81C C82C C77C 0.0 . . . . ?
C78C C77C C82C C81C 0.0 . . . . ?
C83C C77C C82C C81C 178.9(11) . . . . ?
C82D C77D C78D C79D 0.0 . . . . ?
C83D C77D C78D C79D 175.8(14) . . . . ?
C77D C78D C79D C80D 0.0 . . . . ?
C78D C79D C80D C81D 0.0 . . . . ?
C79D C80D C81D C82D 0.0 . . . . ?
C80D C81D C82D C77D 0.0 . . . . ?
C78D C77D C82D C81D 0.0 . . . . ?
C83D C77D C82D C81D -176.0(14) . . . . ?
C82E C77E C78E C79E 0.0 . . . . ?
C83E C77E C78E C79E -175(2) . . . . ?
C77E C78E C79E C80E 0.0 . . . . ?
C78E C79E C80E C81E 0.0 . . . . ?
C79E C80E C81E C82E 0.0 . . . . ?
C80E C81E C82E C77E 0.0 . . . . ?
C78E C77E C82E C81E 0.0 . . . . ?
C83E C77E C82E C81E 175(2) . . . . ?
C20_1 N1_1 C1_1 O1_1 -173.3(3) . . . . ?
C25_1 N1_1 C1_1 O1_1 3.9(4) . . . . ?
C20_1 N1_1 C1_1 C2_1 8.2(4) . . . . ?
C25_1 N1_1 C1_1 C2_1 -174.6(3) . . . . ?
O1_1 C1_1 C2_1 C3_1 -8.4(5) . . . . ?
N1_1 C1_1 C2_1 C3_1 170.1(3) . . . . ?
O1_1 C1_1 C2_1 C21_1 170.9(3) . . . . ?
N1_1 C1_1 C2_1 C21_1 -10.7(4) . . . . ?
C21_1 C2_1 C3_1 C4_1 1.2(5) . . . . ?
C1_1 C2_1 C3_1 C4_1 -179.5(3) . . . . ?
C2_1 C3_1 C4_1 C5_1 -1.8(5) . . . . ?
C3_1 C4_1 C5_1 C22_1 -0.2(5) . . . . ?
C3_1 C4_1 C5_1 C6_1 179.7(3) . . . . ?
C4_1 C5_1 C6_1 C7_1 -2.2(5) . . . . ?
C22_1 C5_1 C6_1 C7_1 177.7(3) . . . . ?
C4_1 C5_1 C6_1 C23_1 179.5(3) . . . . ?
C22_1 C5_1 C6_1 C23_1 -0.6(4) . . . . ?
C23_1 C6_1 C7_1 C8_1 -2.5(5) . . . . ?
C5_1 C6_1 C7_1 C8_1 179.2(3) . . . . ?
C6_1 C7_1 C8_1 C9_1 2.5(5) . . . . ?
C7_1 C8_1 C9_1 C24_1 0.4(5) . . . . ?
C7_1 C8_1 C9_1 C10_1 -179.0(3) . . . . ?
C11_1 N2_1 C10_1 O3_1 174.0(3) . . . . ?
C51_1 N2_1 C10_1 O3_1 -1.1(4) . . . . ?
C11_1 N2_1 C10_1 C9_1 -7.1(4) . . . . ?
C51_1 N2_1 C10_1 C9_1 177.8(3) . . . . ?
C8_1 C9_1 C10_1 O3_1 8.9(5) . . . . ?
C24_1 C9_1 C10_1 O3_1 -170.5(3) . . . . ?
C8_1 C9_1 C10_1 N2_1 -170.0(3) . . . . ?
C24_1 C9_1 C10_1 N2_1 10.6(4) . . . . ?
C10_1 N2_1 C11_1 O4_1 176.8(3) . . . . ?
C51_1 N2_1 C11_1 O4_1 -8.2(5) . . . . ?
C10_1 N2_1 C11_1 C12_1 -2.5(5) . . . . ?
C51_1 N2_1 C11_1 C12_1 172.5(3) . . . . ?
O4_1 C11_1 C12_1 C13_1 6.8(5) . . . . ?
N2_1 C11_1 C12_1 C13_1 -174.0(3) . . . . ?
O4_1 C11_1 C12_1 C24_1 -170.2(3) . . . . ?
N2_1 C11_1 C12_1 C24_1 9.1(4) . . . . ?
C24_1 C12_1 C13_1 C14_1 0.8(5) . . . . ?
C11_1 C12_1 C13_1 C14_1 -176.1(3) . . . . ?
C12_1 C13_1 C14_1 C15_1 2.1(5) . . . . ?
C13_1 C14_1 C15_1 C23_1 -2.7(5) . . . . ?
C13_1 C14_1 C15_1 C16_1 175.9(3) . . . . ?
C14_1 C15_1 C16_1 C17_1 1.1(5) . . . . ?
C23_1 C15_1 C16_1 C17_1 179.7(3) . . . . ?
C14_1 C15_1 C16_1 C22_1 -177.4(3) . . . . ?
C23_1 C15_1 C16_1 C22_1 1.2(4) . . . . ?
C22_1 C16_1 C17_1 C18_1 4.0(4) . . . . ?
C15_1 C16_1 C17_1 C18_1 -174.5(3) . . . . ?
C16_1 C17_1 C18_1 C19_1 -1.4(5) . . . . ?
C17_1 C18_1 C19_1 C21_1 -3.5(4) . . . . ?
C17_1 C18_1 C19_1 C20_1 173.5(3) . . . . ?
C1_1 N1_1 C20_1 O2_1 -177.1(3) . . . . ?
C25_1 N1_1 C20_1 O2_1 5.7(4) . . . . ?
C1_1 N1_1 C20_1 C19_1 2.2(4) . . . . ?
C25_1 N1_1 C20_1 C19_1 -175.0(2) . . . . ?
C18_1 C19_1 C20_1 O2_1 -8.5(4) . . . . ?
C21_1 C19_1 C20_1 O2_1 168.5(3) . . . . ?
C18_1 C19_1 C20_1 N1_1 172.2(3) . . . . ?
C21_1 C19_1 C20_1 N1_1 -10.8(4) . . . . ?
C3_1 C2_1 C21_1 C19_1 -178.2(3) . . . . ?
C1_1 C2_1 C21_1 C19_1 2.5(4) . . . . ?
C3_1 C2_1 C21_1 C22_1 1.4(4) . . . . ?
C1_1 C2_1 C21_1 C22_1 -177.9(3) . . . . ?
C18_1 C19_1 C21_1 C2_1 -174.6(3) . . . . ?
C20_1 C19_1 C21_1 C2_1 8.4(4) . . . . ?
C18_1 C19_1 C21_1 C22_1 5.8(4) . . . . ?
C20_1 C19_1 C21_1 C22_1 -171.2(3) . . . . ?
C2_1 C21_1 C22_1 C16_1 177.2(3) . . . . ?
C19_1 C21_1 C22_1 C16_1 -3.2(4) . . . . ?
C2_1 C21_1 C22_1 C5_1 -3.4(4) . . . . ?
C19_1 C21_1 C22_1 C5_1 176.2(3) . . . . ?
C17_1 C16_1 C22_1 C21_1 -1.6(4) . . . . ?
C15_1 C16_1 C22_1 C21_1 176.9(3) . . . . ?
C17_1 C16_1 C22_1 C5_1 179.0(3) . . . . ?
C15_1 C16_1 C22_1 C5_1 -2.5(4) . . . . ?
C4_1 C5_1 C22_1 C21_1 2.8(4) . . . . ?
C6_1 C5_1 C22_1 C21_1 -177.2(3) . . . . ?
C4_1 C5_1 C22_1 C16_1 -177.9(3) . . . . ?
C6_1 C5_1 C22_1 C16_1 2.2(4) . . . . ?
C7_1 C6_1 C23_1 C24_1 -0.4(4) . . . . ?
C5_1 C6_1 C23_1 C24_1 177.9(3) . . . . ?
C7_1 C6_1 C23_1 C15_1 -179.0(3) . . . . ?
C5_1 C6_1 C23_1 C15_1 -0.7(4) . . . . ?
C14_1 C15_1 C23_1 C6_1 179.0(3) . . . . ?
C16_1 C15_1 C23_1 C6_1 0.4(4) . . . . ?
C14_1 C15_1 C23_1 C24_1 0.4(4) . . . . ?
C16_1 C15_1 C23_1 C24_1 -178.2(3) . . . . ?
C13_1 C12_1 C24_1 C9_1 177.5(3) . . . . ?
C11_1 C12_1 C24_1 C9_1 -5.6(4) . . . . ?
C13_1 C12_1 C24_1 C23_1 -3.1(5) . . . . ?
C11_1 C12_1 C24_1 C23_1 173.8(3) . . . . ?
C8_1 C9_1 C24_1 C12_1 176.2(3) . . . . ?
C10_1 C9_1 C24_1 C12_1 -4.4(4) . . . . ?
C8_1 C9_1 C24_1 C23_1 -3.3(4) . . . . ?
C10_1 C9_1 C24_1 C23_1 176.1(3) . . . . ?
C6_1 C23_1 C24_1 C12_1 -176.2(3) . . . . ?
C15_1 C23_1 C24_1 C12_1 2.4(4) . . . . ?
C6_1 C23_1 C24_1 C9_1 3.2(4) . . . . ?
C15_1 C23_1 C24_1 C9_1 -178.1(3) . . . . ?
C1_1 N1_1 C25_1 C30_1 85.6(4) . . . . ?
C20_1 N1_1 C25_1 C30_1 -97.0(4) . . . . ?
C1_1 N1_1 C25_1 C26_1 -101.3(4) . . . . ?
C20_1 N1_1 C25_1 C26_1 76.1(4) . . . . ?
C30_1 C25_1 C26_1 C27_1 -0.8(5) . . . . ?
N1_1 C25_1 C26_1 C27_1 -173.7(3) . . . . ?
C30_1 C25_1 C26_1 C31_1 175.5(3) . . . . ?
N1_1 C25_1 C26_1 C31_1 2.6(5) . . . . ?
C25_1 C26_1 C27_1 C28_1 0.5(6) . . . . ?
C31_1 C26_1 C27_1 C28_1 -175.9(4) . . . . ?
C26_1 C27_1 C28_1 C29_1 -0.3(6) . . . . ?
C27_1 C28_1 C29_1 C30_1 0.4(6) . . . . ?
C28_1 C29_1 C30_1 C25_1 -0.7(6) . . . . ?
C28_1 C29_1 C30_1 C41_1 175.4(4) . . . . ?
C26_1 C25_1 C30_1 C29_1 0.9(5) . . . . ?
N1_1 C25_1 C30_1 C29_1 173.7(3) . . . . ?
C26_1 C25_1 C30_1 C41_1 -175.0(3) . . . . ?
N1_1 C25_1 C30_1 C41_1 -2.2(5) . . . . ?
C27_1 C26_1 C31_1 C32_1 -111.9(4) . . . . ?
C25_1 C26_1 C31_1 C32_1 71.8(5) . . . . ?
C27_1 C26_1 C31_1 C36_1 66.3(5) . . . . ?
C25_1 C26_1 C31_1 C36_1 -110.0(4) . . . . ?
C36_1 C31_1 C32_1 C33_1 -0.7(5) . . . . ?
C26_1 C31_1 C32_1 C33_1 177.5(3) . . . . ?
C31_1 C32_1 C33_1 C34_1 0.5(6) . . . . ?
C32_1 C33_1 C34_1 C35_1 0.5(5) . . . . ?
C32_1 C33_1 C34_1 C37_1 176.9(3) . . . . ?
C33_1 C34_1 C35_1 C36_1 -1.3(6) . . . . ?
C37_1 C34_1 C35_1 C36_1 -177.8(3) . . . . ?
C32_1 C31_1 C36_1 C35_1 0.0(5) . . . . ?
C26_1 C31_1 C36_1 C35_1 -178.3(3) . . . . ?
C34_1 C35_1 C36_1 C31_1 1.0(6) . . . . ?
C33_1 C34_1 C37_1 C39_1 17.2(5) . . . . ?
C35_1 C34_1 C37_1 C39_1 -166.5(4) . . . . ?
C33_1 C34_1 C37_1 C38_1 -104.2(4) . . . . ?
C35_1 C34_1 C37_1 C38_1 72.1(5) . . . . ?
C33_1 C34_1 C37_1 C40_1 137.3(4) . . . . ?
C35_1 C34_1 C37_1 C40_1 -46.4(4) . . . . ?
C29_1 C30_1 C41_1 C46_1 108.6(4) . . . . ?
C25_1 C30_1 C41_1 C46_1 -75.6(5) . . . . ?
C29_1 C30_1 C41_1 C42_1 -66.7(5) . . . . ?
C25_1 C30_1 C41_1 C42_1 109.1(4) . . . . ?
C46_1 C41_1 C42_1 C43_1 -1.6(5) . . . . ?
C30_1 C41_1 C42_1 C43_1 173.9(3) . . . . ?
C41_1 C42_1 C43_1 C44_1 -0.6(6) . . . . ?
C42_1 C43_1 C44_1 C45_1 1.8(5) . . . . ?
C42_1 C43_1 C44_1 C47_1 -175.6(3) . . . . ?
C43_1 C44_1 C45_1 C46_1 -0.7(5) . . . . ?
C47_1 C44_1 C45_1 C46_1 176.6(3) . . . . ?
C42_1 C41_1 C46_1 C45_1 2.7(5) . . . . ?
C30_1 C41_1 C46_1 C45_1 -172.7(3) . . . . ?
C44_1 C45_1 C46_1 C41_1 -1.6(5) . . . . ?
C45_1 C44_1 C47_1 C49_1 4.4(5) . . . . ?
C43_1 C44_1 C47_1 C49_1 -178.4(3) . . . . ?
C45_1 C44_1 C47_1 C50_1 126.3(4) . . . . ?
C43_1 C44_1 C47_1 C50_1 -56.6(4) . . . . ?
C45_1 C44_1 C47_1 C48_1 -113.9(4) . . . . ?
C43_1 C44_1 C47_1 C48_1 63.3(4) . . . . ?
C10_1 N2_1 C51_1 C56_1 -82.3(4) . . . . ?
C11_1 N2_1 C51_1 C56_1 102.2(4) . . . . ?
C10_1 N2_1 C51_1 C52_1 92.6(4) . . . . ?
C11_1 N2_1 C51_1 C52_1 -82.9(4) . . . . ?
C56_1 C51_1 C52_1 C53_1 1.2(6) . . . . ?
N2_1 C51_1 C52_1 C53_1 -173.5(3) . . . . ?
C56_1 C51_1 C52_1 C57A_1 -177.4(6) . . . . ?
N2_1 C51_1 C52_1 C57A_1 7.9(7) . . . . ?
C56_1 C51_1 C52_1 C57B_1 -180.0(8) . . . . ?
N2_1 C51_1 C52_1 C57B_1 5.3(9) . . . . ?
C51_1 C52_1 C53_1 C54_1 -0.9(6) . . . . ?
C57A_1 C52_1 C53_1 C54_1 177.6(7) . . . . ?
C57B_1 C52_1 C53_1 C54_1 -179.9(7) . . . . ?
C52_1 C53_1 C54_1 C55_1 0.2(7) . . . . ?
C53_1 C54_1 C55_1 C56_1 0.4(7) . . . . ?
C52_1 C51_1 C56_1 C55_1 -0.7(6) . . . . ?
N2_1 C51_1 C56_1 C55_1 173.9(3) . . . . ?
C52_1 C51_1 C56_1 C67B_1 172.5(12) . . . . ?
N2_1 C51_1 C56_1 C67B_1 -12.9(12) . . . . ?
C52_1 C51_1 C56_1 C67A_1 -174.7(6) . . . . ?
N2_1 C51_1 C56_1 C67A_1 -0.1(7) . . . . ?
C54_1 C55_1 C56_1 C51_1 -0.1(6) . . . . ?
C54_1 C55_1 C56_1 C67B_1 -173.5(10) . . . . ?
C54_1 C55_1 C56_1 C67A_1 174.2(6) . . . . ?
C53_1 C52_1 C57A_1 C58A_1 -97(2) . . . . ?
C51_1 C52_1 C57A_1 C58A_1 82(2) . . . . ?
C53_1 C52_1 C57A_1 C62A_1 76(2) . . . . ?
C51_1 C52_1 C57A_1 C62A_1 -106(2) . . . . ?
C62A_1 C57A_1 C58A_1 C59A_1 2(3) . . . . ?
C52_1 C57A_1 C58A_1 C59A_1 174.2(15) . . . . ?
C57A_1 C58A_1 C59A_1 C60A_1 -5(2) . . . . ?
C58A_1 C59A_1 C60A_1 C61A_1 9(2) . . . . ?
C58A_1 C59A_1 C60A_1 C63A_1 -173.4(13) . . . . ?
C59A_1 C60A_1 C61A_1 C62A_1 -9(3) . . . . ?
C63A_1 C60A_1 C61A_1 C62A_1 173.0(13) . . . . ?
C58A_1 C57A_1 C62A_1 C61A_1 -2(3) . . . . ?
C52_1 C57A_1 C62A_1 C61A_1 -174.5(15) . . . . ?
C60A_1 C61A_1 C62A_1 C57A_1 6(2) . . . . ?
C61A_1 C60A_1 C63A_1 C64A_1 42(2) . . . . ?
C59A_1 C60A_1 C63A_1 C64A_1 -136(2) . . . . ?
C61A_1 C60A_1 C63A_1 C66A_1 162.4(16) . . . . ?
C59A_1 C60A_1 C63A_1 C66A_1 -16(2) . . . . ?
C61A_1 C60A_1 C63A_1 C65A_1 -80.0(19) . . . . ?
C59A_1 C60A_1 C63A_1 C65A_1 102(2) . . . . ?
C53_1 C52_1 C57B_1 C58B_1 -78(3) . . . . ?
C51_1 C52_1 C57B_1 C58B_1 103(3) . . . . ?
C53_1 C52_1 C57B_1 C62B_1 107(3) . . . . ?
C51_1 C52_1 C57B_1 C62B_1 -72(3) . . . . ?
C62B_1 C57B_1 C58B_1 C59B_1 -7(4) . . . . ?
C52_1 C57B_1 C58B_1 C59B_1 178.5(19) . . . . ?
C57B_1 C58B_1 C59B_1 C60B_1 8(3) . . . . ?
C58B_1 C59B_1 C60B_1 C61B_1 -9(3) . . . . ?
C58B_1 C59B_1 C60B_1 C63B_1 176.7(15) . . . . ?
C59B_1 C60B_1 C61B_1 C62B_1 10(3) . . . . ?
C63B_1 C60B_1 C61B_1 C62B_1 -176.2(17) . . . . ?
C60B_1 C61B_1 C62B_1 C57B_1 -10(3) . . . . ?
C58B_1 C57B_1 C62B_1 C61B_1 7(4) . . . . ?
C52_1 C57B_1 C62B_1 C61B_1 -178(2) . . . . ?
C61B_1 C60B_1 C63B_1 C64B_1 -12(3) . . . . ?
C59B_1 C60B_1 C63B_1 C64B_1 161.1(18) . . . . ?
C61B_1 C60B_1 C63B_1 C65B_1 -133(2) . . . . ?
C59B_1 C60B_1 C63B_1 C65B_1 41(2) . . . . ?
C61B_1 C60B_1 C63B_1 C66B_1 108(2) . . . . ?
C59B_1 C60B_1 C63B_1 C66B_1 -78(2) . . . . ?
C51_1 C56_1 C67A_1 C68A_1 -60.4(18) . . . . ?
C55_1 C56_1 C67A_1 C68A_1 125.7(13) . . . . ?
C51_1 C56_1 C67A_1 C72A_1 127.6(13) . . . . ?
C55_1 C56_1 C67A_1 C72A_1 -46.3(17) . . . . ?
C72A_1 C67A_1 C68A_1 C69A_1 -2.6(19) . . . . ?
C56_1 C67A_1 C68A_1 C69A_1 -174.8(12) . . . . ?
C67A_1 C68A_1 C69A_1 C70A_1 -0.4(14) . . . . ?
C68A_1 C69A_1 C70A_1 C71A_1 2.4(10) . . . . ?
C68A_1 C69A_1 C70A_1 C73A_1 -179.0(7) . . . . ?
C69A_1 C70A_1 C71A_1 C72A_1 -1.5(12) . . . . ?
C73A_1 C70A_1 C71A_1 C72A_1 179.9(8) . . . . ?
C70A_1 C71A_1 C72A_1 C67A_1 -1.6(17) . . . . ?
C68A_1 C67A_1 C72A_1 C71A_1 4(2) . . . . ?
C56_1 C67A_1 C72A_1 C71A_1 176.0(12) . . . . ?
C71A_1 C70A_1 C73A_1 C74A_1 -174.5(7) . . . . ?
C69A_1 C70A_1 C73A_1 C74A_1 7.0(9) . . . . ?
C71A_1 C70A_1 C73A_1 C76A_1 63.9(9) . . . . ?
C69A_1 C70A_1 C73A_1 C76A_1 -114.7(7) . . . . ?
C71A_1 C70A_1 C73A_1 C75A_1 -54.4(8) . . . . ?
C69A_1 C70A_1 C73A_1 C75A_1 127.1(7) . . . . ?
C51_1 C56_1 C67B_1 C68B_1 -61(3) . . . . ?
C55_1 C56_1 C67B_1 C68B_1 112(3) . . . . ?
C51_1 C56_1 C67B_1 C72B_1 118(2) . . . . ?
C55_1 C56_1 C67B_1 C72B_1 -69(3) . . . . ?
C72B_1 C67B_1 C68B_1 C69B_1 3(4) . . . . ?
C56_1 C67B_1 C68B_1 C69B_1 -178(2) . . . . ?
C67B_1 C68B_1 C69B_1 C70B_1 1(3) . . . . ?
C68B_1 C69B_1 C70B_1 C71B_1 -3(2) . . . . ?
C68B_1 C69B_1 C70B_1 C73B_1 175.1(13) . . . . ?
C69B_1 C70B_1 C71B_1 C72B_1 2(2) . . . . ?
C73B_1 C70B_1 C71B_1 C72B_1 -176.2(15) . . . . ?
C68B_1 C67B_1 C72B_1 C71B_1 -5(4) . . . . ?
C56_1 C67B_1 C72B_1 C71B_1 176(2) . . . . ?
C70B_1 C71B_1 C72B_1 C67B_1 2(3) . . . . ?
C71B_1 C70B_1 C73B_1 C75B_1 -6.5(18) . . . . ?
C69B_1 C70B_1 C73B_1 C75B_1 175.2(13) . . . . ?
C71B_1 C70B_1 C73B_1 C74B_1 -127.8(16) . . . . ?
C69B_1 C70B_1 C73B_1 C74B_1 53.9(17) . . . . ?
C71B_1 C70B_1 C73B_1 C76B_1 113.9(15) . . . . ?
C69B_1 C70B_1 C73B_1 C76B_1 -64.4(15) . . . . ?
C20_2 N1_2 C1_2 O1_2 177.8(3) . . . . ?
C25_2 N1_2 C1_2 O1_2 -6.3(4) . . . . ?
C20_2 N1_2 C1_2 C2_2 -4.4(4) . . . . ?
C25_2 N1_2 C1_2 C2_2 171.6(3) . . . . ?
O1_2 C1_2 C2_2 C3_2 -1.5(5) . . . . ?
N1_2 C1_2 C2_2 C3_2 -179.2(3) . . . . ?
O1_2 C1_2 C2_2 C21_2 177.9(3) . . . . ?
N1_2 C1_2 C2_2 C21_2 0.2(4) . . . . ?
C21_2 C2_2 C3_2 C4_2 -2.1(4) . . . . ?
C1_2 C2_2 C3_2 C4_2 177.3(3) . . . . ?
C2_2 C3_2 C4_2 C5_2 0.6(5) . . . . ?
C3_2 C4_2 C5_2 C22_2 1.4(4) . . . . ?
C3_2 C4_2 C5_2 C6_2 -179.8(3) . . . . ?
C4_2 C5_2 C6_2 C7_2 3.7(5) . . . . ?
C22_2 C5_2 C6_2 C7_2 -177.4(3) . . . . ?
C4_2 C5_2 C6_2 C23_2 -174.5(3) . . . . ?
C22_2 C5_2 C6_2 C23_2 4.4(4) . . . . ?
C23_2 C6_2 C7_2 C8_2 2.5(5) . . . . ?
C5_2 C6_2 C7_2 C8_2 -175.8(3) . . . . ?
C6_2 C7_2 C8_2 C9_2 0.2(6) . . . . ?
C7_2 C8_2 C9_2 C24_2 -2.4(5) . . . . ?
C7_2 C8_2 C9_2 C10_2 176.7(3) . . . . ?
C11_2 N2_2 C10_2 O3_2 179.6(3) . . . . ?
C51_2 N2_2 C10_2 O3_2 -8.7(5) . . . . ?
C11_2 N2_2 C10_2 C9_2 -1.5(5) . . . . ?
C51_2 N2_2 C10_2 C9_2 170.1(3) . . . . ?
C8_2 C9_2 C10_2 O3_2 -0.4(5) . . . . ?
C24_2 C9_2 C10_2 O3_2 178.7(3) . . . . ?
C8_2 C9_2 C10_2 N2_2 -179.3(3) . . . . ?
C24_2 C9_2 C10_2 N2_2 -0.2(5) . . . . ?
C10_2 N2_2 C11_2 O4_2 179.9(3) . . . . ?
C51_2 N2_2 C11_2 O4_2 8.4(4) . . . . ?
C10_2 N2_2 C11_2 C12_2 1.1(4) . . . . ?
C51_2 N2_2 C11_2 C12_2 -170.4(3) . . . . ?
O4_2 C11_2 C12_2 C13_2 1.8(4) . . . . ?
N2_2 C11_2 C12_2 C13_2 -179.4(3) . . . . ?
O4_2 C11_2 C12_2 C24_2 -177.7(3) . . . . ?
N2_2 C11_2 C12_2 C24_2 1.1(4) . . . . ?
C24_2 C12_2 C13_2 C14_2 1.4(4) . . . . ?
C11_2 C12_2 C13_2 C14_2 -178.2(3) . . . . ?
C12_2 C13_2 C14_2 C15_2 1.2(5) . . . . ?
C13_2 C14_2 C15_2 C23_2 -2.6(4) . . . . ?
C13_2 C14_2 C15_2 C16_2 176.4(3) . . . . ?
C14_2 C15_2 C16_2 C17_2 0.0(4) . . . . ?
C23_2 C15_2 C16_2 C17_2 178.9(3) . . . . ?
C14_2 C15_2 C16_2 C22_2 -178.4(3) . . . . ?
C23_2 C15_2 C16_2 C22_2 0.5(4) . . . . ?
C22_2 C16_2 C17_2 C18_2 0.4(4) . . . . ?
C15_2 C16_2 C17_2 C18_2 -178.0(3) . . . . ?
C16_2 C17_2 C18_2 C19_2 -0.5(5) . . . . ?
C17_2 C18_2 C19_2 C21_2 0.6(5) . . . . ?
C17_2 C18_2 C19_2 C20_2 -177.9(3) . . . . ?
C1_2 N1_2 C20_2 O2_2 -176.6(3) . . . . ?
C25_2 N1_2 C20_2 O2_2 7.3(4) . . . . ?
C1_2 N1_2 C20_2 C19_2 4.6(4) . . . . ?
C25_2 N1_2 C20_2 C19_2 -171.5(3) . . . . ?
C18_2 C19_2 C20_2 O2_2 -1.0(5) . . . . ?
C21_2 C19_2 C20_2 O2_2 -179.4(3) . . . . ?
C18_2 C19_2 C20_2 N1_2 177.8(3) . . . . ?
C21_2 C19_2 C20_2 N1_2 -0.6(4) . . . . ?
C18_2 C19_2 C21_2 C22_2 -0.5(4) . . . . ?
C20_2 C19_2 C21_2 C22_2 177.9(3) . . . . ?
C18_2 C19_2 C21_2 C2_2 178.4(3) . . . . ?
C20_2 C19_2 C21_2 C2_2 -3.2(4) . . . . ?
C3_2 C2_2 C21_2 C19_2 -177.1(3) . . . . ?
C1_2 C2_2 C21_2 C19_2 3.4(4) . . . . ?
C3_2 C2_2 C21_2 C22_2 1.7(4) . . . . ?
C1_2 C2_2 C21_2 C22_2 -177.7(3) . . . . ?
C19_2 C21_2 C22_2 C5_2 179.1(3) . . . . ?
C2_2 C21_2 C22_2 C5_2 0.2(4) . . . . ?
C19_2 C21_2 C22_2 C16_2 0.3(4) . . . . ?
C2_2 C21_2 C22_2 C16_2 -178.5(3) . . . . ?
C4_2 C5_2 C22_2 C21_2 -1.7(4) . . . . ?
C6_2 C5_2 C22_2 C21_2 179.4(3) . . . . ?
C4_2 C5_2 C22_2 C16_2 177.0(3) . . . . ?
C6_2 C5_2 C22_2 C16_2 -1.9(4) . . . . ?
C17_2 C16_2 C22_2 C21_2 -0.3(4) . . . . ?
C15_2 C16_2 C22_2 C21_2 178.2(3) . . . . ?
C17_2 C16_2 C22_2 C5_2 -179.0(3) . . . . ?
C15_2 C16_2 C22_2 C5_2 -0.5(4) . . . . ?
C14_2 C15_2 C23_2 C24_2 1.3(4) . . . . ?
C16_2 C15_2 C23_2 C24_2 -177.6(3) . . . . ?
C14_2 C15_2 C23_2 C6_2 -179.0(3) . . . . ?
C16_2 C15_2 C23_2 C6_2 2.0(4) . . . . ?
C7_2 C6_2 C23_2 C24_2 -3.1(4) . . . . ?
C5_2 C6_2 C23_2 C24_2 175.2(3) . . . . ?
C7_2 C6_2 C23_2 C15_2 177.2(3) . . . . ?
C5_2 C6_2 C23_2 C15_2 -4.5(4) . . . . ?
C8_2 C9_2 C24_2 C12_2 -178.7(3) . . . . ?
C10_2 C9_2 C24_2 C12_2 2.2(5) . . . . ?
C8_2 C9_2 C24_2 C23_2 1.7(5) . . . . ?
C10_2 C9_2 C24_2 C23_2 -177.4(3) . . . . ?
C13_2 C12_2 C24_2 C9_2 177.8(3) . . . . ?
C11_2 C12_2 C24_2 C9_2 -2.7(4) . . . . ?
C13_2 C12_2 C24_2 C23_2 -2.5(4) . . . . ?
C11_2 C12_2 C24_2 C23_2 177.0(3) . . . . ?
C15_2 C23_2 C24_2 C9_2 -179.2(3) . . . . ?
C6_2 C23_2 C24_2 C9_2 1.1(4) . . . . ?
C15_2 C23_2 C24_2 C12_2 1.2(4) . . . . ?
C6_2 C23_2 C24_2 C12_2 -178.5(3) . . . . ?
C20_2 N1_2 C25_2 C26_2 -94.9(3) . . . . ?
C1_2 N1_2 C25_2 C26_2 88.8(4) . . . . ?
C20_2 N1_2 C25_2 C30_2 79.9(4) . . . . ?
C1_2 N1_2 C25_2 C30_2 -96.4(3) . . . . ?
C30_2 C25_2 C26_2 C27_2 -1.1(5) . . . . ?
N1_2 C25_2 C26_2 C27_2 173.5(3) . . . . ?
C30_2 C25_2 C26_2 C31_2 177.4(3) . . . . ?
N1_2 C25_2 C26_2 C31_2 -8.0(4) . . . . ?
C25_2 C26_2 C27_2 C28_2 -2.3(5) . . . . ?
C31_2 C26_2 C27_2 C28_2 179.1(3) . . . . ?
C26_2 C27_2 C28_2 C29_2 3.2(5) . . . . ?
C27_2 C28_2 C29_2 C30_2 -0.6(5) . . . . ?
C28_2 C29_2 C30_2 C25_2 -2.7(5) . . . . ?
C28_2 C29_2 C30_2 C41_2 176.5(3) . . . . ?
C26_2 C25_2 C30_2 C29_2 3.6(5) . . . . ?
N1_2 C25_2 C30_2 C29_2 -171.0(3) . . . . ?
C26_2 C25_2 C30_2 C41_2 -175.6(3) . . . . ?
N1_2 C25_2 C30_2 C41_2 9.7(4) . . . . ?
C27_2 C26_2 C31_2 C36_2 -81.9(4) . . . . ?
C25_2 C26_2 C31_2 C36_2 99.6(4) . . . . ?
C27_2 C26_2 C31_2 C32_2 93.1(4) . . . . ?
C25_2 C26_2 C31_2 C32_2 -85.4(4) . . . . ?
C36_2 C31_2 C32_2 C33_2 1.3(5) . . . . ?
C26_2 C31_2 C32_2 C33_2 -173.8(3) . . . . ?
C31_2 C32_2 C33_2 C34_2 -0.5(5) . . . . ?
C32_2 C33_2 C34_2 C35_2 -0.6(5) . . . . ?
C32_2 C33_2 C34_2 C37_2 177.1(3) . . . . ?
C33_2 C34_2 C35_2 C36_2 0.9(5) . . . . ?
C37_2 C34_2 C35_2 C36_2 -176.9(3) . . . . ?
C34_2 C35_2 C36_2 C31_2 -0.1(5) . . . . ?
C32_2 C31_2 C36_2 C35_2 -1.0(5) . . . . ?
C26_2 C31_2 C36_2 C35_2 174.1(3) . . . . ?
C35_2 C34_2 C37_2 C40_2 68.8(5) . . . . ?
C33_2 C34_2 C37_2 C40_2 -108.8(4) . . . . ?
C35_2 C34_2 C37_2 C38_2 -171.9(4) . . . . ?
C33_2 C34_2 C37_2 C38_2 10.5(6) . . . . ?
C35_2 C34_2 C37_2 C39_2 -51.6(5) . . . . ?
C33_2 C34_2 C37_2 C39_2 130.8(4) . . . . ?
C29_2 C30_2 C41_2 C46_2 62.2(5) . . . . ?
C25_2 C30_2 C41_2 C46_2 -118.6(4) . . . . ?
C29_2 C30_2 C41_2 C42_2 -116.1(4) . . . . ?
C25_2 C30_2 C41_2 C42_2 63.1(5) . . . . ?
C46_2 C41_2 C42_2 C43_2 0.2(6) . . . . ?
C30_2 C41_2 C42_2 C43_2 178.6(4) . . . . ?
C41_2 C42_2 C43_2 C44_2 -0.2(7) . . . . ?
C42_2 C43_2 C44_2 C45_2 -0.3(6) . . . . ?
C42_2 C43_2 C44_2 C47B_2 -177.6(7) . . . . ?
C42_2 C43_2 C44_2 C47A_2 178.7(5) . . . . ?
C43_2 C44_2 C45_2 C46_2 0.9(6) . . . . ?
C47B_2 C44_2 C45_2 C46_2 178.2(7) . . . . ?
C47A_2 C44_2 C45_2 C46_2 -178.1(5) . . . . ?
C44_2 C45_2 C46_2 C41_2 -1.0(7) . . . . ?
C42_2 C41_2 C46_2 C45_2 0.4(6) . . . . ?
C30_2 C41_2 C46_2 C45_2 -178.0(4) . . . . ?
C45_2 C44_2 C47A_2 C50A_2 -63.0(9) . . . . ?
C43_2 C44_2 C47A_2 C50A_2 118.1(7) . . . . ?
C45_2 C44_2 C47A_2 C48A_2 174.9(7) . . . . ?
C43_2 C44_2 C47A_2 C48A_2 -4.1(10) . . . . ?
C45_2 C44_2 C47A_2 C49A_2 53.5(8) . . . . ?
C43_2 C44_2 C47A_2 C49A_2 -125.5(6) . . . . ?
C45_2 C44_2 C47B_2 C50B_2 -123.3(10) . . . . ?
C43_2 C44_2 C47B_2 C50B_2 53.9(13) . . . . ?
C45_2 C44_2 C47B_2 C48B_2 116.0(9) . . . . ?
C43_2 C44_2 C47B_2 C48B_2 -66.9(10) . . . . ?
C45_2 C44_2 C47B_2 C49B_2 -1.4(14) . . . . ?
C43_2 C44_2 C47B_2 C49B_2 175.8(8) . . . . ?
C11_2 N2_2 C51_2 C56_2 -97.0(4) . . . . ?
C10_2 N2_2 C51_2 C56_2 90.9(4) . . . . ?
C11_2 N2_2 C51_2 C52_2 89.0(3) . . . . ?
C10_2 N2_2 C51_2 C52_2 -83.2(4) . . . . ?
C56_2 C51_2 C52_2 C53_2 -1.1(5) . . . . ?
N2_2 C51_2 C52_2 C53_2 172.8(3) . . . . ?
C56_2 C51_2 C52_2 C57_2 -179.8(3) . . . . ?
N2_2 C51_2 C52_2 C57_2 -5.9(4) . . . . ?
C51_2 C52_2 C53_2 C54_2 -0.7(5) . . . . ?
C57_2 C52_2 C53_2 C54_2 178.1(3) . . . . ?
C52_2 C53_2 C54_2 C55_2 2.1(5) . . . . ?
C53_2 C54_2 C55_2 C56_2 -1.7(5) . . . . ?
C54_2 C55_2 C56_2 C51_2 0.0(5) . . . . ?
C54_2 C55_2 C56_2 C67A_2 177.6(6) . . . . ?
C54_2 C55_2 C56_2 C67B_2 -176.2(12) . . . . ?
C52_2 C51_2 C56_2 C55_2 1.5(5) . . . . ?
N2_2 C51_2 C56_2 C55_2 -172.2(3) . . . . ?
C52_2 C51_2 C56_2 C67A_2 -176.1(7) . . . . ?
N2_2 C51_2 C56_2 C67A_2 10.2(7) . . . . ?
C52_2 C51_2 C56_2 C67B_2 177.6(11) . . . . ?
N2_2 C51_2 C56_2 C67B_2 3.9(12) . . . . ?
C53_2 C52_2 C57_2 C58_2 -72.7(4) . . . . ?
C51_2 C52_2 C57_2 C58_2 106.0(4) . . . . ?
C53_2 C52_2 C57_2 C62_2 102.4(4) . . . . ?
C51_2 C52_2 C57_2 C62_2 -78.9(4) . . . . ?
C62_2 C57_2 C58_2 C59_2 -2.1(5) . . . . ?
C52_2 C57_2 C58_2 C59_2 173.2(3) . . . . ?
C57_2 C58_2 C59_2 C60_2 -0.3(6) . . . . ?
C58_2 C59_2 C60_2 C61_2 2.4(6) . . . . ?
C58_2 C59_2 C60_2 C63_2 -173.3(4) . . . . ?
C59_2 C60_2 C61_2 C62_2 -2.1(5) . . . . ?
C63_2 C60_2 C61_2 C62_2 173.5(3) . . . . ?
C60_2 C61_2 C62_2 C57_2 -0.2(5) . . . . ?
C58_2 C57_2 C62_2 C61_2 2.4(5) . . . . ?
C52_2 C57_2 C62_2 C61_2 -172.9(3) . . . . ?
C59_2 C60_2 C63_2 C64A_2 -55.5(6) . . . . ?
C61_2 C60_2 C63_2 C64A_2 129.1(5) . . . . ?
C59_2 C60_2 C63_2 C66A_2 66.2(7) . . . . ?
C61_2 C60_2 C63_2 C66A_2 -109.2(6) . . . . ?
C59_2 C60_2 C63_2 C65B_2 -129.3(6) . . . . ?
C61_2 C60_2 C63_2 C65B_2 55.3(6) . . . . ?
C59_2 C60_2 C63_2 C66B_2 109.3(7) . . . . ?
C61_2 C60_2 C63_2 C66B_2 -66.1(7) . . . . ?
C59_2 C60_2 C63_2 C65A_2 -175.0(6) . . . . ?
C61_2 C60_2 C63_2 C65A_2 9.6(7) . . . . ?
C59_2 C60_2 C63_2 C64B_2 -8.3(7) . . . . ?
C61_2 C60_2 C63_2 C64B_2 176.3(6) . . . . ?
C55_2 C56_2 C67A_2 C68A_2 61(2) . . . . ?
C51_2 C56_2 C67A_2 C68A_2 -121.7(15) . . . . ?
C55_2 C56_2 C67A_2 C72A_2 -119.4(18) . . . . ?
C51_2 C56_2 C67A_2 C72A_2 58(2) . . . . ?
C72A_2 C67A_2 C68A_2 C69A_2 4(2) . . . . ?
C56_2 C67A_2 C68A_2 C69A_2 -176.6(13) . . . . ?
C67A_2 C68A_2 C69A_2 C70A_2 -10.3(19) . . . . ?
C68A_2 C69A_2 C70A_2 C71A_2 13.4(17) . . . . ?
C68A_2 C69A_2 C70A_2 C73A_2 -174.4(9) . . . . ?
C69A_2 C70A_2 C71A_2 C72A_2 -10.4(18) . . . . ?
C73A_2 C70A_2 C71A_2 C72A_2 177.6(11) . . . . ?
C70A_2 C71A_2 C72A_2 C67A_2 4(2) . . . . ?
C68A_2 C67A_2 C72A_2 C71A_2 -1(3) . . . . ?
C56_2 C67A_2 C72A_2 C71A_2 179.5(15) . . . . ?
C69A_2 C70A_2 C73A_2 C74A_2 -50.4(13) . . . . ?
C71A_2 C70A_2 C73A_2 C74A_2 121.3(12) . . . . ?
C69A_2 C70A_2 C73A_2 C75A_2 -171.6(12) . . . . ?
C71A_2 C70A_2 C73A_2 C75A_2 0.1(14) . . . . ?
C69A_2 C70A_2 C73A_2 C76A_2 68.4(12) . . . . ?
C71A_2 C70A_2 C73A_2 C76A_2 -119.8(12) . . . . ?
C55_2 C56_2 C67B_2 C68B_2 66(5) . . . . ?
C51_2 C56_2 C67B_2 C68B_2 -110(5) . . . . ?
C55_2 C56_2 C67B_2 C72B_2 -101(3) . . . . ?
C51_2 C56_2 C67B_2 C72B_2 83(4) . . . . ?
C72B_2 C67B_2 C68B_2 C69B_2 -7(6) . . . . ?
C56_2 C67B_2 C68B_2 C69B_2 -173(4) . . . . ?
C67B_2 C68B_2 C69B_2 C70B_2 18(5) . . . . ?
C68B_2 C69B_2 C70B_2 C71B_2 -26(4) . . . . ?
C68B_2 C69B_2 C70B_2 C73B_2 172(2) . . . . ?
C69B_2 C70B_2 C71B_2 C72B_2 23(4) . . . . ?
C73B_2 C70B_2 C71B_2 C72B_2 -173(2) . . . . ?
C70B_2 C71B_2 C72B_2 C67B_2 -14(5) . . . . ?
C68B_2 C67B_2 C72B_2 C71B_2 5(6) . . . . ?
C56_2 C67B_2 C72B_2 C71B_2 173(3) . . . . ?
C71B_2 C70B_2 C73B_2 C74B_2 176(2) . . . . ?
C69B_2 C70B_2 C73B_2 C74B_2 -22(3) . . . . ?
C71B_2 C70B_2 C73B_2 C76B_2 56(2) . . . . ?
C69B_2 C70B_2 C73B_2 C76B_2 -142(2) . . . . ?
C71B_2 C70B_2 C73B_2 C75B_2 -68(2) . . . . ?
C69B_2 C70B_2 C73B_2 C75B_2 94(2) . . . . ?
